data_1520383
loop_
_publ_author_name
'Nakane, Yuta'
'Takeda, Takashi'
'Hoshino, Norihisa'
'Sakai, Ken-Ichi'
'Akutagawa, Tomoyuki'

_publ_section_title
;
 Cation-Anion Dual Sensing of a Fluorescent Quinoxalinone Derivative Using
 Lactam-Lactim Tautomerism.
;
_journal_issue 24
_journal_name_full 'The journal of physical chemistry. A'
_journal_page_first 6223
_journal_page_last 6231
_journal_paper_doi 10.1021/acs.jpca.5b02850
_journal_volume 119
_journal_year 2015
_chemical_formula_moiety 'C37 H67 Cl N4 O2'
_chemical_formula_sum 'C37 H67 Cl N4 O2'
_chemical_formula_weight 635.41
_space_group_crystal_system monoclinic
_space_group_IT_number 14
_space_group_name_Hall '-P 2ybc'
_space_group_name_H-M_alt 'P 1 21/c 1'
_symmetry_space_group_name_Hall '-P 2ybc'
_symmetry_space_group_name_H-M 'P 1 21/c 1'
_atom_sites_solution_hydrogens geom
_atom_sites_solution_primary direct
_atom_sites_solution_secondary difmap
_cell_angle_alpha 90.0000
_cell_angle_beta 93.4544(8)
_cell_angle_gamma 90.0000
_cell_formula_units_Z 12
_cell_length_a 7.72739(14)
_cell_length_b 52.0258(9)
_cell_length_c 28.9218(5)
_cell_measurement_reflns_used 37226
_cell_measurement_temperature 90
_cell_measurement_theta_max 68.14
_cell_measurement_theta_min 2.98
_cell_volume 11606.1(4)
_computing_cell_refinement 'RAPID AUTO'
_computing_data_collection 'RAPID AUTO (Rigaku, ????)'
_computing_data_reduction 'RAPID AUTO'
_computing_molecular_graphics 'CrystalStructure 4.1'
_computing_publication_material 'CrystalStructure 4.1 (Rigaku, 2014)'
_computing_structure_refinement 'SHELXL97 (Sheldrick, 2008)'
_computing_structure_solution 'SHELXD97 (Sheldrick, 2008)'
_diffrn_ambient_temperature 90
_diffrn_detector_area_resol_mean 10.000
_diffrn_measured_fraction_theta_full 0.993
_diffrn_measured_fraction_theta_max 0.993
_diffrn_measurement_device_type 'Rigaku R-AXIS RAPID'
_diffrn_measurement_method \w
_diffrn_radiation_type 'Cu K\a'
_diffrn_radiation_wavelength 1.54187
_diffrn_reflns_av_R_equivalents 0.1974
_diffrn_reflns_laue_measured_fraction_full 0.000
_diffrn_reflns_laue_measured_fraction_max 0.000
_diffrn_reflns_limit_h_max 9
_diffrn_reflns_limit_h_min -9
_diffrn_reflns_limit_k_max 57
_diffrn_reflns_limit_k_min -62
_diffrn_reflns_limit_l_max 34
_diffrn_reflns_limit_l_min -34
_diffrn_reflns_number 129520
_diffrn_reflns_point_group_measured_fraction_full 0.000
_diffrn_reflns_point_group_measured_fraction_max 0.000
_diffrn_reflns_theta_full 68.210
_diffrn_reflns_theta_max 68.210
_diffrn_reflns_theta_min 2.973
_diffrn_standards_number 0
_exptl_absorpt_coefficient_mu 1.129
_exptl_absorpt_correction_T_max 0.978
_exptl_absorpt_correction_T_min 0.486
_exptl_absorpt_correction_type multi-scan
_exptl_absorpt_process_details 'ABSCOR (Rigaku, 1995)'
_exptl_crystal_colour yellow
_exptl_crystal_density_diffrn 1.091
_exptl_crystal_density_method 'not measured'
_exptl_crystal_description platelet
_exptl_crystal_F_000 4200.00
_exptl_crystal_size_max 0.100
_exptl_crystal_size_mid 0.050
_exptl_crystal_size_min 0.020
_refine_diff_density_max 0.59
_refine_diff_density_min -0.32
_refine_ls_extinction_method none
_refine_ls_goodness_of_fit_ref 0.864
_refine_ls_hydrogen_treatment mixed
_refine_ls_number_parameters 1213
_refine_ls_number_reflns 21120
_refine_ls_number_restraints 25
_refine_ls_R_factor_all 0.3103
_refine_ls_R_factor_gt 0.1093
_refine_ls_shift/su_max 0.002
_refine_ls_structure_factor_coef Fsqd
_refine_ls_weighting_details 'w = 1/[\s^2^(Fo^2^)+(0.1529P)^2^+0.0000P] where P=(Fo^2^+2Fc^2^)/3'
_refine_ls_weighting_scheme calc
_refine_ls_wR_factor_gt 0.2666
_refine_ls_wR_factor_ref 0.3795
_reflns_number_gt 4617
_reflns_number_total 21120
_reflns_threshold_expression F^2^>2.0\s(F^2^)
_cod_data_source_file jp5b02850_si_001.cif
_cod_data_source_block 3-TBACl-THF-hexane
_cod_depositor_comments 'Adding full bibliography for 1520381--1520384.cif.'
_cod_database_code 1520383

loop_
_symmetry_equiv_pos_site_id
_space_group_symop_operation_xyz
1 +X,+Y,+Z
2 -X,1/2+Y,1/2-Z
3 -X,-Y,-Z
4 +X,1/2-Y,1/2+Z

loop_
_atom_site_label
_atom_site_type_symbol
_atom_site_fract_x
_atom_site_fract_y
_atom_site_fract_z
_atom_site_U_iso_or_equiv
_atom_site_adp_type
_atom_site_occupancy
_atom_site_site_symmetry_multiplicity
_atom_site_calc_flag
_atom_site_refinement_flags
Cl1 Cl -0.6531(2) 0.19713(4) 1.18946(7) 0.1132(7) Uani 1 4 d .
Cl2 Cl 0.1092(3) 0.20137(4) 0.51905(7) 0.1186(7) Uani 1 4 d .
Cl3 Cl 0.1401(3) 0.19824(4) 0.85512(7) 0.1183(7) Uani 1 4 d .
O123 O -0.5492(7) 0.10794(11) 0.9736(2) 0.124(2) Uani 1 4 d .
O124 O -0.5064(6) 0.13159(11) 1.11425(19) 0.1129(17) Uani 1 4 d .
O125 O -0.1787(7) 0.11301(12) 0.6464(2) 0.131(2) Uani 1 4 d .
O126 O -0.0579(8) 0.13557(12) 0.7844(2) 0.125(2) Uani 1 4 d .
O127 O 0.8913(8) -0.13480(12) 0.5519(2) 0.131(2) Uani 1 4 d .
O128 O 0.8802(7) -0.11060(11) 0.6916(2) 0.1193(19) Uani 1 4 d .
N111 N 0.6066(9) 0.16375(15) 0.5430(3) 0.113(2) Uani 1 4 d .
N112 N -0.0374(9) 0.1596(2) 0.6685(3) 0.111(2) Uani 1 4 d .
N113 N 0.0378(9) 0.1739(2) 0.7567(3) 0.112(2) Uani 1 4 d .
N114 N -0.1792(11) 0.1013(2) 0.7209(4) 0.120(3) Uani 1 4 d .
N115 N 0.9024(10) -0.09853(18) 0.6181(4) 0.117(2) Uani 1 4 d .
N116 N 0.8439(9) -0.1750(2) 0.5775(3) 0.110(2) Uani 1 4 d .
N117 N 0.7937(8) -0.1593(2) 0.6642(2) 0.105(2) Uani 1 4 d .
N118 N 0.1555(8) -0.16459(13) 0.7861(2) 0.1049(19) Uani 1 4 d .
N119 N -0.4795(10) 0.09533(18) 1.0474(3) 0.120(3) Uani 1 4 d .
N120 N -0.6442(8) 0.15489(17) 1.0014(2) 0.1014(19) Uani 1 4 d .
N121 N -0.6217(9) 0.17017(18) 1.0935(3) 0.1008(19) Uani 1 4 d .
N122 N 0.6563(9) 0.16898(15) 0.8835(3) 0.119(2) Uani 1 4 d .
C4 C -0.7628(9) 0.1966(2) 0.9783(3) 0.103(2) Uani 1 4 d .
C5 C -0.7320(9) 0.2120(2) 1.0720(3) 0.098(2) Uani 1 4 d .
C6 C -0.6985(10) 0.17893(19) 1.0137(4) 0.098(2) Uani 1 4 d .
C7 C -0.6815(10) 0.1880(2) 1.0595(4) 0.096(2) Uani 1 4 d .
C8 C -0.8136(10) 0.22097(19) 0.9896(3) 0.107(2) Uani 1 4 d .
C9 C -0.7944(9) 0.22874(16) 1.0366(4) 0.104(2) Uani 1 4 d .
C10 C -0.5351(10) 0.1127(2) 1.0155(4) 0.107(3) Uani 1 4 d .
C11 C -0.4114(12) 0.07030(18) 1.0333(3) 0.126(3) Uani 1 4 d .
C12 C -0.2598(11) 0.06210(16) 1.0663(3) 0.120(3) Uani 1 4 d .
C13 C -0.1510(12) 0.04076(16) 1.0457(3) 0.123(3) Uani 1 4 d .
C14 C 0.0073(12) 0.03374(17) 1.0774(3) 0.129(3) Uani 1 4 d .
C15 C 0.1292(11) 0.01443(17) 1.0569(3) 0.124(3) Uani 1 4 d .
C16 C 0.2868(12) 0.00850(16) 1.0897(3) 0.126(3) Uani 1 4 d .
C17 C 0.4177(12) -0.00974(17) 1.0702(3) 0.123(3) Uani 1 4 d .
C18 C 0.5737(11) -0.01542(16) 1.1034(3) 0.118(3) Uani 1 4 d .
C19 C 0.7027(12) -0.03362(16) 1.0829(3) 0.122(3) Uani 1 4 d .
C20 C 0.8657(11) -0.03845(16) 1.1146(3) 0.122(3) Uani 1 4 d .
C21 C 0.9899(12) -0.05742(17) 1.0957(3) 0.128(3) Uani 1 4 d .
C22 C 1.1440(11) -0.06337(18) 1.1287(3) 0.157(3) Uani 1 4 d .
C23 C 0.8228(10) 0.15474(16) 0.9005(3) 0.119(3) Uani 1 4 d .
C24 C 0.8170(11) 0.14318(18) 0.9478(3) 0.129(3) Uani 1 4 d .
C25 C 0.9779(11) 0.12677(16) 0.9572(3) 0.123(3) Uani 1 4 d .
C26 C 0.9815(11) 0.11458(19) 1.0043(4) 0.155(3) Uani 1 4 d .
C27 C 0.4997(11) 0.1513(2) 0.8816(3) 0.133(3) Uani 1 4 d .
C28 C 0.5148(13) 0.1283(2) 0.8507(3) 0.157(4) Uani 1 4 d .
C29 C 0.3389(16) 0.1141(3) 0.8527(4) 0.191(5) Uani 1 4 d .
C30 C 0.3197(16) 0.0951(2) 0.8198(4) 0.217(6) Uani 1 4 d .
C31 C 0.6189(12) 0.19185(19) 0.9146(3) 0.133(3) Uani 1 4 d .
C32 C 0.7629(14) 0.21190(19) 0.9213(3) 0.160(4) Uani 1 4 d .
C33 C 0.7157(18) 0.2392(3) 0.9379(4) 0.263(8) Uani 1 4 d .
C34 C 0.6977(10) 0.17835(16) 0.8349(3) 0.126(3) Uani 1 4 d .
C35 C 0.5881(11) 0.1980(2) 0.7599(3) 0.146(3) Uani 1 4 d .
C36 C 0.5567(11) 0.19572(19) 0.8113(3) 0.143(3) Uani 1 4 d .
C37 C 0.5365(12) 0.1735(2) 0.7320(3) 0.158(4) Uani 1 4 d .
C38 C -0.5885(9) 0.13886(19) 1.0336(3) 0.093(2) Uani 1 4 d .
C39 C -0.5666(10) 0.1463(2) 1.0822(4) 0.095(2) Uani 1 4 d .
C40 C 0.0761(12) 0.2002(3) 0.6424(4) 0.118(3) Uani 1 4 d .
C41 C 0.1381(10) 0.2162(2) 0.7335(3) 0.109(3) Uani 1 4 d .
C42 C 0.1428(10) 0.2241(3) 0.6516(4) 0.122(3) Uani 1 4 d .
C43 C 0.1698(9) 0.23228(18) 0.6990(4) 0.114(3) Uani 1 4 d .
C44 C 0.0337(11) 0.1829(2) 0.6776(4) 0.107(3) Uani 1 4 d .
C45 C 0.0742(11) 0.1920(2) 0.7238(4) 0.105(3) Uani 1 4 d .
C46 C -0.0706(11) 0.1436(2) 0.7012(4) 0.110(3) Uani 1 4 d .
C47 C -0.0292(12) 0.1501(2) 0.7529(4) 0.113(3) Uani 1 4 d .
C48 C -0.1457(11) 0.1179(2) 0.6883(5) 0.118(3) Uani 1 4 d .
C49 C -0.2432(11) 0.07597(19) 0.7123(3) 0.118(3) Uani 1 4 d .
C50 C -0.1058(11) 0.05831(16) 0.6964(3) 0.119(3) Uani 1 4 d .
C51 C 0.0462(11) 0.05349(15) 0.7319(3) 0.111(2) Uani 1 4 d .
C52 C 0.1842(11) 0.03600(15) 0.7142(3) 0.116(3) Uani 1 4 d .
C53 C 0.3376(11) 0.03033(15) 0.7489(3) 0.114(2) Uani 1 4 d .
C54 C 0.4715(11) 0.01231(15) 0.7302(3) 0.112(2) Uani 1 4 d .
C55 C 0.6204(11) 0.00598(15) 0.7648(3) 0.113(2) Uani 1 4 d .
C56 C 0.7531(11) -0.01183(16) 0.7461(3) 0.116(3) Uani 1 4 d .
C57 C 0.9040(11) -0.01823(15) 0.7797(3) 0.114(2) Uani 1 4 d .
C58 C 1.0367(11) -0.03628(16) 0.7601(3) 0.119(3) Uani 1 4 d .
C59 C 1.1961(11) -0.04183(16) 0.7926(3) 0.125(3) Uani 1 4 d .
C60 C 1.3246(11) -0.06024(17) 0.7732(3) 0.150(3) Uani 1 4 d .
C61 C 0.1038(11) -0.18605(17) 0.7527(3) 0.121(3) Uani 1 4 d .
C62 C 0.2492(12) -0.20474(18) 0.7409(4) 0.165(4) Uani 1 4 d .
C63 C 0.3063(10) -0.14826(16) 0.7699(3) 0.116(3) Uani 1 4 d .
C64 C 0.2715(10) -0.13410(16) 0.7245(3) 0.117(3) Uani 1 4 d .
C65 C 0.4354(11) -0.12176(17) 0.7095(3) 0.128(3) Uani 1 4 d .
C66 C 0.4062(12) -0.10629(19) 0.6648(4) 0.176(4) Uani 1 4 d .
C67 C -0.0064(10) -0.14846(16) 0.7900(3) 0.114(3) Uani 1 4 d .
C68 C 0.0018(11) -0.12602(18) 0.8219(3) 0.130(3) Uani 1 4 d .
C69 C -0.1725(13) -0.1111(2) 0.8166(3) 0.150(3) Uani 1 4 d .
C70 C -0.1783(12) -0.0895(2) 0.8492(4) 0.166(4) Uani 1 4 d .
C71 C 0.2203(9) -0.17496(15) 0.8328(3) 0.104(2) Uani 1 4 d .
C72 C 0.0999(10) -0.19391(15) 0.8550(3) 0.106(2) Uani 1 4 d .
C73 C 0.1853(10) -0.20229(17) 0.9017(3) 0.122(3) Uani 1 4 d .
C74 C 0.1777(10) -0.18195(17) 0.9391(3) 0.131(3) Uani 1 4 d .
C75 C 0.7329(11) -0.23639(19) 0.6297(4) 0.121(3) Uani 1 4 d .
C76 C 0.6959(10) -0.2275(2) 0.6748(4) 0.108(3) Uani 1 4 d .
C77 C 0.7870(10) -0.2190(3) 0.5970(3) 0.115(3) Uani 1 4 d .
C78 C 0.7143(10) -0.2027(3) 0.6855(3) 0.111(3) Uani 1 4 d .
C79 C 0.7955(10) -0.1937(3) 0.6091(4) 0.104(3) Uani 1 4 d .
C80 C 0.7699(10) -0.1849(2) 0.6527(4) 0.100(2) Uani 1 4 d .
C81 C 0.8585(11) -0.1501(3) 0.5829(4) 0.106(3) Uani 1 4 d .
C82 C 0.8423(10) -0.1429(2) 0.6324(4) 0.105(3) Uani 1 4 d .
C83 C 0.8707(11) -0.1165(2) 0.6504(4) 0.110(3) Uani 1 4 d .
C84 C 0.9452(11) -0.0718(2) 0.6289(3) 0.128(3) Uani 1 4 d .
C85 C 0.7909(11) -0.05577(16) 0.6435(3) 0.120(3) Uani 1 4 d .
C86 C 0.6473(11) -0.05177(15) 0.6059(3) 0.113(2) Uani 1 4 d .
C87 C 0.5051(12) -0.03473(15) 0.6228(3) 0.119(3) Uani 1 4 d .
C88 C 0.3573(11) -0.02974(15) 0.5871(3) 0.110(2) Uani 1 4 d .
C89 C 0.2210(11) -0.01205(15) 0.6057(3) 0.113(2) Uani 1 4 d .
C90 C 0.0662(11) -0.00561(15) 0.5719(3) 0.115(3) Uani 1 4 d .
C91 C -0.0675(11) 0.01214(16) 0.5914(3) 0.118(3) Uani 1 4 d .
C92 C -0.2256(11) 0.01784(15) 0.5587(3) 0.115(2) Uani 1 4 d .
C93 C -0.3499(11) 0.03667(16) 0.5784(3) 0.120(3) Uani 1 4 d .
C94 C -0.5122(11) 0.04232(17) 0.5468(3) 0.125(3) Uani 1 4 d .
C95 C -0.6314(12) 0.06145(18) 0.5687(3) 0.153(3) Uani 1 4 d .
C96 C 0.4436(11) 0.15144(17) 0.5606(3) 0.121(3) Uani 1 4 d .
C97 C 0.4519(12) 0.14303(18) 0.6101(3) 0.135(3) Uani 1 4 d .
C98 C 0.2933(11) 0.12746(18) 0.6210(3) 0.132(3) Uani 1 4 d .
C99 C 0.3074(12) 0.11557(19) 0.6689(4) 0.169(4) Uani 1 4 d .
C100 C 0.6638(10) 0.18703(17) 0.5715(3) 0.109(2) Uani 1 4 d .
C101 C 0.5340(12) 0.20852(18) 0.5737(3) 0.129(3) Uani 1 4 d .
C102 C 0.6202(12) 0.23203(18) 0.5979(4) 0.146(3) Uani 1 4 d .
C103 C 0.6456(11) 0.23048(18) 0.6515(3) 0.155(3) Uani 1 4 d .
C104 C 0.7575(11) 0.14493(19) 0.5471(3) 0.122(3) Uani 1 4 d .
C105 C 0.7326(11) 0.12009(18) 0.5199(3) 0.129(3) Uani 1 4 d .
C106 C 0.9016(12) 0.10404(18) 0.5277(3) 0.129(3) Uani 1 4 d .
C107 C 0.8927(12) 0.08134(16) 0.4951(3) 0.141(3) Uani 1 4 d .
C108 C 0.5615(10) 0.17087(17) 0.4929(3) 0.124(3) Uani 1 4 d .
C109 C 0.7142(12) 0.18119(19) 0.4674(3) 0.149(3) Uani 1 4 d .
C110 C 0.6535(12) 0.18826(19) 0.4180(3) 0.155(3) Uani 1 4 d .
C129 C 0.661(2) 0.1656(3) 0.3846(4) 0.395(13) Uani 1 4 d .
C130 C 0.1287(15) -0.2297(3) 0.7184(5) 0.265(8) Uani 1 4 d .
C131 C 0.676(2) 0.2398(3) 0.9891(4) 0.328(11) Uani 1 4 d .
C132 C 0.2588(18) -0.2432(4) 0.6888(6) 0.410(14) Uani 1 4 d .
H4 H -0.77012 0.19132 0.94679 0.1241 Uiso 1 4 calc R
H5 H -0.72533 0.2173 1.10349 0.1179 Uiso 1 4 calc R
H8 H -0.86072 0.23237 0.9665 0.1283 Uiso 1 4 calc R
H9 H -0.82461 0.24583 1.04443 0.1245 Uiso 1 4 calc R
H10A H 0.86191 0.1537 0.53665 0.1469 Uiso 1 4 calc R
H10B H 0.78043 0.14055 0.58021 0.1469 Uiso 1 4 calc R
H10C H 0.70993 0.12387 0.48656 0.1551 Uiso 1 4 calc R
H10D H 0.63263 0.1104 0.53085 0.1551 Uiso 1 4 calc R
H10E H 1.00348 0.11481 0.52172 0.1547 Uiso 1 4 calc R
H10F H 0.91393 0.09796 0.56016 0.1547 Uiso 1 4 calc R
H10G H 0.46888 0.18403 0.49188 0.1493 Uiso 1 4 calc R
H10H H 0.51482 0.15548 0.47633 0.1493 Uiso 1 4 calc R
H10I H 0.76296 0.19654 0.48371 0.1788 Uiso 1 4 calc R
H10J H 0.80621 0.16797 0.46704 0.1788 Uiso 1 4 calc R
H10K H 0.69536 0.18125 0.60349 0.1304 Uiso 1 4 calc R
H10L H 0.77006 0.19403 0.55868 0.1304 Uiso 1 4 calc R
H10M H 0.43438 0.20277 0.59104 0.1543 Uiso 1 4 calc R
H10N H 0.49017 0.21328 0.54198 0.1543 Uiso 1 4 calc R
H10O H 0.54902 0.24738 0.58981 0.1753 Uiso 1 4 calc R
H10P H 0.73508 0.23465 0.58527 0.1753 Uiso 1 4 calc R
H10Q H 0.7144 0.21522 0.6602 0.1858 Uiso 1 4 calc R
H10R H 0.53222 0.22934 0.6648 0.1858 Uiso 1 4 calc R
H10S H 0.70624 0.24591 0.66324 0.1858 Uiso 1 4 calc R
H10T H 0.87933 0.08749 0.46305 0.1692 Uiso 1 4 calc R
H10U H 0.79335 0.07053 0.50173 0.1692 Uiso 1 4 calc R
H10V H 0.99966 0.07127 0.49935 0.1692 Uiso 1 4 calc R
H11A H 0.72704 0.20235 0.4072 0.1855 Uiso 1 4 calc R
H11B H 0.53283 0.19468 0.41775 0.1855 Uiso 1 4 calc R
H11C H -0.37236 0.07154 1.00137 0.1507 Uiso 1 4 calc R
H11D H -0.50449 0.05723 1.03341 0.1507 Uiso 1 4 calc R
H12A H 0.59093 0.1514 0.39562 0.4740 Uiso 1 4 calc R
H12B H 0.78157 0.15992 0.38312 0.4740 Uiso 1 4 calc R
H12C H 0.61568 0.17091 0.35374 0.4740 Uiso 1 4 calc R
H12D H -0.30516 0.05595 1.09561 0.1443 Uiso 1 4 calc R
H12E H -0.18488 0.07718 1.07355 0.1443 Uiso 1 4 calc R
H13A H 0.78299 0.23663 1.00825 0.3939 Uiso 1 4 calc R
H13B H 0.59095 0.22642 0.99509 0.3939 Uiso 1 4 calc R
H13C H 0.62917 0.25665 0.99673 0.3939 Uiso 1 4 calc R
H13D H 0.08989 -0.24119 0.74311 0.3181 Uiso 1 4 calc R
H13E H 0.0264 -0.22359 0.69932 0.3181 Uiso 1 4 calc R
H13F H 0.35207 -0.25069 0.70902 0.4923 Uiso 1 4 calc R
H13G H 0.30782 -0.23072 0.6679 0.4923 Uiso 1 4 calc R
H13H H 0.1999 -0.25688 0.67064 0.4923 Uiso 1 4 calc R
H13I H -0.22414 0.02529 1.0404 0.1470 Uiso 1 4 calc R
H13J H -0.11221 0.04649 1.01541 0.1470 Uiso 1 4 calc R
H14A H 0.0731 0.04965 1.08518 0.1548 Uiso 1 4 calc R
H14B H -0.03303 0.02663 1.10659 0.1548 Uiso 1 4 calc R
H15A H 0.16927 0.02133 1.0275 0.1490 Uiso 1 4 calc R
H15B H 0.06517 -0.00171 1.04978 0.1490 Uiso 1 4 calc R
H16A H 0.34613 0.02486 1.09809 0.1511 Uiso 1 4 calc R
H16B H 0.24576 0.00096 1.1185 0.1511 Uiso 1 4 calc R
H17A H 0.45923 -0.00222 1.04144 0.1477 Uiso 1 4 calc R
H17B H 0.35877 -0.02614 1.06186 0.1477 Uiso 1 4 calc R
H18A H 0.6331 0.00093 1.1118 0.1421 Uiso 1 4 calc R
H18B H 0.53285 -0.02308 1.13208 0.1421 Uiso 1 4 calc R
H19A H 0.73788 -0.0264 1.05318 0.1461 Uiso 1 4 calc R
H19B H 0.64456 -0.05027 1.07602 0.1461 Uiso 1 4 calc R
H20A H 0.92681 -0.02191 1.12016 0.1464 Uiso 1 4 calc R
H20B H 0.82993 -0.04479 1.14488 0.1464 Uiso 1 4 calc R
H21A H 1.03233 -0.05052 1.06659 0.1539 Uiso 1 4 calc R
H21B H 0.92697 -0.0736 1.08818 0.1539 Uiso 1 4 calc R
H22A H 1.10338 -0.07043 1.15755 0.1880 Uiso 1 4 calc R
H22B H 1.20975 -0.04757 1.13548 0.1880 Uiso 1 4 calc R
H22C H 1.21868 -0.07597 1.1145 0.1880 Uiso 1 4 calc R
H23A H 0.84542 0.14089 0.87815 0.1429 Uiso 1 4 calc R
H23B H 0.92124 0.16692 0.90057 0.1429 Uiso 1 4 calc R
H24A H 0.71162 0.13248 0.94948 0.1543 Uiso 1 4 calc R
H24B H 0.81323 0.15696 0.97132 0.1543 Uiso 1 4 calc R
H25A H 0.98073 0.11315 0.93331 0.1476 Uiso 1 4 calc R
H25B H 1.08234 0.1376 0.95488 0.1476 Uiso 1 4 calc R
H26A H 1.08283 0.1033 1.0084 0.1860 Uiso 1 4 calc R
H26B H 0.87565 0.10446 1.00716 0.1860 Uiso 1 4 calc R
H26C H 0.98823 0.12801 1.02809 0.1860 Uiso 1 4 calc R
H27A H 0.48068 0.1453 0.91337 0.1592 Uiso 1 4 calc R
H27B H 0.39631 0.16134 0.87062 0.1592 Uiso 1 4 calc R
H28A H 0.61162 0.11705 0.86223 0.1878 Uiso 1 4 calc R
H28B H 0.53479 0.1336 0.81864 0.1878 Uiso 1 4 calc R
H29A H 0.33069 0.10643 0.88382 0.2288 Uiso 1 4 calc R
H29B H 0.24333 0.12667 0.84784 0.2288 Uiso 1 4 calc R
H30A H 0.41108 0.08217 0.82528 0.2608 Uiso 1 4 calc R
H30B H 0.32817 0.10256 0.78891 0.2608 Uiso 1 4 calc R
H30C H 0.20606 0.08688 0.82167 0.2608 Uiso 1 4 calc R
H31A H 0.5132 0.20059 0.90151 0.1600 Uiso 1 4 calc R
H31B H 0.59267 0.18517 0.94549 0.1600 Uiso 1 4 calc R
H32A H 0.81773 0.21375 0.89144 0.1924 Uiso 1 4 calc R
H32B H 0.85202 0.20485 0.94386 0.1924 Uiso 1 4 calc R
H33A H 0.81335 0.25101 0.93298 0.3150 Uiso 1 4 calc R
H33B H 0.61318 0.24551 0.91908 0.3150 Uiso 1 4 calc R
H34A H 0.71413 0.16319 0.815 0.1514 Uiso 1 4 calc R
H34B H 0.80849 0.18795 0.83739 0.1514 Uiso 1 4 calc R
H35A H 0.71249 0.20156 0.75641 0.1752 Uiso 1 4 calc R
H35B H 0.52092 0.21273 0.74666 0.1752 Uiso 1 4 calc R
H36A H 0.44067 0.18826 0.81524 0.1719 Uiso 1 4 calc R
H36B H 0.56087 0.21297 0.8258 0.1719 Uiso 1 4 calc R
H37A H 0.41262 0.17011 0.73443 0.1901 Uiso 1 4 calc R
H37B H 0.60396 0.15886 0.74446 0.1901 Uiso 1 4 calc R
H37C H 0.5601 0.17605 0.69938 0.1901 Uiso 1 4 calc R
H40 H 0.05746 0.19495 0.61102 0.1413 Uiso 1 4 calc R
H41 H 0.15997 0.22143 0.76472 0.1306 Uiso 1 4 calc R
H42 H 0.17085 0.23519 0.62702 0.1470 Uiso 1 4 calc R
H43 H 0.21031 0.24918 0.70578 0.1369 Uiso 1 4 calc R
H49A H -0.34007 0.07666 0.68827 0.1417 Uiso 1 4 calc R
H49B H -0.28895 0.06902 0.74095 0.1417 Uiso 1 4 calc R
H50A H -0.0594 0.0656 0.66805 0.1423 Uiso 1 4 calc R
H50B H -0.15999 0.04159 0.68795 0.1423 Uiso 1 4 calc R
H51A H 0.09976 0.07018 0.74093 0.1335 Uiso 1 4 calc R
H51B H 0.00098 0.04574 0.76006 0.1335 Uiso 1 4 calc R
H52A H 0.22948 0.04393 0.68628 0.1395 Uiso 1 4 calc R
H52B H 0.12931 0.01949 0.7047 0.1395 Uiso 1 4 calc R
H53A H 0.39491 0.04675 0.75789 0.1365 Uiso 1 4 calc R
H53B H 0.29289 0.02264 0.77709 0.1365 Uiso 1 4 calc R
H54A H 0.41333 -0.00388 0.72022 0.1347 Uiso 1 4 calc R
H54B H 0.51889 0.02027 0.70257 0.1347 Uiso 1 4 calc R
H55A H 0.6785 0.02217 0.77491 0.1358 Uiso 1 4 calc R
H55B H 0.5732 -0.00204 0.79244 0.1358 Uiso 1 4 calc R
H56A H 0.79873 -0.00385 0.71821 0.1387 Uiso 1 4 calc R
H56B H 0.69471 -0.02803 0.73625 0.1387 Uiso 1 4 calc R
H57A H 0.85882 -0.02625 0.8076 0.1368 Uiso 1 4 calc R
H57B H 0.96293 -0.00206 0.78954 0.1368 Uiso 1 4 calc R
H58A H 1.07599 -0.0287 0.73109 0.1423 Uiso 1 4 calc R
H58B H 0.97872 -0.05278 0.75191 0.1423 Uiso 1 4 calc R
H59A H 1.25599 -0.02539 0.8001 0.1503 Uiso 1 4 calc R
H59B H 1.15682 -0.04902 0.82187 0.1503 Uiso 1 4 calc R
H60A H 1.36492 -0.0533 0.74424 0.1805 Uiso 1 4 calc R
H60B H 1.26851 -0.0769 0.76716 0.1805 Uiso 1 4 calc R
H60C H 1.42366 -0.06246 0.79564 0.1805 Uiso 1 4 calc R
H61A H 0.05529 -0.17826 0.72349 0.1448 Uiso 1 4 calc R
H61B H 0.00997 -0.1961 0.76598 0.1448 Uiso 1 4 calc R
H62A H 0.32086 -0.20991 0.76893 0.1979 Uiso 1 4 calc R
H62B H 0.3247 -0.19732 0.71788 0.1979 Uiso 1 4 calc R
H63A H 0.33803 -0.13547 0.79432 0.1387 Uiso 1 4 calc R
H63B H 0.40774 -0.15962 0.76694 0.1387 Uiso 1 4 calc R
H64A H 0.22672 -0.1463 0.70037 0.1401 Uiso 1 4 calc R
H64B H 0.18225 -0.12073 0.72821 0.1401 Uiso 1 4 calc R
H65A H 0.52267 -0.1353 0.70485 0.1532 Uiso 1 4 calc R
H65B H 0.4825 -0.11024 0.73444 0.1532 Uiso 1 4 calc R
H66A H 0.32965 -0.11592 0.64279 0.2108 Uiso 1 4 calc R
H66B H 0.51764 -0.10327 0.65129 0.2108 Uiso 1 4 calc R
H66C H 0.35241 -0.08977 0.67166 0.2108 Uiso 1 4 calc R
H67A H -0.04236 -0.14206 0.75864 0.1367 Uiso 1 4 calc R
H67B H -0.09963 -0.15997 0.79968 0.1367 Uiso 1 4 calc R
H68A H 0.09853 -0.11458 0.81441 0.1556 Uiso 1 4 calc R
H68B H 0.02254 -0.13197 0.8543 0.1556 Uiso 1 4 calc R
H69A H -0.18896 -0.10451 0.78453 0.1796 Uiso 1 4 calc R
H69B H -0.26902 -0.12307 0.82187 0.1796 Uiso 1 4 calc R
H70A H -0.08571 -0.0773 0.84331 0.1998 Uiso 1 4 calc R
H70B H -0.16219 -0.09599 0.88102 0.1998 Uiso 1 4 calc R
H70C H -0.29089 -0.0809 0.84508 0.1998 Uiso 1 4 calc R
H71A H 0.24105 -0.16028 0.85424 0.1248 Uiso 1 4 calc R
H71B H 0.33325 -0.18352 0.82939 0.1248 Uiso 1 4 calc R
H72A H 0.07965 -0.20904 0.83467 0.1278 Uiso 1 4 calc R
H72B H -0.01322 -0.18565 0.85962 0.1278 Uiso 1 4 calc R
H73A H 0.12709 -0.21804 0.91207 0.1469 Uiso 1 4 calc R
H73B H 0.30812 -0.20662 0.89755 0.1469 Uiso 1 4 calc R
H74A H 0.05682 -0.17691 0.94234 0.1578 Uiso 1 4 calc R
H74B H 0.24491 -0.16689 0.93051 0.1578 Uiso 1 4 calc R
H74C H 0.22638 -0.1889 0.96855 0.1578 Uiso 1 4 calc R
H75 H 0.72063 -0.25408 0.62211 0.1453 Uiso 1 4 calc R
H76 H 0.65815 -0.23923 0.69727 0.1299 Uiso 1 4 calc R
H77 H 0.817 -0.22457 0.56726 0.1385 Uiso 1 4 calc R
H78 H 0.68972 -0.19688 0.71551 0.1336 Uiso 1 4 calc R
H84A H 0.99215 -0.06376 0.60126 0.1540 Uiso 1 4 calc R
H84B H 1.03747 -0.0714 0.65413 0.1540 Uiso 1 4 calc R
H85A H 0.74099 -0.0643 0.67027 0.1441 Uiso 1 4 calc R
H85B H 0.83438 -0.03873 0.65411 0.1441 Uiso 1 4 calc R
H86A H 0.69634 -0.04379 0.57855 0.1359 Uiso 1 4 calc R
H86B H 0.5977 -0.06863 0.59642 0.1359 Uiso 1 4 calc R
H87A H 0.4576 -0.04283 0.65028 0.1431 Uiso 1 4 calc R
H87B H 0.55646 -0.01804 0.63269 0.1431 Uiso 1 4 calc R
H88A H 0.3025 -0.04629 0.57772 0.1316 Uiso 1 4 calc R
H88B H 0.40373 -0.02186 0.55924 0.1316 Uiso 1 4 calc R
H89A H 0.27814 0.00424 0.61555 0.1357 Uiso 1 4 calc R
H89B H 0.17626 -0.02012 0.63354 0.1357 Uiso 1 4 calc R
H90A H 0.1103 0.00252 0.54395 0.1379 Uiso 1 4 calc R
H90B H 0.00816 -0.02184 0.56203 0.1379 Uiso 1 4 calc R
H91A H -0.01024 0.02862 0.60013 0.1415 Uiso 1 4 calc R
H91B H -0.10774 0.00434 0.6201 0.1415 Uiso 1 4 calc R
H92A H -0.18584 0.02481 0.52935 0.1380 Uiso 1 4 calc R
H92B H -0.28776 0.00155 0.55153 0.1380 Uiso 1 4 calc R
H93A H -0.28783 0.05303 0.58502 0.1446 Uiso 1 4 calc R
H93B H -0.38686 0.02984 0.60822 0.1446 Uiso 1 4 calc R
H94A H -0.47673 0.0493 0.51695 0.1497 Uiso 1 4 calc R
H94B H -0.57611 0.0261 0.54027 0.1497 Uiso 1 4 calc R
H95A H -0.56993 0.07775 0.57414 0.1832 Uiso 1 4 calc R
H95B H -0.66671 0.0546 0.59829 0.1832 Uiso 1 4 calc R
H95C H -0.73435 0.06434 0.54791 0.1832 Uiso 1 4 calc R
H96A H 0.34714 0.16388 0.55594 0.1457 Uiso 1 4 calc R
H96B H 0.41401 0.13628 0.54099 0.1457 Uiso 1 4 calc R
H97A H 0.46038 0.15835 0.6304 0.1624 Uiso 1 4 calc R
H97B H 0.55735 0.13251 0.61655 0.1624 Uiso 1 4 calc R
H98A H 0.19005 0.13875 0.61843 0.1585 Uiso 1 4 calc R
H98B H 0.27591 0.11361 0.59771 0.1585 Uiso 1 4 calc R
H99A H 0.41693 0.10612 0.67314 0.2022 Uiso 1 4 calc R
H99B H 0.21028 0.10373 0.67224 0.2022 Uiso 1 4 calc R
H99C H 0.30416 0.12915 0.6923 0.2022 Uiso 1 4 calc R
H121 H -0.630(16) 0.1802(18) 1.115(3) 0.22(7) Uiso 1 4 d .
H119 H -0.475(9) 0.1021(13) 1.074(2) 0.09(3) Uiso 1 4 d .
H113 H 0.079(6) 0.1777(10) 0.7830(10) 0.05(2) Uiso 1 4 d .
H114 H -0.170(9) 0.1064(15) 0.744(2) 0.06(3) Uiso 1 4 d .
H116 H 0.858(7) -0.1818(10) 0.5529(11) 0.05(2) Uiso 1 4 d .
H115 H 0.870(10) -0.1051(15) 0.5935(15) 0.12(4) Uiso 1 4 d .

loop_
_atom_site_aniso_label
_atom_site_aniso_U_11
_atom_site_aniso_U_22
_atom_site_aniso_U_33
_atom_site_aniso_U_12
_atom_site_aniso_U_13
_atom_site_aniso_U_23
Cl1 0.0851(13) 0.1407(17) 0.1126(15) 0.0031(12) -0.0042(11) -0.0061(13)
Cl2 0.1024(14) 0.1366(17) 0.1156(16) -0.0040(13) -0.0028(12) 0.0018(13)
Cl3 0.0989(14) 0.1375(17) 0.1161(16) -0.0066(13) -0.0126(11) 0.0000(13)
O123 0.126(4) 0.129(5) 0.113(4) 0.008(3) -0.014(4) 0.000(4)
O124 0.098(4) 0.126(5) 0.112(4) 0.006(3) -0.015(3) 0.003(4)
O125 0.113(4) 0.145(5) 0.132(5) 0.013(4) -0.018(4) -0.006(5)
O126 0.143(5) 0.123(5) 0.108(5) -0.001(4) 0.001(4) 0.025(4)
O127 0.153(5) 0.126(5) 0.114(5) -0.012(4) 0.013(4) 0.013(4)
O128 0.110(4) 0.128(5) 0.119(4) -0.000(3) -0.006(4) -0.008(4)
N111 0.085(5) 0.135(6) 0.119(6) 0.000(5) -0.002(4) 0.004(5)
N112 0.094(5) 0.123(7) 0.116(6) 0.001(5) 0.012(4) 0.002(6)
N113 0.099(5) 0.130(8) 0.102(7) 0.010(5) -0.016(5) -0.008(7)
N114 0.118(6) 0.119(9) 0.121(10) 0.003(5) 0.010(6) 0.007(8)
N115 0.108(6) 0.103(7) 0.139(8) -0.006(5) -0.003(6) -0.006(7)
N116 0.103(5) 0.124(8) 0.104(8) 0.003(5) 0.004(5) -0.012(8)
N117 0.080(4) 0.117(7) 0.117(6) 0.005(4) -0.009(4) -0.000(6)
N118 0.076(4) 0.127(6) 0.111(5) 0.002(4) -0.002(4) 0.012(5)
N119 0.134(6) 0.126(8) 0.100(7) 0.011(5) -0.008(5) -0.002(7)
N120 0.081(4) 0.118(6) 0.104(5) 0.014(4) -0.005(4) 0.010(5)
N121 0.082(4) 0.112(6) 0.109(6) 0.008(4) 0.008(4) -0.010(7)
N122 0.082(5) 0.149(7) 0.125(6) 0.004(5) 0.011(4) 0.010(6)
C4 0.085(5) 0.134(8) 0.090(6) 0.010(5) -0.011(4) 0.016(6)
C5 0.069(5) 0.128(8) 0.097(6) 0.012(5) 0.000(4) -0.003(6)
C6 0.079(5) 0.104(7) 0.111(8) 0.004(5) -0.003(5) -0.011(7)
C7 0.078(5) 0.108(8) 0.101(8) 0.009(5) -0.003(5) -0.014(7)
C8 0.093(6) 0.108(7) 0.120(8) 0.013(5) 0.005(5) -0.010(6)
C9 0.076(5) 0.111(7) 0.124(7) 0.002(5) -0.001(5) -0.009(7)
C10 0.094(6) 0.109(8) 0.116(9) 0.007(5) -0.011(6) 0.013(8)
C11 0.136(8) 0.128(8) 0.111(7) 0.017(6) -0.006(6) 0.000(6)
C12 0.117(7) 0.131(7) 0.112(6) 0.013(6) 0.006(6) 0.014(6)
C13 0.132(7) 0.130(7) 0.104(6) 0.020(6) -0.003(6) 0.000(6)
C14 0.131(7) 0.135(7) 0.122(7) 0.016(6) 0.010(6) 0.001(6)
C15 0.119(7) 0.146(8) 0.107(7) 0.016(6) -0.001(6) 0.003(6)
C16 0.128(7) 0.130(7) 0.118(7) 0.013(6) -0.000(6) -0.009(6)
C17 0.122(7) 0.141(7) 0.107(6) 0.013(6) 0.010(6) 0.009(6)
C18 0.115(7) 0.122(7) 0.118(7) 0.012(6) 0.012(6) -0.012(6)
C19 0.120(7) 0.118(7) 0.126(7) 0.005(6) 0.003(6) 0.001(6)
C20 0.112(7) 0.129(7) 0.127(7) 0.015(6) 0.024(6) -0.000(6)
C21 0.115(7) 0.144(7) 0.125(7) 0.025(6) 0.000(6) 0.002(6)
C22 0.117(7) 0.195(9) 0.158(8) 0.030(7) 0.013(7) -0.001(7)
C23 0.093(6) 0.136(7) 0.129(7) 0.005(5) 0.012(5) -0.002(6)
C24 0.093(6) 0.167(8) 0.126(7) 0.012(6) 0.011(5) 0.019(6)
C25 0.099(7) 0.121(7) 0.149(8) -0.007(6) 0.006(6) 0.014(6)
C26 0.094(6) 0.173(9) 0.198(10) 0.000(6) 0.009(6) 0.042(8)
C27 0.099(7) 0.190(10) 0.107(7) -0.024(7) -0.004(5) 0.012(7)
C28 0.144(9) 0.192(10) 0.134(8) -0.070(8) 0.011(6) -0.013(8)
C29 0.184(11) 0.224(13) 0.163(10) -0.089(10) 0.005(8) -0.015(9)
C30 0.225(13) 0.241(14) 0.187(11) -0.124(11) 0.025(10) -0.019(10)
C31 0.123(8) 0.163(9) 0.114(7) 0.058(7) 0.010(6) -0.023(7)
C32 0.149(9) 0.151(8) 0.174(9) 0.025(7) -0.051(7) -0.017(7)
C33 0.281(16) 0.240(12) 0.254(13) 0.173(13) -0.091(13) -0.046(12)
C34 0.089(6) 0.143(7) 0.145(8) 0.007(5) -0.007(6) 0.006(6)
C35 0.106(7) 0.210(11) 0.121(8) 0.022(7) -0.003(6) 0.029(8)
C36 0.098(6) 0.218(10) 0.113(7) 0.026(7) -0.000(5) 0.017(7)
C37 0.131(8) 0.221(11) 0.121(7) -0.001(8) -0.007(6) -0.022(8)
C38 0.079(5) 0.109(8) 0.091(7) -0.004(5) 0.004(5) 0.007(7)
C39 0.077(5) 0.105(8) 0.100(8) 0.003(5) -0.006(5) -0.009(7)
C40 0.102(7) 0.131(9) 0.121(8) 0.023(6) 0.006(6) 0.019(8)
C41 0.104(6) 0.106(7) 0.115(7) -0.015(6) -0.002(5) 0.025(7)
C42 0.081(6) 0.146(10) 0.141(10) 0.001(6) 0.010(6) 0.028(8)
C43 0.084(6) 0.122(8) 0.135(8) -0.015(5) 0.001(6) 0.004(8)
C44 0.082(6) 0.120(9) 0.116(9) 0.009(6) -0.020(6) -0.001(8)
C45 0.088(6) 0.107(9) 0.118(9) 0.009(5) -0.004(6) 0.024(8)
C46 0.085(6) 0.126(9) 0.117(9) 0.002(6) -0.000(6) 0.014(8)
C47 0.097(6) 0.103(9) 0.137(12) 0.018(6) -0.008(7) -0.010(8)
C48 0.098(6) 0.118(9) 0.138(11) -0.017(6) 0.001(7) 0.003(9)
C49 0.111(7) 0.105(7) 0.138(8) 0.005(6) 0.003(5) -0.002(6)
C50 0.122(7) 0.112(7) 0.119(7) -0.004(6) -0.014(6) 0.007(5)
C51 0.117(6) 0.119(6) 0.096(6) 0.017(6) -0.005(5) -0.003(5)
C52 0.111(7) 0.114(6) 0.123(7) -0.004(5) 0.005(6) -0.008(5)
C53 0.103(6) 0.127(7) 0.110(6) 0.008(5) -0.001(5) -0.012(5)
C54 0.107(6) 0.124(7) 0.106(6) 0.005(6) 0.007(5) -0.008(5)
C55 0.117(7) 0.113(6) 0.110(6) 0.016(5) -0.000(6) -0.006(5)
C56 0.109(6) 0.118(7) 0.119(7) 0.002(6) 0.001(6) -0.010(5)
C57 0.100(6) 0.117(7) 0.123(7) 0.006(5) -0.001(6) -0.004(5)
C58 0.109(6) 0.129(7) 0.117(7) 0.006(6) -0.001(6) 0.009(5)
C59 0.105(6) 0.145(8) 0.125(7) 0.020(6) 0.009(6) -0.005(6)
C60 0.128(7) 0.166(8) 0.159(8) 0.030(7) 0.023(6) 0.003(7)
C61 0.107(7) 0.142(7) 0.109(6) -0.014(6) -0.024(5) -0.022(6)
C62 0.118(7) 0.187(9) 0.186(10) 0.051(7) -0.020(7) -0.024(7)
C63 0.092(6) 0.138(7) 0.117(7) -0.002(5) 0.006(5) 0.006(6)
C64 0.103(6) 0.141(7) 0.105(6) 0.011(6) 0.004(5) 0.019(6)
C65 0.093(6) 0.149(8) 0.144(8) 0.001(6) 0.030(6) 0.024(6)
C66 0.115(7) 0.214(10) 0.201(10) 0.030(7) 0.037(7) 0.095(9)
C67 0.100(6) 0.115(7) 0.128(7) 0.001(6) 0.012(5) 0.014(6)
C68 0.098(7) 0.143(8) 0.150(8) 0.007(6) 0.022(6) -0.002(7)
C69 0.129(8) 0.152(9) 0.170(9) -0.002(7) 0.033(7) -0.034(7)
C70 0.135(8) 0.175(10) 0.192(10) -0.001(7) 0.027(7) -0.006(9)
C71 0.079(5) 0.130(7) 0.102(6) 0.003(5) -0.005(5) -0.004(5)
C72 0.084(5) 0.127(7) 0.107(6) -0.006(5) -0.007(5) 0.015(5)
C73 0.087(6) 0.151(8) 0.129(8) -0.002(5) 0.002(5) 0.002(7)
C74 0.103(6) 0.161(8) 0.131(7) -0.010(6) 0.012(5) 0.021(7)
C75 0.095(6) 0.134(9) 0.131(8) 0.006(6) -0.021(6) -0.028(8)
C76 0.101(6) 0.094(7) 0.127(9) -0.011(5) -0.014(5) 0.004(6)
C77 0.104(6) 0.126(9) 0.116(8) -0.010(6) 0.004(5) 0.027(8)
C78 0.089(6) 0.135(9) 0.108(7) 0.004(6) -0.009(5) 0.008(8)
C79 0.092(6) 0.114(10) 0.106(9) -0.016(6) -0.005(5) 0.005(8)
C80 0.083(5) 0.100(9) 0.115(9) -0.009(5) -0.008(5) 0.003(8)
C81 0.103(6) 0.108(10) 0.106(10) 0.006(6) -0.006(6) -0.015(8)
C82 0.107(6) 0.085(8) 0.121(9) -0.012(5) -0.005(6) 0.014(7)
C83 0.095(6) 0.119(10) 0.117(9) -0.001(6) 0.009(6) 0.021(9)
C84 0.117(7) 0.136(9) 0.131(7) -0.005(7) 0.000(6) 0.001(6)
C85 0.112(7) 0.114(7) 0.133(7) 0.009(6) 0.003(6) -0.002(5)
C86 0.122(7) 0.110(6) 0.107(6) -0.006(6) -0.001(6) 0.002(5)
C87 0.119(7) 0.105(6) 0.133(7) 0.011(6) 0.009(6) -0.008(5)
C88 0.099(6) 0.112(6) 0.119(6) 0.014(5) 0.008(5) -0.006(5)
C89 0.114(7) 0.115(6) 0.109(6) -0.006(6) -0.006(6) 0.002(5)
C90 0.122(7) 0.104(6) 0.118(7) -0.001(5) 0.001(6) -0.002(5)
C91 0.111(7) 0.125(7) 0.118(7) 0.002(6) 0.006(6) -0.007(6)
C92 0.110(7) 0.106(6) 0.128(7) -0.004(5) -0.000(6) 0.006(5)
C93 0.116(7) 0.107(6) 0.139(7) 0.006(6) 0.014(6) 0.006(6)
C94 0.100(6) 0.140(8) 0.133(7) -0.002(6) -0.002(6) 0.008(6)
C95 0.115(7) 0.165(8) 0.180(9) 0.010(7) 0.026(6) 0.015(7)
C96 0.105(7) 0.150(8) 0.108(7) -0.004(6) -0.002(5) -0.007(6)
C97 0.113(7) 0.158(8) 0.135(8) -0.013(6) 0.010(6) 0.005(7)
C98 0.111(7) 0.138(8) 0.152(8) -0.004(6) 0.043(6) -0.011(7)
C99 0.122(8) 0.188(10) 0.199(10) 0.013(7) 0.029(7) 0.062(9)
C100 0.091(6) 0.120(7) 0.116(6) -0.024(6) 0.010(5) -0.005(6)
C101 0.108(7) 0.129(7) 0.149(8) -0.008(7) 0.008(6) -0.011(6)
C102 0.120(7) 0.145(9) 0.172(10) -0.008(6) -0.004(7) 0.004(8)
C103 0.123(7) 0.184(9) 0.153(9) 0.005(7) -0.030(6) -0.010(7)
C104 0.103(7) 0.150(8) 0.114(7) 0.004(7) 0.005(5) 0.018(6)
C105 0.105(7) 0.147(8) 0.136(7) 0.000(6) 0.008(6) -0.013(7)
C106 0.129(8) 0.149(8) 0.107(6) 0.001(7) -0.005(5) -0.006(6)
C107 0.141(8) 0.133(7) 0.149(8) 0.004(6) 0.002(6) -0.016(7)
C108 0.103(7) 0.164(8) 0.103(7) 0.013(6) -0.018(5) -0.001(6)
C109 0.117(6) 0.204(7) 0.127(6) 0.041(5) 0.014(5) 0.038(6)
C110 0.123(6) 0.209(7) 0.133(6) 0.047(5) 0.011(5) 0.036(6)
C129 0.39(2) 0.61(3) 0.167(12) 0.35(2) -0.087(13) -0.085(16)
C130 0.227(14) 0.275(13) 0.274(15) 0.090(10) -0.156(12) -0.167(12)
C131 0.35(2) 0.35(2) 0.277(14) 0.206(18) -0.046(17) -0.074(15)
C132 0.27(2) 0.48(3) 0.47(3) 0.00(2) -0.061(18) -0.30(2)

loop_
_atom_type_symbol
_atom_type_description
_atom_type_scat_dispersion_real
_atom_type_scat_dispersion_imag
_atom_type_scat_source
C C 0.0181 0.0091
;
International Tables for Crystallography
(Vol. C, Tables 4.2.6.8 and 6.1.1.4)
;
H H 0.0000 0.0000
;
International Tables for Crystallography
(Vol. C, Table 6.1.1.4)
;
O O 0.0492 0.0322
;
International Tables for Crystallography
(Vol. C, Tables 4.2.6.8 and 6.1.1.4)
;
N N 0.0311 0.0180
;
International Tables for Crystallography
(Vol. C, Tables 4.2.6.8 and 6.1.1.4)
;
Cl Cl 0.3639 0.7018
;
International Tables for Crystallography
(Vol. C, Tables 4.2.6.8 and 6.1.1.4)
;

loop_
_geom_angle_atom_site_label_1
_geom_angle_atom_site_label_2
_geom_angle_atom_site_label_3
_geom_angle
_geom_angle_publ_flag
C96 N111 C100 112.0(6) yes
C96 N111 C104 110.4(7) yes
C96 N111 C108 105.9(6) yes
C100 N111 C104 106.0(6) yes
C100 N111 C108 111.5(7) yes
C104 N111 C108 111.2(6) yes
C44 N112 C46 121.8(9) yes
C45 N113 C47 131.7(10) yes
C48 N114 C49 124.3(11) yes
C83 N115 C84 124.1(10) yes
C79 N116 C81 129.3(10) yes
C80 N117 C82 119.4(9) yes
C61 N118 C63 113.0(6) yes
C61 N118 C67 105.6(6) yes
C61 N118 C71 111.6(6) yes
C63 N118 C67 111.2(6) yes
C63 N118 C71 104.6(6) yes
C67 N118 C71 111.1(6) yes
C10 N119 C11 120.7(9) yes
C6 N120 C38 119.4(8) yes
C7 N121 C39 121.8(9) yes
C23 N122 C27 111.7(7) yes
C23 N122 C31 111.8(6) yes
C23 N122 C34 103.1(6) yes
C27 N122 C31 108.3(7) yes
C27 N122 C34 111.5(6) yes
C31 N122 C34 110.3(7) yes
C6 C4 C8 120.7(8) yes
C7 C5 C9 117.7(8) yes
N120 C6 C4 119.6(9) yes
N120 C6 C7 122.7(9) yes
C4 C6 C7 117.6(9) yes
N121 C7 C5 120.4(9) yes
N121 C7 C6 116.3(9) yes
C5 C7 C6 123.1(9) yes
C4 C8 C9 118.5(8) yes
C5 C9 C8 122.3(8) yes
O123 C10 N119 122.9(10) yes
O123 C10 C38 120.5(9) yes
N119 C10 C38 116.6(10) yes
N119 C11 C12 110.3(7) yes
C11 C12 C13 112.2(7) yes
C12 C13 C14 112.3(6) yes
C13 C14 C15 114.7(7) yes
C14 C15 C16 112.4(7) yes
C15 C16 C17 114.8(7) yes
C16 C17 C18 114.0(7) yes
C17 C18 C19 112.8(7) yes
C18 C19 C20 113.7(7) yes
C19 C20 C21 114.1(7) yes
C20 C21 C22 113.6(7) yes
N122 C23 C24 114.4(7) yes
C23 C24 C25 108.6(7) yes
C24 C25 C26 111.7(7) yes
N122 C27 C28 114.5(7) yes
C27 C28 C29 104.9(8) yes
C28 C29 C30 112.0(10) yes
N122 C31 C32 116.3(7) yes
C31 C32 C33 118.8(9) yes
C32 C33 C131 112.5(11) yes
N122 C34 C36 114.2(7) yes
C36 C35 C37 113.2(8) yes
C34 C36 C35 109.1(7) yes
N120 C38 C10 114.2(9) yes
N120 C38 C39 122.2(9) yes
C10 C38 C39 123.4(9) yes
O124 C39 N121 118.8(9) yes
O124 C39 C38 124.0(9) yes
N121 C39 C38 117.1(9) yes
C42 C40 C44 122.7(10) yes
C43 C41 C45 120.1(10) yes
C40 C42 C43 119.0(10) yes
C41 C43 C42 120.2(9) yes
N112 C44 C40 122.6(10) yes
N112 C44 C45 122.9(10) yes
C40 C44 C45 114.5(10) yes
N113 C45 C41 124.8(10) yes
N113 C45 C44 112.0(10) yes
C41 C45 C44 123.3(11) yes
N112 C46 C47 121.9(9) yes
N112 C46 C48 118.7(10) yes
C47 C46 C48 119.3(10) yes
O126 C47 N113 126.6(11) yes
O126 C47 C46 123.7(10) yes
N113 C47 C46 109.6(10) yes
O125 C48 N114 121.5(11) yes
O125 C48 C46 118.5(11) yes
N114 C48 C46 119.9(11) yes
N114 C49 C50 112.1(8) yes
C49 C50 C51 115.1(7) yes
C50 C51 C52 113.5(6) yes
C51 C52 C53 115.3(6) yes
C52 C53 C54 113.8(6) yes
C53 C54 C55 114.0(6) yes
C54 C55 C56 113.7(6) yes
C55 C56 C57 114.8(7) yes
C56 C57 C58 113.9(7) yes
C57 C58 C59 114.9(7) yes
C58 C59 C60 114.4(7) yes
N118 C61 C62 116.0(7) yes
C61 C62 C130 100.2(7) yes
N118 C63 C64 115.7(6) yes
C63 C64 C65 110.4(7) yes
C64 C65 C66 112.6(7) yes
N118 C67 C68 118.5(7) yes
C67 C68 C69 109.0(7) yes
C68 C69 C70 112.2(8) yes
N118 C71 C72 115.4(6) yes
C71 C72 C73 108.3(6) yes
C72 C73 C74 113.4(7) yes
C76 C75 C77 119.6(10) yes
C75 C76 C78 120.0(10) yes
C75 C77 C79 117.8(10) yes
C76 C78 C80 120.9(10) yes
N116 C79 C77 120.9(11) yes
N116 C79 C80 115.3(11) yes
C77 C79 C80 123.6(11) yes
N117 C80 C78 120.9(10) yes
N117 C80 C79 121.4(11) yes
C78 C80 C79 117.8(11) yes
O127 C81 N116 124.8(10) yes
O127 C81 C82 124.4(11) yes
N116 C81 C82 110.6(10) yes
N117 C82 C81 123.3(10) yes
N117 C82 C83 113.1(10) yes
C81 C82 C83 123.5(10) yes
O128 C83 N115 119.4(11) yes
O128 C83 C82 125.0(11) yes
N115 C83 C82 115.3(10) yes
N115 C84 C85 114.0(7) yes
C84 C85 C86 115.0(7) yes
C85 C86 C87 111.3(6) yes
C86 C87 C88 114.4(7) yes
C87 C88 C89 111.9(6) yes
C88 C89 C90 115.9(6) yes
C89 C90 C91 114.6(6) yes
C90 C91 C92 115.1(7) yes
C91 C92 C93 113.3(7) yes
C92 C93 C94 114.5(7) yes
C93 C94 C95 111.7(7) yes
N111 C96 C97 116.9(7) yes
C96 C97 C98 111.5(7) yes
C97 C98 C99 113.2(7) yes
N111 C100 C101 116.3(7) yes
C100 C101 C102 109.7(7) yes
C101 C102 C103 116.0(8) yes
N111 C104 C105 115.8(7) yes
C104 C105 C106 107.6(7) yes
C105 C106 C107 108.9(7) yes
N111 C108 C109 114.1(6) yes
C108 C109 C110 109.6(7) yes
C109 C110 C129 112.7(9) yes
C62 C130 C132 101.6(10) yes
C45 N113 H113 113(4) no
C47 N113 H113 115(4) no
C48 N114 H114 114(6) no
C49 N114 H114 121(6) no
C83 N115 H115 105(5) no
C84 N115 H115 130(5) no
C79 N116 H116 109(4) no
C81 N116 H116 121(4) no
C10 N119 H119 110(5) no
C11 N119 H119 129(5) no
C7 N121 H121 94(6) no
C39 N121 H121 144(7) no
C6 C4 H4 119.663 no
C8 C4 H4 119.659 no
C7 C5 H5 121.156 no
C9 C5 H5 121.178 no
C4 C8 H8 120.738 no
C9 C8 H8 120.730 no
C5 C9 H9 118.880 no
C8 C9 H9 118.867 no
N119 C11 H11C 109.566 no
N119 C11 H11D 109.568 no
C12 C11 H11C 109.594 no
C12 C11 H11D 109.611 no
H11C C11 H11D 108.123 no
C11 C12 H12D 109.169 no
C11 C12 H12E 109.161 no
C13 C12 H12D 109.173 no
C13 C12 H12E 109.171 no
H12D C12 H12E 107.883 no
C12 C13 H13I 109.150 no
C12 C13 H13J 109.139 no
C14 C13 H13I 109.145 no
C14 C13 H13J 109.151 no
H13I C13 H13J 107.886 no
C13 C14 H14A 108.579 no
C13 C14 H14B 108.592 no
C15 C14 H14A 108.600 no
C15 C14 H14B 108.622 no
H14A C14 H14B 107.535 no
C14 C15 H15A 109.129 no
C14 C15 H15B 109.123 no
C16 C15 H15A 109.126 no
C16 C15 H15B 109.122 no
H15A C15 H15B 107.845 no
C15 C16 H16A 108.567 no
C15 C16 H16B 108.574 no
C17 C16 H16A 108.572 no
C17 C16 H16B 108.578 no
H16A C16 H16B 107.548 no
C16 C17 H17A 108.756 no
C16 C17 H17B 108.757 no
C18 C17 H17A 108.752 no
C18 C17 H17B 108.741 no
H17A C17 H17B 107.641 no
C17 C18 H18A 109.027 no
C17 C18 H18B 109.026 no
C19 C18 H18A 109.031 no
C19 C18 H18B 109.031 no
H18A C18 H18B 107.789 no
C18 C19 H19A 108.821 no
C18 C19 H19B 108.823 no
C20 C19 H19A 108.828 no
C20 C19 H19B 108.809 no
H19A C19 H19B 107.681 no
C19 C20 H20A 108.714 no
C19 C20 H20B 108.723 no
C21 C20 H20A 108.706 no
C21 C20 H20B 108.734 no
H20A C20 H20B 107.623 no
C20 C21 H21A 108.852 no
C20 C21 H21B 108.822 no
C22 C21 H21A 108.837 no
C22 C21 H21B 108.831 no
H21A C21 H21B 107.702 no
C21 C22 H22A 109.468 no
C21 C22 H22B 109.468 no
C21 C22 H22C 109.470 no
H22A C22 H22B 109.480 no
H22A C22 H22C 109.466 no
H22B C22 H22C 109.475 no
N122 C23 H23A 108.648 no
N122 C23 H23B 108.675 no
C24 C23 H23A 108.650 no
C24 C23 H23B 108.674 no
H23A C23 H23B 107.573 no
C23 C24 H24A 109.963 no
C23 C24 H24B 109.939 no
C25 C24 H24A 109.982 no
C25 C24 H24B 109.973 no
H24A C24 H24B 108.350 no
C24 C25 H25A 109.289 no
C24 C25 H25B 109.282 no
C26 C25 H25A 109.278 no
C26 C25 H25B 109.274 no
H25A C25 H25B 107.953 no
C25 C26 H26A 109.478 no
C25 C26 H26B 109.476 no
C25 C26 H26C 109.482 no
H26A C26 H26B 109.439 no
H26A C26 H26C 109.477 no
H26B C26 H26C 109.475 no
N122 C27 H27A 108.640 no
N122 C27 H27B 108.625 no
C28 C27 H27A 108.646 no
C28 C27 H27B 108.636 no
H27A C27 H27B 107.588 no
C27 C28 H28A 110.763 no
C27 C28 H28B 110.779 no
C29 C28 H28A 110.747 no
C29 C28 H28B 110.764 no
H28A C28 H28B 108.840 no
C28 C29 H29A 109.214 no
C28 C29 H29B 109.209 no
C30 C29 H29A 109.205 no
C30 C29 H29B 109.200 no
H29A C29 H29B 107.904 no
C29 C30 H30A 109.475 no
C29 C30 H30B 109.476 no
C29 C30 H30C 109.477 no
H30A C30 H30B 109.468 no
H30A C30 H30C 109.453 no
H30B C30 H30C 109.479 no
N122 C31 H31A 108.217 no
N122 C31 H31B 108.242 no
C32 C31 H31A 108.193 no
C32 C31 H31B 108.209 no
H31A C31 H31B 107.351 no
C31 C32 H32A 107.622 no
C31 C32 H32B 107.622 no
C33 C32 H32A 107.618 no
C33 C32 H32B 107.615 no
H32A C32 H32B 107.048 no
C32 C33 H33A 109.103 no
C32 C33 H33B 109.098 no
C131 C33 H33A 109.105 no
C131 C33 H33B 109.106 no
H33A C33 H33B 107.868 no
N122 C34 H34A 108.708 no
N122 C34 H34B 108.702 no
C36 C34 H34A 108.709 no
C36 C34 H34B 108.705 no
H34A C34 H34B 107.631 no
C36 C35 H35A 108.939 no
C36 C35 H35B 108.940 no
C37 C35 H35A 108.937 no
C37 C35 H35B 108.943 no
H35A C35 H35B 107.732 no
C34 C36 H36A 109.875 no
C34 C36 H36B 109.855 no
C35 C36 H36A 109.868 no
C35 C36 H36B 109.868 no
H36A C36 H36B 108.266 no
C35 C37 H37A 109.474 no
C35 C37 H37B 109.468 no
C35 C37 H37C 109.478 no
H37A C37 H37B 109.470 no
H37A C37 H37C 109.467 no
H37B C37 H37C 109.470 no
C42 C40 H40 118.653 no
C44 C40 H40 118.626 no
C43 C41 H41 119.938 no
C45 C41 H41 119.929 no
C40 C42 H42 120.471 no
C43 C42 H42 120.487 no
C41 C43 H43 119.890 no
C42 C43 H43 119.892 no
N114 C49 H49A 109.192 no
N114 C49 H49B 109.203 no
C50 C49 H49A 109.170 no
C50 C49 H49B 109.166 no
H49A C49 H49B 107.894 no
C49 C50 H50A 108.491 no
C49 C50 H50B 108.506 no
C51 C50 H50A 108.495 no
C51 C50 H50B 108.517 no
H50A C50 H50B 107.504 no
C50 C51 H51A 108.892 no
C50 C51 H51B 108.868 no
C52 C51 H51A 108.884 no
C52 C51 H51B 108.873 no
H51A C51 H51B 107.705 no
C51 C52 H52A 108.437 no
C51 C52 H52B 108.453 no
C53 C52 H52A 108.455 no
C53 C52 H52B 108.458 no
H52A C52 H52B 107.485 no
C52 C53 H53A 108.797 no
C52 C53 H53B 108.797 no
C54 C53 H53A 108.804 no
C54 C53 H53B 108.798 no
H53A C53 H53B 107.694 no
C53 C54 H54A 108.753 no
C53 C54 H54B 108.748 no
C55 C54 H54A 108.763 no
C55 C54 H54B 108.765 no
H54A C54 H54B 107.668 no
C54 C55 H55A 108.810 no
C54 C55 H55B 108.821 no
C56 C55 H55A 108.817 no
C56 C55 H55B 108.841 no
H55A C55 H55B 107.677 no
C55 C56 H56A 108.561 no
C55 C56 H56B 108.553 no
C57 C56 H56A 108.574 no
C57 C56 H56B 108.568 no
H56A C56 H56B 107.562 no
C56 C57 H57A 108.774 no
C56 C57 H57B 108.757 no
C58 C57 H57A 108.778 no
C58 C57 H57B 108.772 no
H57A C57 H57B 107.646 no
C57 C58 H58A 108.527 no
C57 C58 H58B 108.546 no
C59 C58 H58A 108.549 no
C59 C58 H58B 108.553 no
H58A C58 H58B 107.536 no
C58 C59 H59A 108.653 no
C58 C59 H59B 108.652 no
C60 C59 H59A 108.654 no
C60 C59 H59B 108.665 no
H59A C59 H59B 107.579 no
C59 C60 H60A 109.476 no
C59 C60 H60B 109.460 no
C59 C60 H60C 109.469 no
H60A C60 H60B 109.479 no
H60A C60 H60C 109.482 no
H60B C60 H60C 109.462 no
N118 C61 H61A 108.283 no
N118 C61 H61B 108.292 no
C62 C61 H61A 108.279 no
C62 C61 H61B 108.277 no
H61A C61 H61B 107.394 no
C61 C62 H62A 111.729 no
C61 C62 H62B 111.717 no
C130 C62 H62A 111.735 no
C130 C62 H62B 111.754 no
H62A C62 H62B 109.497 no
N118 C63 H63A 108.345 no
N118 C63 H63B 108.374 no
C64 C63 H63A 108.343 no
C64 C63 H63B 108.351 no
H63A C63 H63B 107.429 no
C63 C64 H64A 109.578 no
C63 C64 H64B 109.582 no
C65 C64 H64A 109.570 no
C65 C64 H64B 109.584 no
H64A C64 H64B 108.116 no
C64 C65 H65A 109.094 no
C64 C65 H65B 109.078 no
C66 C65 H65A 109.096 no
C66 C65 H65B 109.067 no
H65A C65 H65B 107.836 no
C65 C66 H66A 109.451 no
C65 C66 H66B 109.450 no
C65 C66 H66C 109.484 no
H66A C66 H66B 109.476 no
H66A C66 H66C 109.481 no
H66B C66 H66C 109.486 no
N118 C67 H67A 107.705 no
N118 C67 H67B 107.710 no
C68 C67 H67A 107.683 no
C68 C67 H67B 107.689 no
H67A C67 H67B 107.096 no
C67 C68 H68A 109.892 no
C67 C68 H68B 109.881 no
C69 C68 H68A 109.883 no
C69 C68 H68B 109.875 no
H68A C68 H68B 108.296 no
C68 C69 H69A 109.169 no
C68 C69 H69B 109.191 no
C70 C69 H69A 109.155 no
C70 C69 H69B 109.161 no
H69A C69 H69B 107.887 no
C69 C70 H70A 109.475 no
C69 C70 H70B 109.466 no
C69 C70 H70C 109.461 no
H70A C70 H70B 109.480 no
H70A C70 H70C 109.469 no
H70B C70 H70C 109.476 no
N118 C71 H71A 108.429 no
N118 C71 H71B 108.426 no
C72 C71 H71A 108.420 no
C72 C71 H71B 108.414 no
H71A C71 H71B 107.457 no
C71 C72 H72A 110.046 no
C71 C72 H72B 110.011 no
C73 C72 H72A 110.032 no
C73 C72 H72B 110.045 no
H72A C72 H72B 108.404 no
C72 C73 H73A 108.900 no
C72 C73 H73B 108.901 no
C74 C73 H73A 108.875 no
C74 C73 H73B 108.882 no
H73A C73 H73B 107.738 no
C73 C74 H74A 109.472 no
C73 C74 H74B 109.483 no
C73 C74 H74C 109.473 no
H74A C74 H74B 109.462 no
H74A C74 H74C 109.474 no
H74B C74 H74C 109.463 no
C76 C75 H75 120.213 no
C77 C75 H75 120.188 no
C75 C76 H76 119.985 no
C78 C76 H76 120.008 no
C75 C77 H77 121.142 no
C79 C77 H77 121.090 no
C76 C78 H78 119.523 no
C80 C78 H78 119.530 no
N115 C84 H84A 108.728 no
N115 C84 H84B 108.751 no
C85 C84 H84A 108.746 no
C85 C84 H84B 108.737 no
H84A C84 H84B 107.647 no
C84 C85 H85A 108.527 no
C84 C85 H85B 108.526 no
C86 C85 H85A 108.524 no
C86 C85 H85B 108.528 no
H85A C85 H85B 107.512 no
C85 C86 H86A 109.370 no
C85 C86 H86B 109.370 no
C87 C86 H86A 109.378 no
C87 C86 H86B 109.365 no
H86A C86 H86B 108.014 no
C86 C87 H87A 108.671 no
C86 C87 H87B 108.662 no
C88 C87 H87A 108.656 no
C88 C87 H87B 108.651 no
H87A C87 H87B 107.600 no
C87 C88 H88A 109.240 no
C87 C88 H88B 109.245 no
C89 C88 H88A 109.235 no
C89 C88 H88B 109.236 no
H88A C88 H88B 107.926 no
C88 C89 H89A 108.305 no
C88 C89 H89B 108.321 no
C90 C89 H89A 108.304 no
C90 C89 H89B 108.302 no
H89A C89 H89B 107.397 no
C89 C90 H90A 108.606 no
C89 C90 H90B 108.612 no
C91 C90 H90A 108.604 no
C91 C90 H90B 108.604 no
H90A C90 H90B 107.565 no
C90 C91 H91A 108.511 no
C90 C91 H91B 108.521 no
C92 C91 H91A 108.496 no
C92 C91 H91B 108.514 no
H91A C91 H91B 107.493 no
C91 C92 H92A 108.907 no
C91 C92 H92B 108.887 no
C93 C92 H92A 108.913 no
C93 C92 H92B 108.908 no
H92A C92 H92B 107.727 no
C92 C93 H93A 108.614 no
C92 C93 H93B 108.611 no
C94 C93 H93A 108.618 no
C94 C93 H93B 108.628 no
H93A C93 H93B 107.609 no
C93 C94 H94A 109.278 no
C93 C94 H94B 109.275 no
C95 C94 H94A 109.293 no
C95 C94 H94B 109.260 no
H94A C94 H94B 107.948 no
C94 C95 H95A 109.463 no
C94 C95 H95B 109.490 no
C94 C95 H95C 109.481 no
H95A C95 H95B 109.460 no
H95A C95 H95C 109.456 no
H95B C95 H95C 109.477 no
N111 C96 H96A 108.062 no
N111 C96 H96B 108.078 no
C97 C96 H96A 108.070 no
C97 C96 H96B 108.076 no
H96A C96 H96B 107.281 no
C96 C97 H97A 109.299 no
C96 C97 H97B 109.315 no
C98 C97 H97A 109.318 no
C98 C97 H97B 109.335 no
H97A C97 H97B 107.971 no
C97 C98 H98A 108.956 no
C97 C98 H98B 108.935 no
C99 C98 H98A 108.939 no
C99 C98 H98B 108.932 no
H98A C98 H98B 107.750 no
C98 C99 H99A 109.472 no
C98 C99 H99B 109.470 no
C98 C99 H99C 109.493 no
H99A C99 H99B 109.450 no
H99A C99 H99C 109.464 no
H99B C99 H99C 109.478 no
N111 C100 H10K 108.201 no
N111 C100 H10L 108.213 no
C101 C100 H10K 108.208 no
C101 C100 H10L 108.211 no
H10K C100 H10L 107.355 no
C100 C101 H10M 109.733 no
C100 C101 H10N 109.720 no
C102 C101 H10M 109.723 no
C102 C101 H10N 109.704 no
H10M C101 H10N 108.196 no
C101 C102 H10O 108.285 no
C101 C102 H10P 108.292 no
C103 C102 H10O 108.295 no
C103 C102 H10P 108.295 no
H10O C102 H10P 107.395 no
C102 C103 H10Q 109.474 no
C102 C103 H10R 109.475 no
C102 C103 H10S 109.467 no
H10Q C103 H10R 109.485 no
H10Q C103 H10S 109.477 no
H10R C103 H10S 109.449 no
N111 C104 H10A 108.341 no
N111 C104 H10B 108.331 no
C105 C104 H10A 108.336 no
C105 C104 H10B 108.327 no
H10A C104 H10B 107.420 no
C104 C105 H10C 110.165 no
C104 C105 H10D 110.186 no
C106 C105 H10C 110.192 no
C106 C105 H10D 110.185 no
H10C C105 H10D 108.474 no
C105 C106 H10E 109.920 no
C105 C106 H10F 109.914 no
C107 C106 H10E 109.909 no
C107 C106 H10F 109.907 no
H10E C106 H10F 108.312 no
C106 C107 H10T 109.469 no
C106 C107 H10U 109.463 no
C106 C107 H10V 109.464 no
H10T C107 H10U 109.482 no
H10T C107 H10V 109.481 no
H10U C107 H10V 109.468 no
N111 C108 H10G 108.737 no
N111 C108 H10H 108.730 no
C109 C108 H10G 108.745 no
C109 C108 H10H 108.748 no
H10G C108 H10H 107.637 no
C108 C109 H10I 109.759 no
C108 C109 H10J 109.760 no
C110 C109 H10I 109.769 no
C110 C109 H10J 109.750 no
H10I C109 H10J 108.223 no
C109 C110 H11A 109.048 no
C109 C110 H11B 109.058 no
C129 C110 H11A 109.052 no
C129 C110 H11B 109.078 no
H11A C110 H11B 107.799 no
C110 C129 H12A 109.477 no
C110 C129 H12B 109.477 no
C110 C129 H12C 109.472 no
H12A C129 H12B 109.473 no
H12A C129 H12C 109.477 no
H12B C129 H12C 109.452 no
C62 C130 H13D 111.466 no
C62 C130 H13E 111.459 no
C132 C130 H13D 111.439 no
C132 C130 H13E 111.443 no
H13D C130 H13E 109.298 no
C33 C131 H13A 109.473 no
C33 C131 H13B 109.472 no
C33 C131 H13C 109.484 no
H13A C131 H13B 109.470 no
H13A C131 H13C 109.459 no
H13B C131 H13C 109.468 no
C130 C132 H13F 109.465 no
C130 C132 H13G 109.452 no
C130 C132 H13H 109.474 no
H13F C132 H13G 109.478 no
H13F C132 H13H 109.476 no
H13G C132 H13H 109.482 no

loop_
_geom_bond_atom_site_label_1
_geom_bond_atom_site_label_2
_geom_bond_distance
_geom_bond_publ_flag
O123 C10 1.235(13) yes
O124 C39 1.269(11) yes
O125 C48 1.251(15) yes
O126 C47 1.216(14) yes
O127 C81 1.238(13) yes
O128 C83 1.229(14) yes
N111 C96 1.527(11) yes
N111 C100 1.515(11) yes
N111 C104 1.521(12) yes
N111 C108 1.517(11) yes
N112 C44 1.351(15) yes
N112 C46 1.296(14) yes
N113 C45 1.379(15) yes
N113 C47 1.346(16) yes
N114 C48 1.315(17) yes
N114 C49 1.425(15) yes
N115 C83 1.355(16) yes
N115 C84 1.458(14) yes
N116 C79 1.399(16) yes
N116 C81 1.308(18) yes
N117 C80 1.382(15) yes
N117 C82 1.323(14) yes
N118 C61 1.513(11) yes
N118 C63 1.537(10) yes
N118 C67 1.517(10) yes
N118 C71 1.514(10) yes
N119 C10 1.344(14) yes
N119 C11 1.471(13) yes
N120 C6 1.373(13) yes
N120 C38 1.303(12) yes
N121 C7 1.412(14) yes
N121 C39 1.358(14) yes
N122 C23 1.539(11) yes
N122 C27 1.518(12) yes
N122 C31 1.529(12) yes
N122 C34 1.540(12) yes
C4 C6 1.442(13) yes
C4 C8 1.373(14) yes
C5 C7 1.363(15) yes
C5 C9 1.405(13) yes
C6 C7 1.405(15) yes
C8 C9 1.416(14) yes
C10 C38 1.523(15) yes
C11 C12 1.527(12) yes
C12 C13 1.534(12) yes
C13 C14 1.527(12) yes
C14 C15 1.521(13) yes
C15 C16 1.529(12) yes
C16 C17 1.520(12) yes
C17 C18 1.523(12) yes
C18 C19 1.521(12) yes
C19 C20 1.535(12) yes
C20 C21 1.502(12) yes
C21 C22 1.512(12) yes
C23 C24 1.498(13) yes
C24 C25 1.519(12) yes
C25 C26 1.502(14) yes
C27 C28 1.504(14) yes
C28 C29 1.550(16) yes
C29 C30 1.376(17) yes
C31 C32 1.529(14) yes
C32 C33 1.551(17) yes
C33 C131 1.528(18) yes
C34 C36 1.543(12) yes
C35 C36 1.527(13) yes
C35 C37 1.546(14) yes
C38 C39 1.459(14) yes
C40 C42 1.368(18) yes
C40 C44 1.413(17) yes
C41 C43 1.337(15) yes
C41 C45 1.373(15) yes
C42 C43 1.437(17) yes
C44 C45 1.433(17) yes
C46 C47 1.545(17) yes
C46 C48 1.497(16) yes
C49 C50 1.497(13) yes
C50 C51 1.533(11) yes
C51 C52 1.515(12) yes
C52 C53 1.533(11) yes
C53 C54 1.519(11) yes
C54 C55 1.515(11) yes
C55 C56 1.507(12) yes
C56 C57 1.510(11) yes
C57 C58 1.525(12) yes
C58 C59 1.532(11) yes
C59 C60 1.512(12) yes
C61 C62 1.540(13) yes
C62 C130 1.706(16) yes
C63 C64 1.516(11) yes
C64 C65 1.507(12) yes
C65 C66 1.528(13) yes
C67 C68 1.487(12) yes
C68 C69 1.553(13) yes
C69 C70 1.470(14) yes
C71 C72 1.524(11) yes
C72 C73 1.529(11) yes
C73 C74 1.517(12) yes
C75 C76 1.431(16) yes
C75 C77 1.391(16) yes
C76 C78 1.332(17) yes
C77 C79 1.363(18) yes
C78 C80 1.410(16) yes
C79 C80 1.368(18) yes
C81 C82 1.491(16) yes
C82 C83 1.480(16) yes
C84 C85 1.535(13) yes
C85 C86 1.520(11) yes
C86 C87 1.515(12) yes
C87 C88 1.515(11) yes
C88 C89 1.521(11) yes
C89 C90 1.535(11) yes
C90 C91 1.520(12) yes
C91 C92 1.529(11) yes
C92 C93 1.507(12) yes
C93 C94 1.536(12) yes
C94 C95 1.520(13) yes
C96 C97 1.494(13) yes
C97 C98 1.518(13) yes
C98 C99 1.515(14) yes
C100 C101 1.506(12) yes
C101 C102 1.541(13) yes
C102 C103 1.551(14) yes
C104 C105 1.519(13) yes
C105 C106 1.555(13) yes
C106 C107 1.510(12) yes
C108 C109 1.525(12) yes
C109 C110 1.521(12) yes
C110 C129 1.528(16) yes
C130 C132 1.53(2) yes
N113 H113 0.83(3) no
N114 H114 0.72(6) no
N115 H115 0.81(6) no
N116 H116 0.81(4) no
N119 H119 0.85(6) no
N121 H121 0.81(9) no
C4 H4 0.950 no
C5 H5 0.950 no
C8 H8 0.950 no
C9 H9 0.950 no
C11 H11C 0.990 no
C11 H11D 0.990 no
C12 H12D 0.990 no
C12 H12E 0.990 no
C13 H13I 0.990 no
C13 H13J 0.990 no
C14 H14A 0.990 no
C14 H14B 0.990 no
C15 H15A 0.990 no
C15 H15B 0.990 no
C16 H16A 0.990 no
C16 H16B 0.990 no
C17 H17A 0.990 no
C17 H17B 0.990 no
C18 H18A 0.990 no
C18 H18B 0.990 no
C19 H19A 0.990 no
C19 H19B 0.990 no
C20 H20A 0.990 no
C20 H20B 0.990 no
C21 H21A 0.990 no
C21 H21B 0.990 no
C22 H22A 0.980 no
C22 H22B 0.980 no
C22 H22C 0.980 no
C23 H23A 0.990 no
C23 H23B 0.990 no
C24 H24A 0.990 no
C24 H24B 0.990 no
C25 H25A 0.990 no
C25 H25B 0.990 no
C26 H26A 0.980 no
C26 H26B 0.980 no
C26 H26C 0.980 no
C27 H27A 0.990 no
C27 H27B 0.990 no
C28 H28A 0.990 no
C28 H28B 0.990 no
C29 H29A 0.990 no
C29 H29B 0.990 no
C30 H30A 0.980 no
C30 H30B 0.980 no
C30 H30C 0.980 no
C31 H31A 0.990 no
C31 H31B 0.990 no
C32 H32A 0.990 no
C32 H32B 0.990 no
C33 H33A 0.990 no
C33 H33B 0.990 no
C34 H34A 0.990 no
C34 H34B 0.990 no
C35 H35A 0.990 no
C35 H35B 0.990 no
C36 H36A 0.990 no
C36 H36B 0.990 no
C37 H37A 0.980 no
C37 H37B 0.980 no
C37 H37C 0.980 no
C40 H40 0.950 no
C41 H41 0.950 no
C42 H42 0.950 no
C43 H43 0.950 no
C49 H49A 0.990 no
C49 H49B 0.990 no
C50 H50A 0.990 no
C50 H50B 0.990 no
C51 H51A 0.990 no
C51 H51B 0.990 no
C52 H52A 0.990 no
C52 H52B 0.990 no
C53 H53A 0.990 no
C53 H53B 0.990 no
C54 H54A 0.990 no
C54 H54B 0.990 no
C55 H55A 0.990 no
C55 H55B 0.990 no
C56 H56A 0.990 no
C56 H56B 0.990 no
C57 H57A 0.990 no
C57 H57B 0.990 no
C58 H58A 0.990 no
C58 H58B 0.990 no
C59 H59A 0.990 no
C59 H59B 0.990 no
C60 H60A 0.980 no
C60 H60B 0.980 no
C60 H60C 0.980 no
C61 H61A 0.990 no
C61 H61B 0.990 no
C62 H62A 0.990 no
C62 H62B 0.990 no
C63 H63A 0.990 no
C63 H63B 0.990 no
C64 H64A 0.990 no
C64 H64B 0.990 no
C65 H65A 0.990 no
C65 H65B 0.990 no
C66 H66A 0.980 no
C66 H66B 0.980 no
C66 H66C 0.980 no
C67 H67A 0.990 no
C67 H67B 0.990 no
C68 H68A 0.990 no
C68 H68B 0.990 no
C69 H69A 0.990 no
C69 H69B 0.990 no
C70 H70A 0.980 no
C70 H70B 0.980 no
C70 H70C 0.980 no
C71 H71A 0.990 no
C71 H71B 0.990 no
C72 H72A 0.990 no
C72 H72B 0.990 no
C73 H73A 0.990 no
C73 H73B 0.990 no
C74 H74A 0.980 no
C74 H74B 0.980 no
C74 H74C 0.980 no
C75 H75 0.950 no
C76 H76 0.950 no
C77 H77 0.950 no
C78 H78 0.950 no
C84 H84A 0.990 no
C84 H84B 0.990 no
C85 H85A 0.990 no
C85 H85B 0.990 no
C86 H86A 0.990 no
C86 H86B 0.990 no
C87 H87A 0.990 no
C87 H87B 0.990 no
C88 H88A 0.990 no
C88 H88B 0.990 no
C89 H89A 0.990 no
C89 H89B 0.990 no
C90 H90A 0.990 no
C90 H90B 0.990 no
C91 H91A 0.990 no
C91 H91B 0.990 no
C92 H92A 0.990 no
C92 H92B 0.990 no
C93 H93A 0.990 no
C93 H93B 0.990 no
C94 H94A 0.990 no
C94 H94B 0.990 no
C95 H95A 0.980 no
C95 H95B 0.980 no
C95 H95C 0.980 no
C96 H96A 0.990 no
C96 H96B 0.990 no
C97 H97A 0.990 no
C97 H97B 0.990 no
C98 H98A 0.990 no
C98 H98B 0.990 no
C99 H99A 0.980 no
C99 H99B 0.980 no
C99 H99C 0.980 no
C100 H10K 0.990 no
C100 H10L 0.990 no
C101 H10M 0.990 no
C101 H10N 0.990 no
C102 H10O 0.990 no
C102 H10P 0.990 no
C103 H10Q 0.980 no
C103 H10R 0.980 no
C103 H10S 0.980 no
C104 H10A 0.990 no
C104 H10B 0.990 no
C105 H10C 0.990 no
C105 H10D 0.990 no
C106 H10E 0.990 no
C106 H10F 0.990 no
C107 H10T 0.980 no
C107 H10U 0.980 no
C107 H10V 0.980 no
C108 H10G 0.990 no
C108 H10H 0.990 no
C109 H10I 0.990 no
C109 H10J 0.990 no
C110 H11A 0.990 no
C110 H11B 0.990 no
C129 H12A 0.980 no
C129 H12B 0.980 no
C129 H12C 0.980 no
C130 H13D 0.990 no
C130 H13E 0.990 no
C131 H13A 0.980 no
C131 H13B 0.980 no
C131 H13C 0.980 no
C132 H13F 0.980 no
C132 H13G 0.980 no
C132 H13H 0.980 no

loop_
_geom_contact_atom_site_label_1
_geom_contact_atom_site_label_2
_geom_contact_distance
_geom_contact_publ_flag
_geom_contact_site_symmetry_2
O123 N120 2.687(10) no .
O123 C11 2.779(11) no .
O124 N119 2.719(11) no .
O124 N120 3.583(9) no .
O124 C7 3.565(12) no .
O124 C10 3.016(13) no .
O125 N112 2.717(12) no .
O125 C49 2.776(11) no .
O125 C50 3.227(10) no .
O126 N112 3.591(10) no .
O126 N114 2.689(13) no .
O126 C45 3.599(13) no .
O126 C48 2.967(14) no .
O127 N115 2.687(12) no .
O127 C79 3.580(14) no .
O127 C83 3.016(13) no .
O128 N117 2.725(11) no .
O128 C84 2.780(11) no .
O128 C85 3.230(10) no .
N112 N113 2.688(12) no .
N112 N114 3.589(15) no .
N114 C47 2.917(16) no .
N114 C51 3.043(13) no .
N115 N117 3.549(14) no .
N115 C81 2.885(16) no .
N115 C86 3.138(12) no .
N116 N117 2.687(12) no .
N119 N120 3.576(12) no .
N119 C39 2.931(14) no .
N120 N121 2.777(12) no .
C4 C5 2.822(12) no .
C6 C9 2.786(13) no .
C6 C39 2.756(14) no .
C7 C8 2.794(14) no .
C7 C38 2.773(14) no .
C23 C28 3.037(13) no .
C23 C32 3.075(13) no .
C24 C27 3.048(12) no .
C24 C31 3.082(13) no .
C27 C36 3.126(13) no .
C28 C34 3.012(14) no .
C31 C36 3.005(12) no .
C31 C131 3.307(17) no .
C32 C34 3.064(13) no .
C32 C36 3.572(13) no .
C34 C37 3.168(13) no .
C40 C41 2.776(14) no .
C42 C45 2.751(17) no .
C43 C44 2.831(15) no .
C44 C47 2.829(17) no .
C45 C46 2.815(15) no .
C48 C50 3.123(15) no .
C61 C64 3.127(12) no .
C61 C72 2.990(11) no .
C62 C63 3.080(13) no .
C62 C71 3.097(13) no .
C63 C68 3.093(12) no .
C64 C67 3.042(12) no .
C67 C72 3.101(11) no .
C68 C71 3.061(12) no .
C71 C74 3.131(12) no .
C75 C80 2.773(15) no .
C76 C79 2.734(17) no .
C77 C78 2.785(14) no .
C79 C82 2.744(17) no .
C80 C81 2.823(17) no .
C83 C85 3.225(15) no .
C96 C101 3.069(13) no .
C96 C105 3.057(13) no .
C97 C100 3.064(13) no .
C97 C104 3.069(13) no .
C100 C103 3.244(13) no .
C100 C109 3.072(11) no .
C101 C108 3.067(12) no .
C104 C109 2.981(13) no .
C105 C108 3.035(13) no .
C105 C109 3.522(13) no .
C108 C129 3.280(15) no .
Cl1 N121 3.131(10) no .
Cl1 C5 3.503(9) no .
Cl2 N116 3.152(10) no 3_656
Cl2 C40 3.593(10) no .
Cl2 C101 3.576(9) no .
Cl2 C109 3.478(9) no 1_455
Cl3 N113 3.172(9) no .
Cl3 C4 3.597(8) no 1_655
Cl3 C34 3.586(8) no 1_455
Cl3 C36 3.533(9) no .
Cl3 C75 3.560(10) no 2_656
O123 C24 3.490(10) no 1_455
O123 C27 3.527(11) no 1_455
O123 C29 3.566(13) no 1_455
O124 C69 3.448(11) no 3_457
O124 C70 3.486(11) no 3_457
O124 C71 3.451(9) no 3_557
O125 C97 3.366(11) no 1_455
O125 C104 3.328(11) no 1_455
O125 C106 3.556(11) no 1_455
O126 C34 3.315(11) no 1_455
O127 C106 3.296(11) no 3_756
O127 C107 3.556(11) no 3_756
O128 C64 3.346(10) no 1_655
O128 C65 3.554(10) no .
O128 C67 3.528(10) no 1_655
N112 C98 3.410(12) no .
N112 C99 3.512(13) no .
N113 Cl3 3.172(9) no .
N113 C34 3.578(12) no 1_455
N116 Cl2 3.152(10) no 3_656
N120 C25 3.443(10) no 1_355
N120 C26 3.578(11) no 1_355
N121 Cl1 3.131(10) no .
C4 Cl3 3.597(8) no 1_455
C4 C31 3.578(12) no 1_455
C5 Cl1 3.503(9) no .
C24 O123 3.490(10) no 1_655
C25 N120 3.443(10) no 1_755
C26 N120 3.578(11) no 1_755
C27 O123 3.527(11) no 1_655
C29 O123 3.566(13) no 1_655
C31 C4 3.578(12) no 1_655
C34 Cl3 3.586(8) no 1_655
C34 O126 3.315(11) no 1_655
C34 N113 3.578(12) no 1_655
C34 C47 3.586(14) no 1_655
C35 C132 3.57(2) no 2_656
C36 Cl3 3.533(9) no .
C36 C132 3.48(2) no 2_656
C37 C46 3.571(13) no 1_655
C37 C47 3.588(13) no 1_655
C40 Cl2 3.593(10) no .
C46 C37 3.571(13) no 1_455
C46 C99 3.445(13) no .
C47 C34 3.586(14) no 1_455
C47 C37 3.588(13) no 1_455
C48 C99 3.582(13) no .
C61 C78 3.589(11) no 1_455
C64 O128 3.346(10) no 1_455
C65 O128 3.554(10) no .
C65 C129 3.595(16) no 3_656
C66 C129 3.427(17) no 3_656
C67 O128 3.528(10) no 1_455
C69 O124 3.448(11) no 3_457
C70 O124 3.486(11) no 3_457
C71 O124 3.451(9) no 3_557
C75 Cl3 3.560(10) no 2_646
C76 C130 3.504(14) no 1_655
C76 C132 3.523(17) no .
C78 C61 3.589(11) no 1_655
C78 C130 3.575(15) no 1_655
C79 C110 3.522(12) no 3_656
C80 C129 3.582(18) no 3_656
C97 O125 3.366(11) no 1_655
C98 N112 3.410(12) no .
C99 N112 3.512(13) no .
C99 C46 3.445(13) no .
C99 C48 3.582(13) no .
C101 Cl2 3.576(9) no .
C102 C131 3.523(17) no 4_554
C104 O125 3.328(11) no 1_655
C106 O125 3.556(11) no 1_655
C106 O127 3.296(11) no 3_756
C107 O127 3.556(11) no 3_756
C109 Cl2 3.478(9) no 1_655
C110 C79 3.522(12) no 3_656
C129 C65 3.595(16) no 3_656
C129 C66 3.427(17) no 3_656
C129 C80 3.582(18) no 3_656
C130 C76 3.504(14) no 1_455
C130 C78 3.575(15) no 1_455
C131 C102 3.523(17) no 4_555
C132 C35 3.57(2) no 2_646
C132 C36 3.48(2) no 2_646
C132 C76 3.523(17) no .
O123 H11C 2.4425 no .
O123 H11D 3.1621 no .
O123 H119 2.94(6) no .
O124 H121 2.70(10) no .
O124 H119 1.95(7) no .
O125 H49A 2.6038 no .
O125 H50A 2.6939 no .
O125 H114 2.84(6) no .
O126 H113 2.44(5) no .
O126 H114 2.07(7) no .
O127 H116 2.46(5) no .
O127 H115 1.97(7) no .
O128 H84B 2.6400 no .
O128 H85A 2.6946 no .
O128 H115 2.85(5) no .
N111 H10C 2.7868 no .
N111 H10D 2.8066 no .
N111 H10I 2.7500 no .
N111 H10J 2.7686 no .
N111 H10M 2.8361 no .
N111 H10N 2.7291 no .
N111 H97A 2.8435 no .
N111 H97B 2.7213 no .
N112 H40 2.6144 no .
N112 H113 3.51(3) no .
N113 H41 2.6511 no .
N114 H50A 2.6102 no .
N114 H50B 3.2556 no .
N114 H51A 2.7307 no .
N114 H51B 3.3752 no .
N115 H85A 2.6884 no .
N115 H85B 3.3323 no .
N115 H86A 3.4261 no .
N115 H86B 2.8603 no .
N116 H77 2.6018 no .
N117 H78 2.6122 no .
N117 H116 3.49(4) no .
N117 H115 3.55(7) no .
N118 H62A 2.7410 no .
N118 H62B 2.9676 no .
N118 H64A 2.7410 no .
N118 H64B 2.8442 no .
N118 H68A 2.7712 no .
N118 H68B 2.8419 no .
N118 H72A 2.7871 no .
N118 H72B 2.7861 no .
N119 H12D 2.7809 no .
N119 H12E 2.5381 no .
N120 H4 2.6168 no .
N120 H121 3.52(8) no .
N121 H5 2.6008 no .
N122 H24A 2.7067 no .
N122 H24B 2.8168 no .
N122 H28A 2.7880 no .
N122 H28B 2.7535 no .
N122 H32A 2.6455 no .
N122 H32B 2.9145 no .
N122 H36A 2.6999 no .
N122 H36B 2.9022 no .
C4 H9 3.2490 no .
C5 H8 3.3235 no .
C5 H121 2.18(9) no .
C6 H5 3.2914 no .
C6 H8 3.3105 no .
C6 H121 2.93(8) no .
C7 H4 3.2944 no .
C7 H9 3.2235 no .
C8 H5 3.3277 no .
C9 H4 3.2602 no .
C9 H121 3.57(9) no .
C10 H11C 2.5298 no .
C10 H11D 2.9401 no .
C11 H13I 2.7541 no .
C11 H13J 2.7004 no .
C12 H14A 2.6773 no .
C12 H14B 2.7549 no .
C12 H119 2.68(7) no .
C13 H11C 2.6213 no .
C13 H11D 2.8641 no .
C13 H15A 2.7540 no .
C13 H15B 2.7684 no .
C14 H12D 2.7561 no .
C14 H12E 2.7028 no .
C14 H16A 2.6907 no .
C14 H16B 2.7304 no .
C15 H13I 2.8011 no .
C15 H13J 2.7265 no .
C15 H17A 2.7553 no .
C15 H17B 2.7552 no .
C16 H14A 2.7019 no .
C16 H14B 2.7167 no .
C16 H18A 2.7423 no .
C16 H18B 2.7454 no .
C17 H15A 2.7457 no .
C17 H15B 2.7841 no .
C17 H19A 2.6947 no .
C17 H19B 2.7407 no .
C18 H16A 2.7340 no .
C18 H16B 2.7338 no .
C18 H20A 2.7633 no .
C18 H20B 2.7222 no .
C19 H17A 2.7149 no .
C19 H17B 2.7181 no .
C19 H21A 2.7619 no .
C19 H21B 2.7059 no .
C20 H18A 2.7234 no .
C20 H18B 2.7687 no .
C20 H22A 2.7217 no .
C20 H22B 2.7321 no .
C20 H22C 3.3544 no .
C21 H19A 2.7610 no .
C21 H19B 2.7206 no .
C22 H20A 2.7350 no .
C22 H20B 2.6794 no .
C23 H25A 2.6330 no .
C23 H25B 2.6291 no .
C23 H27A 2.7366 no .
C23 H27B 3.3739 no .
C23 H28A 2.7413 no .
C23 H28B 3.3363 no .
C23 H31A 3.3799 no .
C23 H31B 2.7646 no .
C23 H32A 3.0812 no .
C23 H32B 2.8961 no .
C23 H34A 2.6001 no .
C23 H34B 2.5105 no .
C24 H26A 3.3414 no .
C24 H26B 2.6682 no .
C24 H26C 2.7201 no .
C24 H27A 2.7283 no .
C24 H28A 3.1646 no .
C24 H31B 2.7869 no .
C24 H32B 3.2224 no .
C25 H23A 2.5548 no .
C25 H23B 2.6734 no .
C26 H24A 2.7074 no .
C26 H24B 2.7040 no .
C27 H23A 2.7338 no .
C27 H23B 3.3697 no .
C27 H24A 2.6663 no .
C27 H24B 3.4542 no .
C27 H29A 2.6785 no .
C27 H29B 2.5079 no .
C27 H31A 2.6279 no .
C27 H31B 2.6214 no .
C27 H34A 2.6873 no .
C27 H34B 3.3657 no .
C27 H36A 2.7349 no .
C28 H23A 2.7098 no .
C28 H24A 3.1614 no .
C28 H30A 2.6197 no .
C28 H30B 2.5988 no .
C28 H30C 3.2851 no .
C28 H34A 2.6333 no .
C28 H36A 3.3249 no .
C28 H37B 3.5652 no .
C29 H27A 2.5851 no .
C29 H27B 2.5452 no .
C30 H28A 2.7519 no .
C30 H28B 2.6060 no .
C31 H13B 2.9590 no .
C31 H23A 3.3809 no .
C31 H23B 2.7243 no .
C31 H24A 3.3140 no .
C31 H24B 2.8180 no .
C31 H27A 2.6461 no .
C31 H27B 2.6142 no .
C31 H33A 3.4521 no .
C31 H33B 2.7951 no .
C31 H34A 3.3653 no .
C31 H34B 2.7522 no .
C31 H36A 3.1175 no .
C31 H36B 2.8056 no .
C32 H13A 2.8202 no .
C32 H13B 2.6887 no .
C32 H13C 3.3935 no .
C32 H23B 2.7245 no .
C32 H24B 3.2163 no .
C32 H34B 2.7699 no .
C32 H36B 3.0906 no .
C33 H31A 2.7201 no .
C33 H31B 2.9805 no .
C34 H23A 2.5478 no .
C34 H23B 2.5584 no .
C34 H27A 3.3723 no .
C34 H27B 2.7498 no .
C34 H28A 3.3615 no .
C34 H28B 2.6750 no .
C34 H31A 2.7219 no .
C34 H31B 3.3645 no .
C34 H32A 2.5961 no .
C34 H32B 3.5768 no .
C34 H35A 2.5809 no .
C34 H35B 3.3412 no .
C34 H37A 3.5658 no .
C34 H37B 2.8587 no .
C35 H34A 2.5651 no .
C35 H34B 2.7823 no .
C36 H27B 2.8166 no .
C36 H28B 3.2439 no .
C36 H31A 2.6621 no .
C36 H32A 3.1232 no .
C36 H37A 2.7680 no .
C36 H37B 2.7632 no .
C36 H37C 3.3970 no .
C37 H28B 3.2553 no .
C37 H34A 2.7461 no .
C37 H36A 2.6740 no .
C37 H36B 3.3987 no .
C38 H121 3.21(9) no .
C38 H119 2.38(7) no .
C39 H119 2.42(7) no .
C40 H43 3.2723 no .
C41 H42 3.2580 no .
C41 H113 2.52(5) no .
C42 H41 3.2696 no .
C43 H40 3.2754 no .
C44 H41 3.3195 no .
C44 H42 3.2955 no .
C44 H113 3.06(3) no .
C45 H40 3.2602 no .
C45 H43 3.2080 no .
C46 H113 3.12(4) no .
C46 H114 2.45(7) no .
C47 H114 2.52(8) no .
C48 H49A 2.6193 no .
C48 H49B 3.1959 no .
C48 H50A 2.8710 no .
C48 H51A 3.4251 no .
C49 H51A 2.7453 no .
C49 H51B 2.7624 no .
C50 H52A 2.7290 no .
C50 H52B 2.7172 no .
C50 H114 2.91(8) no .
C51 H49A 3.3915 no .
C51 H49B 2.7401 no .
C51 H53A 2.7757 no .
C51 H53B 2.7597 no .
C51 H114 3.25(8) no .
C52 H50A 2.7198 no .
C52 H50B 2.7376 no .
C52 H54A 2.7261 no .
C52 H54B 2.7525 no .
C53 H51A 2.7707 no .
C53 H51B 2.7594 no .
C53 H55A 2.7293 no .
C53 H55B 2.7319 no .
C54 H52A 2.7447 no .
C54 H52B 2.7281 no .
C54 H56A 2.7067 no .
C54 H56B 2.7153 no .
C55 H53A 2.7447 no .
C55 H53B 2.7185 no .
C55 H57A 2.7316 no .
C55 H57B 2.7320 no .
C56 H54A 2.7183 no .
C56 H54B 2.7157 no .
C56 H58A 2.7041 no .
C56 H58B 2.7514 no .
C57 H55A 2.7282 no .
C57 H55B 2.7369 no .
C57 H59A 2.7737 no .
C57 H59B 2.7538 no .
C58 H56A 2.7246 no .
C58 H56B 2.7241 no .
C58 H60A 2.7510 no .
C58 H60B 2.7702 no .
C58 H60C 3.3892 no .
C59 H57A 2.7883 no .
C59 H57B 2.7416 no .
C60 H58A 2.7540 no .
C60 H58B 2.7341 no .
C61 H13D 2.8835 no .
C61 H13E 2.5385 no .
C61 H63A 3.3746 no .
C61 H63B 2.7314 no .
C61 H64A 2.7646 no .
C61 H64B 3.5312 no .
C61 H67A 2.5624 no .
C61 H67B 2.5328 no .
C61 H71A 3.3424 no .
C61 H71B 2.7581 no .
C61 H72A 2.6719 no .
C61 H72B 3.2737 no .
C62 H13F 2.6993 no .
C62 H13G 2.5706 no .
C62 H13H 3.3975 no .
C62 H63B 2.7323 no .
C62 H64A 3.2597 no .
C62 H71B 2.8259 no .
C62 H72A 3.0896 no .
C63 H61A 2.7724 no .
C63 H61B 3.3791 no .
C63 H62A 3.2096 no .
C63 H62B 2.9707 no .
C63 H65A 2.6778 no .
C63 H65B 2.6434 no .
C63 H67A 2.7133 no .
C63 H67B 3.3580 no .
C63 H68A 2.7482 no .
C63 H68B 3.4824 no .
C63 H71A 2.5965 no .
C63 H71B 2.5149 no .
C64 H61A 2.8399 no .
C64 H62B 3.3216 no .
C64 H66A 2.6089 no .
C64 H66B 3.3401 no .
C64 H66C 2.8563 no .
C64 H67A 2.7053 no .
C64 H68A 3.1626 no .
C65 H63A 2.7047 no .
C65 H63B 2.5938 no .
C66 H64A 2.7360 no .
C66 H64B 2.7025 no .
C67 H61A 2.5381 no .
C67 H61B 2.5792 no .
C67 H63A 2.7418 no .
C67 H63B 3.3589 no .
C67 H64A 3.2468 no .
C67 H64B 2.7776 no .
C67 H69A 2.6862 no .
C67 H69B 2.6338 no .
C67 H71A 2.6569 no .
C67 H71B 3.3399 no .
C67 H72A 3.4556 no .
C67 H72B 2.7952 no .
C68 H63A 2.8072 no .
C68 H64B 3.1340 no .
C68 H70A 2.7046 no .
C68 H70B 2.6886 no .
C68 H70C 3.3550 no .
C68 H71A 2.6947 no .
C68 H72B 3.2927 no .
C69 H67A 2.5714 no .
C69 H67B 2.6543 no .
C70 H68A 2.7473 no .
C70 H68B 2.6978 no .
C71 H61A 3.3427 no .
C71 H61B 2.6858 no .
C71 H62A 2.7387 no .
C71 H63A 2.5322 no .
C71 H63B 2.5885 no .
C71 H67A 3.3365 no .
C71 H67B 2.7122 no .
C71 H68A 3.3133 no .
C71 H68B 2.7996 no .
C71 H73A 3.3153 no .
C71 H73B 2.5538 no .
C71 H74A 3.4809 no .
C71 H74B 2.8505 no .
C72 H61B 2.6293 no .
C72 H62A 3.2127 no .
C72 H67B 2.7857 no .
C72 H68B 3.2773 no .
C72 H74A 2.7149 no .
C72 H74B 2.7753 no .
C72 H74C 3.3787 no .
C73 H71A 2.6301 no .
C73 H71B 2.6309 no .
C74 H71A 2.7706 no .
C74 H71B 3.4606 no .
C74 H72A 3.3769 no .
C74 H72B 2.6619 no .
C75 H78 3.2549 no .
C76 H77 3.3064 no .
C77 H76 3.2948 no .
C77 H116 2.40(5) no .
C78 H75 3.2443 no .
C79 H75 3.2209 no .
C79 H78 3.2361 no .
C80 H76 3.2470 no .
C80 H77 3.2579 no .
C80 H116 3.01(4) no .
C81 H115 2.37(8) no .
C82 H116 3.07(5) no .
C82 H115 2.28(7) no .
C83 H84A 3.2558 no .
C83 H84B 2.6778 no .
C83 H85A 2.9650 no .
C83 H86B 3.5641 no .
C84 H86A 2.7573 no .
C84 H86B 2.7953 no .
C85 H87A 2.6808 no .
C85 H87B 2.6769 no .
C85 H115 3.03(7) no .
C86 H84A 2.7480 no .
C86 H84B 3.4011 no .
C86 H88A 2.7542 no .
C86 H88B 2.7355 no .
C86 H115 3.30(8) no .
C87 H85A 2.6973 no .
C87 H85B 2.6575 no .
C87 H89A 2.6805 no .
C87 H89B 2.6880 no .
C88 H86A 2.7457 no .
C88 H86B 2.7493 no .
C88 H90A 2.7798 no .
C88 H90B 2.7812 no .
C89 H87A 2.6998 no .
C89 H87B 2.6803 no .
C89 H91A 2.7679 no .
C89 H91B 2.7355 no .
C90 H88A 2.7936 no .
C90 H88B 2.7867 no .
C90 H92A 2.7427 no .
C90 H92B 2.7880 no .
C91 H89A 2.7500 no .
C91 H89B 2.7514 no .
C91 H93A 2.7243 no .
C91 H93B 2.7055 no .
C92 H90A 2.7733 no .
C92 H90B 2.7412 no .
C92 H94A 2.7608 no .
C92 H94B 2.7623 no .
C93 H91A 2.6946 no .
C93 H91B 2.7409 no .
C93 H95A 2.7291 no .
C93 H95B 2.7134 no .
C93 H95C 3.3704 no .
C94 H92A 2.7566 no .
C94 H92B 2.7383 no .
C95 H93A 2.7040 no .
C95 H93B 2.7055 no .
C96 H10A 3.3485 no .
C96 H10B 2.6907 no .
C96 H10C 3.3776 no .
C96 H10D 2.7539 no .
C96 H10G 2.6285 no .
C96 H10H 2.5392 no .
C96 H10K 2.7274 no .
C96 H10L 3.3606 no .
C96 H10M 2.8142 no .
C96 H10N 3.2853 no .
C96 H98A 2.7327 no .
C96 H98B 2.6216 no .
C97 H10B 2.7332 no .
C97 H10D 3.2352 no .
C97 H10K 2.7517 no .
C97 H10M 3.1579 no .
C97 H99A 2.6735 no .
C97 H99B 3.3623 no .
C97 H99C 2.7944 no .
C98 H96A 2.7202 no .
C98 H96B 2.5879 no .
C99 H97A 2.7838 no .
C99 H97B 2.6743 no .
C100 H10A 2.5593 no .
C100 H10B 2.5876 no .
C100 H10G 2.6785 no .
C100 H10H 3.3481 no .
C100 H10I 2.7401 no .
C100 H10J 3.4230 no .
C100 H10O 3.3141 no .
C100 H10P 2.5640 no .
C100 H10Q 2.9611 no .
C100 H96A 2.7401 no .
C100 H96B 3.3570 no .
C100 H97A 2.8152 no .
C100 H97B 3.2483 no .
C101 H10G 2.7079 no .
C101 H10I 3.2937 no .
C101 H10Q 2.8114 no .
C101 H10R 2.8495 no .
C101 H10S 3.4419 no .
C101 H96A 2.7663 no .
C101 H97A 3.1524 no .
C102 H10K 2.7077 no .
C102 H10L 2.5878 no .
C103 H10K 2.9492 no .
C103 H10L 3.4690 no .
C103 H10M 2.7300 no .
C103 H10N 3.4369 no .
C104 H10E 2.6030 no .
C104 H10F 2.7424 no .
C104 H10G 3.3514 no .
C104 H10H 2.7465 no .
C104 H10I 3.2528 no .
C104 H10J 2.6540 no .
C104 H10K 2.5605 no .
C104 H10L 2.5774 no .
C104 H96A 3.3451 no .
C104 H96B 2.6873 no .
C104 H97A 3.4972 no .
C104 H97B 2.6869 no .
C105 H10H 2.7487 no .
C105 H10J 2.9954 no .
C105 H10T 2.6632 no .
C105 H10U 2.6787 no .
C105 H10V 3.3485 no .
C105 H96B 2.7059 no .
C105 H97B 3.2431 no .
C106 H10A 2.6164 no .
C106 H10B 2.6388 no .
C107 H10C 2.6286 no .
C107 H10D 2.7649 no .
C108 H10A 2.7263 no .
C108 H10B 3.3485 no .
C108 H10C 2.7116 no .
C108 H10D 3.3663 no .
C108 H10K 3.3458 no .
C108 H10L 2.7017 no .
C108 H10M 3.4806 no .
C108 H10N 2.6986 no .
C108 H11A 3.2927 no .
C108 H11B 2.4997 no .
C108 H12A 3.0114 no .
C108 H96A 2.5625 no .
C108 H96B 2.5816 no .
C109 H10A 2.6608 no .
C109 H10C 3.0335 no .
C109 H10L 2.7311 no .
C109 H10N 3.2986 no .
C109 H12A 2.7176 no .
C109 H12B 2.7561 no .
C109 H12C 3.3730 no .
C110 H10G 2.6477 no .
C110 H10H 2.6675 no .
C129 H10H 2.9913 no .
C129 H10I 3.3392 no .
C129 H10J 2.5749 no .
C130 H61A 2.7435 no .
C130 H61B 2.4389 no .
C130 H72A 3.5720 no .
C131 H31A 3.4314 no .
C131 H31B 3.1591 no .
C131 H32A 3.3733 no .
C131 H32B 2.6599 no .
C132 H62A 2.9094 no .
C132 H62B 2.5721 no .
H4 H8 2.3290 no .
H5 H9 2.3562 no .
H5 H121 2.0842 no .
H8 H9 2.3606 no .
H10A H10C 2.3836 no .
H10A H10D 2.8646 no .
H10A H10E 2.3524 no .
H10A H10F 3.0001 no .
H10A H10G 3.5940 no .
H10A H10H 3.1116 no .
H10A H10I 2.7848 no .
H10A H10J 2.1645 no .
H10A H10K 2.7834 no .
H10A H10L 2.3166 no .
H10A H96B 3.5873 no .
H10A H97B 3.5706 no .
H10B H10C 2.8650 no .
H10B H10D 2.3678 no .
H10B H10E 2.8244 no .
H10B H10F 2.5263 no .
H10B H10J 3.5870 no .
H10B H10K 2.3286 no .
H10B H10L 2.8512 no .
H10B H96A 3.5907 no .
H10B H96B 2.9944 no .
H10B H97A 3.0844 no .
H10B H97B 2.1141 no .
H10C H10E 2.4746 no .
H10C H10F 2.9032 no .
H10C H10H 2.2386 no .
H10C H10J 2.4873 no .
H10C H10T 2.4219 no .
H10C H10U 2.8766 no .
H10C H10V 3.5409 no .
H10C H12A 3.0860 no .
H10C H96B 2.9254 no .
H10D H10E 2.9027 no .
H10D H10F 2.3750 no .
H10D H10H 2.9398 no .
H10D H10T 3.0578 no .
H10D H10U 2.5846 no .
H10D H96B 2.1937 no .
H10D H97B 2.8247 no .
H10D H98B 3.4652 no .
H10E H10J 3.4904 no .
H10E H10T 2.3714 no .
H10E H10U 2.8574 no .
H10E H10V 2.3555 no .
H10F H10T 2.8576 no .
H10F H10U 2.3602 no .
H10F H10V 2.3665 no .
H10G H10I 2.3892 no .
H10G H10J 2.8696 no .
H10G H10K 3.5809 no .
H10G H10L 2.9796 no .
H10G H10M 3.0559 no .
H10G H10N 2.1009 no .
H10G H11A 3.3875 no .
H10G H11B 2.2968 no .
H10G H12A 3.4407 no .
H10G H96A 2.3720 no .
H10G H96B 2.9054 no .
H10H H10I 2.8699 no .
H10H H10J 2.3743 no .
H10H H10N 3.5676 no .
H10H H11B 2.6603 no .
H10H H12A 2.4506 no .
H10H H12B 3.4985 no .
H10H H96A 2.7442 no .
H10H H96B 2.2973 no .
H10I H10L 2.1696 no .
H10I H10N 2.9104 no .
H10I H10P 3.5611 no .
H10I H11A 2.2340 no .
H10I H11B 2.5302 no .
H10I H12B 3.4878 no .
H10J H10L 3.0050 no .
H10J H11A 2.5379 no .
H10J H11B 2.8395 no .
H10J H12A 2.7135 no .
H10J H12B 2.4590 no .
H10J H12C 3.5139 no .
H10K H10M 2.3157 no .
H10K H10N 2.8488 no .
H10K H10P 2.8477 no .
H10K H10Q 2.4096 no .
H10K H10R 3.3560 no .
H10K H96A 3.0826 no .
H10K H97A 2.3436 no .
H10K H97B 2.7854 no .
H10L H10M 2.8467 no .
H10L H10N 2.4059 no .
H10L H10O 3.4084 no .
H10L H10P 2.2706 no .
H10L H10Q 3.1896 no .
H10M H10O 2.4852 no .
H10M H10P 2.8679 no .
H10M H10Q 2.9293 no .
H10M H10R 2.6151 no .
H10M H96A 2.3444 no .
H10M H97A 2.5786 no .
H10N H10O 2.2786 no .
H10N H10P 2.4698 no .
H10N H96A 2.8361 no .
H10O H10Q 2.8746 no .
H10O H10R 2.3739 no .
H10O H10S 2.3835 no .
H10P H10Q 2.4053 no .
H10P H10R 2.8738 no .
H10P H10S 2.3534 no .
H11A H12A 2.8640 no .
H11A H12B 2.3603 no .
H11A H12C 2.3762 no .
H11B H12A 2.3908 no .
H11B H12B 2.8636 no .
H11B H12C 2.3472 no .
H11C H12D 2.8611 no .
H11C H12E 2.4856 no .
H11C H13I 2.8671 no .
H11C H13J 2.4096 no .
H11C H119 2.7898 no .
H11D H12D 2.2977 no .
H11D H12E 2.8599 no .
H11D H13I 2.7281 no .
H11D H13J 3.1563 no .
H11D H119 2.6194 no .
H12D H13I 2.3678 no .
H12D H13J 2.8744 no .
H12D H14A 2.9746 no .
H12D H14B 2.6018 no .
H12D H119 2.7879 no .
H12E H13I 2.8747 no .
H12E H13J 2.4096 no .
H12E H14A 2.4613 no .
H12E H14B 3.0119 no .
H12E H119 2.5886 no .
H13A H31B 3.5076 no .
H13A H32B 2.5702 no .
H13A H33A 2.3271 no .
H13A H33B 2.8598 no .
H13B H31A 3.0489 no .
H13B H31B 2.5818 no .
H13B H32B 2.8080 no .
H13B H33A 2.8616 no .
H13B H33B 2.4278 no .
H13C H32B 3.5894 no .
H13C H33A 2.4140 no .
H13C H33B 2.3154 no .
H13D H13F 2.3583 no .
H13D H13G 2.8819 no .
H13D H13H 2.4488 no .
H13D H61A 3.3308 no .
H13D H61B 2.5241 no .
H13D H62A 2.4962 no .
H13D H62B 3.0321 no .
H13D H72A 3.1371 no .
H13E H13F 2.8835 no .
H13E H13G 2.4353 no .
H13E H13H 2.3705 no .
H13E H61A 2.4660 no .
H13E H61B 2.4100 no .
H13E H62A 3.0307 no .
H13E H62B 2.7056 no .
H13F H62A 2.7590 no .
H13F H62B 2.7976 no .
H13G H62A 3.1120 no .
H13G H62B 2.2590 no .
H13H H62B 3.4985 no .
H13I H14A 2.8637 no .
H13I H14B 2.3473 no .
H13I H15A 3.0919 no .
H13I H15B 2.6404 no .
H13J H14A 2.4086 no .
H13J H14B 2.8639 no .
H13J H15A 2.5446 no .
H13J H15B 2.9985 no .
H14A H15A 2.3781 no .
H14A H15B 2.8608 no .
H14A H16A 2.4818 no .
H14A H16B 2.9951 no .
H14B H15A 2.8606 no .
H14B H15B 2.3663 no .
H14B H16A 2.9564 no .
H14B H16B 2.5404 no .
H15A H16A 2.3944 no .
H15A H16B 2.8656 no .
H15A H17A 2.5642 no .
H15A H17B 3.0093 no .
H15B H16A 2.8655 no .
H15B H16B 2.3628 no .
H15B H17A 3.0692 no .
H15B H17B 2.6056 no .
H16A H17A 2.3676 no .
H16A H17B 2.8566 no .
H16A H18A 2.5532 no .
H16A H18B 3.0163 no .
H16B H17A 2.8563 no .
H16B H17B 2.3678 no .
H16B H18A 3.0110 no .
H16B H18B 2.5564 no .
H17A H18A 2.3756 no .
H17A H18B 2.8625 no .
H17A H19A 2.4992 no .
H17A H19B 3.0212 no .
H17B H18A 2.8626 no .
H17B H18B 2.3728 no .
H17B H19A 2.9553 no .
H17B H19B 2.5518 no .
H18A H19A 2.3910 no .
H18A H19B 2.8610 no .
H18A H20A 2.5604 no .
H18A H20B 2.9515 no .
H18B H19A 2.8606 no .
H18B H19B 2.3545 no .
H18B H20A 3.0849 no .
H18B H20B 2.5652 no .
H19A H20A 2.3660 no .
H19A H20B 2.8684 no .
H19A H21A 2.6069 no .
H19A H21B 3.0019 no .
H19B H20A 2.8685 no .
H19B H20B 2.3991 no .
H19B H21A 3.0252 no .
H19B H21B 2.5034 no .
H20A H21A 2.3309 no .
H20A H21B 2.8438 no .
H20A H22A 3.0373 no .
H20A H22B 2.5772 no .
H20B H21A 2.8441 no .
H20B H21B 2.3762 no .
H20B H22A 2.5071 no .
H20B H22B 2.9674 no .
H20B H22C 3.5701 no .
H21A H22A 2.8497 no .
H21A H22B 2.3545 no .
H21A H22C 2.3465 no .
H21B H22A 2.3624 no .
H21B H22B 2.8496 no .
H21B H22C 2.3386 no .
H23A H24A 2.4028 no .
H23A H24B 2.8465 no .
H23A H25A 2.3495 no .
H23A H25B 2.7957 no .
H23A H27A 3.0627 no .
H23A H28A 2.2168 no .
H23A H28B 2.8931 no .
H23A H34A 2.3426 no .
H23A H34B 2.7249 no .
H23B H24A 2.8480 no .
H23B H24B 2.3147 no .
H23B H25A 2.9801 no .
H23B H25B 2.4715 no .
H23B H31B 3.0714 no .
H23B H32A 2.5729 no .
H23B H32B 2.4142 no .
H23B H34A 2.8717 no .
H23B H34B 2.2590 no .
H24A H25A 2.3815 no .
H24A H25B 2.8719 no .
H24A H26A 3.5844 no .
H24A H26B 2.5020 no .
H24A H26C 3.0342 no .
H24A H27A 2.1203 no .
H24A H27B 3.5670 no .
H24A H28A 2.7156 no .
H24A H31B 2.8913 no .
H24B H25A 2.8723 no .
H24B H25B 2.3841 no .
H24B H26B 2.9508 no .
H24B H26C 2.5545 no .
H24B H27A 3.0433 no .
H24B H31B 2.3374 no .
H24B H32B 2.6376 no .
H25A H26A 2.3227 no .
H25A H26B 2.3737 no .
H25A H26C 2.8454 no .
H25A H28A 3.4200 no .
H25B H26A 2.3621 no .
H25B H26B 2.8462 no .
H25B H26C 2.3338 no .
H27A H28A 2.3562 no .
H27A H28B 2.8618 no .
H27A H29A 2.4584 no .
H27A H29B 2.7343 no .
H27A H31A 2.9095 no .
H27A H31B 2.4120 no .
H27A H34A 3.5824 no .
H27B H28A 2.8610 no .
H27B H28B 2.3837 no .
H27B H29A 2.9304 no .
H27B H29B 2.2341 no .
H27B H31A 2.3847 no .
H27B H31B 2.8517 no .
H27B H34A 3.0174 no .
H27B H36A 2.1704 no .
H27B H36B 3.2728 no .
H28A H29A 2.3603 no .
H28A H29B 2.8949 no .
H28A H30A 2.5762 no .
H28A H30B 3.0501 no .
H28A H34A 2.8959 no .
H28B H29A 2.8978 no .
H28B H29B 2.4789 no .
H28B H30A 2.8517 no .
H28B H30B 2.3939 no .
H28B H30C 3.5207 no .
H28B H34A 2.0782 no .
H28B H34B 3.5531 no .
H28B H36A 2.9354 no .
H28B H37A 3.1865 no .
H28B H37B 2.5988 no .
H29A H30A 2.2298 no .
H29A H30B 2.7512 no .
H29A H30C 2.2326 no .
H29B H30A 2.7510 no .
H29B H30B 2.2456 no .
H29B H30C 2.2170 no .
H31A H32A 2.4847 no .
H31A H32B 2.8316 no .
H31A H33A 3.5825 no .
H31A H33B 2.5039 no .
H31A H34A 3.5951 no .
H31A H34B 3.0965 no .
H31A H36A 2.6043 no .
H31A H36B 2.3329 no .
H31B H32A 2.8296 no .
H31B H32B 2.2535 no .
H31B H33B 3.2370 no .
H32A H33A 2.2819 no .
H32A H33B 2.4536 no .
H32A H34A 3.4978 no .
H32A H34B 2.0584 no .
H32A H36B 2.6629 no .
H32B H33A 2.4381 no .
H32B H33B 2.8697 no .
H32B H34B 3.2005 no .
H33B H36B 3.1900 no .
H34A H35A 2.6180 no .
H34A H35B 3.5246 no .
H34A H36A 2.4836 no .
H34A H36B 2.8726 no .
H34A H37A 3.2146 no .
H34A H37B 2.1745 no .
H34A H37C 3.5449 no .
H34B H35A 2.5155 no .
H34B H35B 3.5753 no .
H34B H36A 2.8757 no .
H34B H36B 2.3218 no .
H34B H37B 3.3912 no .
H35A H36A 2.8664 no .
H35A H36B 2.4568 no .
H35A H37A 2.8763 no .
H35A H37B 2.3923 no .
H35A H37C 2.3737 no .
H35B H36A 2.4673 no .
H35B H36B 2.2911 no .
H35B H37A 2.3888 no .
H35B H37B 2.8767 no .
H35B H37C 2.3776 no .
H36A H37A 2.5179 no .
H36A H37B 2.9041 no .
H36A H37C 3.5856 no .
H36B H37A 3.5921 no .
H40 H42 2.3056 no .
H41 H43 2.2850 no .
H41 H113 2.4249 no .
H42 H43 2.3933 no .
H49A H50A 2.3516 no .
H49A H50B 2.2950 no .
H49A H114 2.5456 no .
H49B H50A 2.8415 no .
H49B H50B 2.3587 no .
H49B H51A 3.0044 no .
H49B H51B 2.5773 no .
H49B H114 2.1514 no .
H50A H51A 2.3874 no .
H50A H51B 2.8665 no .
H50A H52A 2.5279 no .
H50A H52B 2.9696 no .
H50A H114 3.2103 no .
H50B H51A 2.8668 no .
H50B H51B 2.3729 no .
H50B H52A 3.0153 no .
H50B H52B 2.5345 no .
H51A H52A 2.3578 no .
H51A H52B 2.8520 no .
H51A H53A 2.6064 no .
H51A H53B 3.0414 no .
H51A H114 2.8154 no .
H51B H52A 2.8520 no .
H51B H52B 2.3671 no .
H51B H53A 3.0489 no .
H51B H53B 2.5771 no .
H51B H114 3.4417 no .
H52A H53A 2.3719 no .
H52A H53B 2.8653 no .
H52A H54A 3.0001 no .
H52A H54B 2.5713 no .
H52B H53A 2.8653 no .
H52B H53B 2.3852 no .
H52B H54A 2.5254 no .
H52B H54B 3.0150 no .
H53A H54A 2.8573 no .
H53A H54B 2.3580 no .
H53A H55A 2.5593 no .
H53A H55B 3.0288 no .
H53B H54A 2.3790 no .
H53B H54B 2.8572 no .
H53B H55A 2.9843 no .
H53B H55B 2.5341 no .
H54A H55A 2.8543 no .
H54A H55B 2.3637 no .
H54A H56A 2.9822 no .
H54A H56B 2.5298 no .
H54B H55A 2.3659 no .
H54B H55B 2.8544 no .
H54B H56A 2.5174 no .
H54B H56B 2.9916 no .
H55A H56A 2.3598 no .
H55A H56B 2.8467 no .
H55A H57A 3.0037 no .
H55A H57B 2.5469 no .
H55B H56A 2.8471 no .
H55B H56B 2.3526 no .
H55B H57A 2.5560 no .
H55B H57B 3.0178 no .
H56A H57A 2.8483 no .
H56A H57B 2.3578 no .
H56A H58A 2.5108 no .
H56A H58B 3.0334 no .
H56B H57A 2.3579 no .
H56B H57B 2.8481 no .
H56B H58A 2.9592 no .
H56B H58B 2.5612 no .
H57A H58A 2.8595 no .
H57A H58B 2.3532 no .
H57A H59A 3.0901 no .
H57A H59B 2.6004 no .
H57B H58A 2.3916 no .
H57B H58B 2.8598 no .
H57B H59A 2.5713 no .
H57B H59B 2.9865 no .
H58A H59A 2.3693 no .
H58A H59B 2.8642 no .
H58A H60A 2.5817 no .
H58A H60B 3.0664 no .
H58B H59A 2.8642 no .
H58B H59B 2.3855 no .
H58B H60A 3.0060 no .
H58B H60B 2.5816 no .
H59A H60A 2.3645 no .
H59A H60B 2.8477 no .
H59A H60C 2.3313 no .
H59B H60A 2.8481 no .
H59B H60B 2.3488 no .
H59B H60C 2.3462 no .
H61A H62A 2.8853 no .
H61A H62B 2.3204 no .
H61A H63B 3.0862 no .
H61A H64A 2.2524 no .
H61A H64B 3.1501 no .
H61A H67A 2.2896 no .
H61A H67B 2.7408 no .
H61A H72A 3.5870 no .
H61B H62A 2.5040 no .
H61B H62B 2.8743 no .
H61B H67A 2.8465 no .
H61B H67B 2.3022 no .
H61B H71A 3.5536 no .
H61B H71B 3.0790 no .
H61B H72A 2.1356 no .
H61B H72B 2.7786 no .
H62A H63B 2.7026 no .
H62A H71B 2.2207 no .
H62A H72A 2.7420 no .
H62B H63B 2.4824 no .
H62B H64A 2.7981 no .
H62B H71B 3.3008 no .
H63A H64A 2.8564 no .
H63A H64B 2.3271 no .
H63A H65A 3.0293 no .
H63A H65B 2.4903 no .
H63A H67A 3.0752 no .
H63A H68A 2.2524 no .
H63A H68B 3.0815 no .
H63A H71A 2.3211 no .
H63A H71B 2.6989 no .
H63B H64A 2.4123 no .
H63B H64B 2.8547 no .
H63B H65A 2.4097 no .
H63B H65B 2.8076 no .
H63B H67A 3.5901 no .
H63B H71A 2.9030 no .
H63B H71B 2.2945 no .
H64A H65A 2.3534 no .
H64A H65B 2.8570 no .
H64A H66A 2.4624 no .
H64A H66B 3.5306 no .
H64A H66C 3.2217 no .
H64A H67A 2.7631 no .
H64B H65A 2.8575 no .
H64B H65B 2.3797 no .
H64B H66A 2.7933 no .
H64B H66C 2.6940 no .
H64B H67A 2.2809 no .
H64B H68A 2.6326 no .
H64B H69A 3.4866 no .
H65A H66A 2.4780 no .
H65A H66B 2.2739 no .
H65A H66C 2.8480 no .
H65B H66A 2.8515 no .
H65B H66B 2.4632 no .
H65B H66C 2.2851 no .
H67A H68A 2.3705 no .
H67A H68B 2.8309 no .
H67A H69A 2.4006 no .
H67A H69B 2.7882 no .
H67A H71A 3.5510 no .
H67B H68A 2.8327 no .
H67B H68B 2.3085 no .
H67B H69A 2.9929 no .
H67B H69B 2.4314 no .
H67B H71A 2.9866 no .
H67B H72A 3.0482 no .
H67B H72B 2.2576 no .
H68A H69A 2.3927 no .
H68A H69B 2.8952 no .
H68A H70A 2.5750 no .
H68A H70B 3.0288 no .
H68A H71A 2.8355 no .
H68B H69A 2.8959 no .
H68B H69B 2.4322 no .
H68B H70A 2.9763 no .
H68B H70B 2.5044 no .
H68B H70C 3.5943 no .
H68B H71A 2.2407 no .
H68B H72B 2.8115 no .
H68B H74A 3.4553 no .
H68B H74B 3.2642 no .
H69A H70A 2.3167 no .
H69A H70B 2.8209 no .
H69A H70C 2.3156 no .
H69B H70A 2.8205 no .
H69B H70B 2.3287 no .
H69B H70C 2.3035 no .
H71A H72A 2.8681 no .
H71A H72B 2.3799 no .
H71A H73A 3.5750 no .
H71A H73B 2.7517 no .
H71A H74A 3.1152 no .
H71A H74B 2.2309 no .
H71B H72A 2.3796 no .
H71B H72B 2.8682 no .
H71B H73A 3.4555 no .
H71B H73B 2.3268 no .
H71B H74B 3.1636 no .
H72A H73A 2.2947 no .
H72A H73B 2.4603 no .
H72A H74A 3.5480 no .
H72B H73A 2.4735 no .
H72B H73B 2.8690 no .
H72B H74A 2.4632 no .
H72B H74B 2.9397 no .
H72B H74C 3.5608 no .
H73A H74A 2.3869 no .
H73A H74B 2.8524 no .
H73A H74C 2.3247 no .
H73B H74A 2.8533 no .
H73B H74B 2.3400 no .
H73B H74C 2.3710 no .
H75 H76 2.3836 no .
H75 H77 2.3602 no .
H76 H78 2.2753 no .
H77 H116 2.2907 no .
H84A H85A 2.8667 no .
H84A H85B 2.3965 no .
H84A H86A 2.5603 no .
H84A H86B 3.0534 no .
H84A H115 2.3514 no .
H84B H85A 2.3942 no .
H84B H85B 2.3134 no .
H84B H115 2.7451 no .
H85A H86A 2.8608 no .
H85A H86B 2.3566 no .
H85A H87A 2.4950 no .
H85A H87B 2.9699 no .
H85A H115 3.2701 no .
H85B H86A 2.3879 no .
H85B H86B 2.8602 no .
H85B H87A 2.9148 no .
H85B H87B 2.4483 no .
H86A H87A 2.8585 no .
H86A H87B 2.3704 no .
H86A H88A 3.0448 no .
H86A H88B 2.5640 no .
H86A H115 3.4771 no .
H86B H87A 2.3672 no .
H86B H87B 2.8582 no .
H86B H88A 2.5881 no .
H86B H88B 3.0215 no .
H86B H115 2.8394 no .
H87A H88A 2.3600 no .
H87A H88B 2.8573 no .
H87A H89A 2.9599 no .
H87A H89B 2.4960 no .
H87B H88A 2.8571 no .
H87B H88B 2.3755 no .
H87B H89A 2.4670 no .
H87B H89B 2.9415 no .
H88A H89A 2.8580 no .
H88A H89B 2.3667 no .
H88A H90A 3.0714 no .
H88A H90B 2.6216 no .
H88B H89A 2.3724 no .
H88B H89B 2.8585 no .
H88B H90A 2.6124 no .
H88B H90B 3.0626 no .
H89A H90A 2.3780 no .
H89A H90B 2.8636 no .
H89A H91A 2.5795 no .
H89A H91B 2.9927 no .
H89B H90A 2.8639 no .
H89B H90B 2.3768 no .
H89B H91A 3.0451 no .
H89B H91B 2.5463 no .
H90A H91A 2.3524 no .
H90A H91B 2.8540 no .
H90A H92A 2.5775 no .
H90A H92B 3.0973 no .
H90B H91A 2.8540 no .
H90B H91B 2.3789 no .
H90B H92A 2.9766 no .
H90B H92B 2.5920 no .
H91A H92A 2.3951 no .
H91A H92B 2.8627 no .
H91A H93A 2.5084 no .
H91A H93B 2.9344 no .
H91B H92A 2.8629 no .
H91B H92B 2.3573 no .
H91B H93A 3.0352 no .
H91B H93B 2.5379 no .
H92A H93A 2.3499 no .
H92A H93B 2.8481 no .
H92A H94A 2.5899 no .
H92A H94B 3.0519 no .
H92B H93A 2.8481 no .
H92B H93B 2.3648 no .
H92B H94A 3.0213 no .
H92B H94B 2.5719 no .
H93A H94A 2.3870 no .
H93A H94B 2.8728 no .
H93A H95A 2.5342 no .
H93A H95B 2.9768 no .
H93A H95C 3.5996 no .
H93B H94A 2.8730 no .
H93B H94B 2.3859 no .
H93B H95A 3.0029 no .
H93B H95B 2.5186 no .
H93B H95C 3.5930 no .
H94A H95A 2.3641 no .
H94A H95B 2.8604 no .
H94A H95C 2.3647 no .
H94B H95A 2.8595 no .
H94B H95B 2.3761 no .
H94B H95C 2.3526 no .
H96A H97A 2.2933 no .
H96A H97B 2.8341 no .
H96A H98A 2.5911 no .
H96A H98B 2.9466 no .
H96B H97A 2.8323 no .
H96B H97B 2.3978 no .
H96B H98A 2.9146 no .
H96B H98B 2.3306 no .
H97A H98A 2.3316 no .
H97A H98B 2.8603 no .
H97A H99A 3.0124 no .
H97A H99C 2.6890 no .
H97B H98A 2.8605 no .
H97B H98B 2.4188 no .
H97B H99A 2.4403 no .
H97B H99B 3.5425 no .
H97B H99C 3.0290 no .
H98A H99A 2.8504 no .
H98A H99B 2.3951 no .
H98A H99C 2.3161 no .
H98B H99A 2.4108 no .
H98B H99B 2.3021 no .
H98B H99C 2.8484 no .
Cl1 H5 2.7253 no .
Cl1 H43 3.0329 no 4_455
Cl1 H61B 3.1138 no 3_457
Cl1 H62A 2.8479 no 3_557
Cl1 H62B 3.5782 no 3_557
Cl1 H63B 2.9506 no 3_557
Cl1 H67B 2.7493 no 3_457
Cl1 H71B 2.6591 no 3_557
Cl1 H72A 3.3848 no 3_457
Cl1 H72B 2.9288 no 3_457
Cl1 H78 2.7799 no 3_557
Cl1 H121 2.35(8) no .
Cl2 H9 2.8812 no 4_654
Cl2 H10A 3.1902 no 1_455
Cl2 H10G 3.0694 no .
Cl2 H10I 2.8169 no 1_455
Cl2 H10J 3.2153 no 1_455
Cl2 H10L 2.9475 no 1_455
Cl2 H10M 3.1663 no .
Cl2 H10N 3.0425 no .
Cl2 H40 2.7339 no .
Cl2 H42 3.5909 no .
Cl2 H77 2.8610 no 3_656
Cl2 H96A 2.8439 no .
Cl2 H116 2.35(4) no 3_656
Cl3 H4 2.7237 no 1_655
Cl3 H13H 3.5599 no 2_556
Cl3 H23B 2.7405 no 1_455
Cl3 H27B 2.7749 no .
Cl3 H31A 3.1084 no .
Cl3 H32A 2.8765 no 1_455
Cl3 H32B 3.5140 no 1_455
Cl3 H34B 2.6375 no 1_455
Cl3 H36A 2.7053 no .
Cl3 H36B 3.4946 no .
Cl3 H41 2.8920 no .
Cl3 H75 2.7677 no 2_656
Cl3 H113 2.37(4) no .
O123 H19B 3.3879 no 3_557
O123 H24A 2.5196 no 1_455
O123 H25B 3.2551 no 1_355
O123 H26A 3.0824 no 1_355
O123 H26B 3.3716 no 1_455
O123 H27A 2.6297 no 1_455
O123 H28A 3.5536 no 1_455
O123 H29A 2.7058 no 1_455
O124 H63A 2.8831 no 3_557
O124 H69B 2.6470 no 3_457
O124 H70B 3.1698 no 3_457
O124 H70C 3.3185 no 3_457
O124 H71A 2.6531 no 3_557
O124 H71B 3.3889 no 3_557
O124 H74B 3.0738 no 3_557
O125 H10B 2.3965 no 1_455
O125 H10D 3.5669 no 1_455
O125 H10F 2.7497 no 1_455
O125 H97B 2.3919 no 1_455
O125 H98A 3.2933 no .
O125 H99A 3.2834 no 1_455
O125 H99B 3.0915 no .
O126 H23A 2.8678 no 1_455
O126 H28B 3.3572 no 1_455
O126 H29B 2.9121 no .
O126 H30B 3.4379 no .
O126 H30C 3.3870 no .
O126 H34A 2.4773 no 1_455
O126 H34B 3.3209 no 1_455
O126 H37B 3.0445 no 1_455
O127 H10A 3.4279 no 3_756
O127 H10C 3.3867 no 3_756
O127 H10E 2.5464 no 3_756
O127 H10H 3.3708 no 3_656
O127 H10J 2.9827 no 3_756
O127 H10T 3.0789 no 3_756
O127 H12B 3.3256 no 3_756
O127 H96B 3.4674 no 3_656
O128 H58B 3.5369 no .
O128 H64A 3.2560 no 1_655
O128 H64B 2.5588 no 1_655
O128 H65A 3.0918 no .
O128 H65B 3.3822 no .
O128 H66B 2.9936 no .
O128 H67A 2.5798 no 1_655
O128 H69A 2.7895 no 1_655
N112 H10B 3.0078 no 1_455
N112 H10K 2.9331 no 1_455
N112 H10Q 3.4732 no 1_455
N112 H37C 3.3973 no 1_455
N112 H98A 2.5817 no .
N112 H99B 3.4770 no .
N112 H99C 3.1187 no .
N113 H34A 3.1495 no 1_455
N113 H34B 3.1014 no 1_455
N113 H35A 2.8956 no 1_455
N113 H36A 3.5328 no .
N113 H37A 3.0112 no .
N113 H37B 3.4402 no 1_455
N114 H37B 3.5178 no 1_455
N114 H99A 3.3448 no 1_455
N114 H99B 3.4005 no .
N115 H10T 3.0273 no 3_756
N115 H66A 3.4556 no 1_655
N115 H66B 3.1883 no .
N116 H10G 3.0833 no 3_656
N116 H10H 3.2595 no 3_656
N116 H10J 3.0861 no 3_756
N116 H11B 3.0967 no 3_656
N116 H12B 3.1449 no 3_756
N117 H12A 3.3726 no 3_656
N117 H12C 3.2322 no 3_656
N117 H61A 2.7543 no 1_655
N117 H64A 3.5104 no 1_655
N117 H65A 2.7612 no .
N117 H67A 3.0747 no 1_655
N119 H26A 3.5241 no 1_355
N119 H26B 3.0816 no 1_455
N119 H70B 3.5561 no 3_457
N120 H24A 3.4162 no 1_455
N120 H25B 2.5965 no 1_355
N120 H26A 3.4273 no 1_355
N120 H26C 3.2991 no 1_355
N120 H27A 2.8207 no 1_455
N120 H31B 2.9668 no 1_455
N121 H69B 3.5989 no 3_457
N121 H71A 3.2651 no 3_557
N121 H71B 3.1336 no 3_557
N121 H72B 3.3022 no 3_457
N121 H73B 3.0754 no 3_557
N121 H74A 3.4765 no 3_457
N121 H74B 3.0386 no 3_557
C4 H13B 3.1554 no 1_455
C4 H23B 3.5688 no 1_355
C4 H25B 3.3488 no 1_355
C4 H31A 3.1775 no 1_455
C4 H31B 3.0191 no 1_455
C4 H32B 3.1107 no 1_355
C4 H74A 3.4794 no 3_457
C5 H10O 3.0501 no 4_455
C5 H13B 3.5215 no 1_455
C5 H42 3.2827 no 4_455
C5 H72B 3.1852 no 3_457
C5 H73A 3.1303 no 3_457
C5 H73B 3.3526 no 3_557
C5 H74A 3.1124 no 3_457
C6 H13B 3.3977 no 1_455
C6 H25B 3.1685 no 1_355
C6 H31B 3.0981 no 1_455
C6 H74A 3.1169 no 3_457
C7 H13B 3.5156 no 1_455
C7 H72B 3.4232 no 3_457
C7 H73B 3.2203 no 3_557
C7 H74A 2.9549 no 3_457
C7 H74B 3.5441 no 3_557
C8 H13A 3.2971 no 1_355
C8 H13B 3.1338 no 1_455
C8 H32B 2.9527 no 1_355
C8 H33A 3.5870 no 1_355
C8 H75 3.5955 no 2_556
C8 H77 3.2759 no 2_556
C9 H10O 3.2344 no 4_455
C9 H13A 3.3442 no 1_355
C9 H13B 3.2789 no 1_455
C9 H42 3.2433 no 4_455
C9 H73A 3.0960 no 3_457
C9 H74A 3.4503 no 3_457
C10 H24A 2.9622 no 1_455
C10 H25B 3.5865 no 1_355
C10 H26A 2.9877 no 1_355
C10 H26B 3.2263 no 1_455
C10 H27A 3.4138 no 1_455
C11 H26B 2.9753 no 1_455
C12 H18A 3.5603 no 1_455
C12 H26B 3.0155 no 1_455
C12 H59B 3.3540 no 3_657
C13 H15B 3.5243 no 3_557
C13 H17B 3.4982 no 3_557
C13 H18A 3.3332 no 1_455
C13 H21A 3.4660 no 3_657
C13 H26B 3.5069 no 1_455
C14 H18A 3.5514 no 1_455
C14 H20A 3.2239 no 1_455
C14 H57A 3.4461 no 3_657
C14 H59B 3.3433 no 3_657
C14 H70A 3.2555 no 3_557
C15 H15B 3.4145 no 3_557
C15 H19A 3.4607 no 3_657
C15 H20A 3.1162 no 1_455
C15 H21A 3.4759 no 1_455
C16 H11D 3.4636 no 1_655
C16 H20A 3.3632 no 1_455
C16 H22B 3.2728 no 1_455
C16 H55B 3.5297 no 3_657
C16 H57A 3.3680 no 3_657
C17 H13I 3.4657 no 1_655
C17 H13I 3.5425 no 3_557
C17 H17A 3.4769 no 3_657
C17 H22B 3.2226 no 1_455
C18 H13I 3.2534 no 1_655
C18 H22B 3.4475 no 1_455
C18 H53B 3.5678 no 3_657
C18 H55B 3.4071 no 3_657
C19 H13I 3.3623 no 1_655
C19 H15A 3.4578 no 3_657
C19 H15B 3.4411 no 1_655
C20 H14B 3.4860 no 1_655
C20 H15B 3.1458 no 1_655
C20 H16B 3.5781 no 1_655
C20 H30C 3.1895 no 3_657
C20 H53B 3.5282 no 3_657
C21 H13J 3.4518 no 3_657
C21 H15B 3.2554 no 1_655
C21 H17B 3.4740 no 1_655
C21 H25A 3.0309 no 3_757
C21 H30C 3.2841 no 3_657
C22 H16B 3.4547 no 1_655
C22 H17B 3.2607 no 1_655
C22 H25A 3.2629 no 3_757
C22 H28A 3.3727 no 3_757
C22 H30C 3.3674 no 3_657
C22 H51B 3.5885 no 3_657
C24 H74C 3.4240 no 3_657
C25 H21B 3.1668 no 3_757
C26 H11C 3.5310 no 1_655
C26 H12E 3.1240 no 1_655
C26 H21B 3.5254 no 3_757
C27 H4 3.5646 no 1_655
C28 H22C 3.5219 no 3_757
C29 H21B 3.4650 no 3_657
C30 H20B 3.0600 no 3_657
C30 H21B 3.5465 no 3_657
C30 H51A 3.0488 no .
C30 H53A 3.1597 no .
C31 H4 3.1996 no 1_655
C31 H74C 3.5185 no 3_657
C32 H8 3.2931 no 1_755
C32 H13H 3.1443 no 2_656
C32 H74C 3.3988 no 3_657
C33 H8 3.3464 no 1_755
C33 H11A 3.1700 no 4_555
C33 H13G 3.4327 no 2_656
C33 H13H 3.2523 no 2_656
C34 H13H 3.4674 no 2_656
C34 H113 3.39(5) no 1_655
C35 H10Q 3.2254 no .
C35 H10R 3.2038 no .
C35 H13F 2.8475 no 2_656
C35 H13H 3.4418 no 2_656
C35 H41 3.5370 no .
C36 H13F 2.9438 no 2_656
C36 H13H 3.1261 no 2_656
C36 H41 3.5365 no .
C37 H10Q 3.3546 no .
C37 H10R 3.4936 no .
C37 H97A 3.0644 no .
C37 H99C 3.1012 no .
C38 H24A 3.4764 no 1_455
C38 H25B 3.3100 no 1_355
C38 H26A 3.1905 no 1_355
C38 H26C 3.3133 no 1_355
C38 H27A 3.5651 no 1_455
C38 H74B 3.1502 no 3_557
C39 H69B 3.3465 no 3_457
C39 H70B 3.5569 no 3_457
C39 H71A 3.1105 no 3_557
C39 H74B 2.7510 no 3_557
C40 H10K 3.2391 no 1_455
C40 H10L 3.2965 no 1_455
C40 H10M 3.2228 no .
C40 H10P 3.5166 no 1_455
C40 H10Q 2.9770 no 1_455
C40 H98A 3.3971 no .
C41 H13D 2.9379 no 2_556
C41 H35A 3.4784 no 1_455
C41 H35B 2.9649 no .
C41 H36A 3.5355 no .
C41 H37A 3.1988 no .
C41 H76 3.3909 no 2_656
C42 H5 3.5260 no 4_654
C42 H9 3.4939 no 4_654
C42 H10M 3.1390 no .
C42 H10Q 3.3666 no 1_455
C42 H10R 3.0227 no .
C42 H10S 3.5938 no 1_455
C43 H10R 3.0291 no .
C43 H13D 3.0241 no 2_556
C43 H35B 3.1381 no .
C43 H76 3.5342 no 2_656
C44 H10K 3.2815 no 1_455
C44 H10Q 3.0041 no 1_455
C44 H37A 3.3363 no .
C44 H98A 3.1485 no .
C44 H99C 3.5005 no .
C45 H10Q 3.4574 no 1_455
C45 H35A 3.0438 no 1_455
C45 H37A 2.8524 no .
C46 H37B 2.9820 no 1_455
C46 H37C 3.3123 no 1_455
C46 H98A 3.2309 no .
C46 H99B 3.1534 no .
C46 H99C 3.0187 no .
C47 H29B 3.5732 no .
C47 H34A 2.8391 no 1_455
C47 H34B 3.4356 no 1_455
C47 H35A 3.3457 no 1_455
C47 H37B 2.8673 no 1_455
C47 H99C 3.3810 no .
C48 H10B 3.3580 no 1_455
C48 H37B 3.3606 no 1_455
C48 H97B 3.0947 no 1_455
C48 H98A 3.5535 no .
C48 H99A 3.4368 no 1_455
C48 H99B 2.9126 no .
C48 H99C 3.5204 no .
C49 H53A 3.5099 no 1_455
C49 H54B 3.4343 no 1_455
C49 H55A 3.4084 no 1_455
C49 H99A 3.2063 no 1_455
C50 H54B 3.5248 no 1_455
C50 H55A 3.4533 no 1_455
C50 H56A 3.3848 no 1_455
C50 H91A 3.3064 no .
C50 H91B 3.5709 no .
C50 H93A 3.4478 no .
C50 H93B 3.5708 no .
C50 H99B 3.4989 no .
C51 H22A 3.5739 no 3_657
C51 H30C 3.3004 no .
C51 H55A 3.5633 no 1_455
C51 H56A 3.5527 no 1_455
C51 H57B 3.4162 no 1_455
C51 H99B 3.4184 no .
C52 H57B 3.4694 no 1_455
C52 H58A 3.5095 no 1_455
C52 H89A 3.4137 no .
C52 H91A 3.5637 no .
C53 H18B 3.5478 no 3_657
C53 H20B 3.4879 no 3_657
C53 H30A 3.5114 no .
C53 H49B 3.5373 no 1_655
C53 H59A 3.3331 no 1_455
C54 H49B 3.4868 no 1_655
C54 H50B 3.5131 no 1_655
C54 H59A 3.3334 no 1_455
C54 H60A 3.5404 no 1_455
C54 H87B 3.3322 no .
C54 H89A 3.5793 no .
C55 H16B 3.4879 no 3_657
C55 H18B 3.3925 no 3_657
C55 H49B 3.4326 no 1_655
C55 H50B 3.4221 no 1_655
C55 H59A 3.4612 no 1_455
C56 H50B 3.3372 no 1_655
C56 H51B 3.5649 no 1_655
C56 H52B 3.5994 no 1_655
C56 H85A 3.4990 no .
C56 H85B 3.1031 no .
C56 H87B 3.5452 no .
C57 H14B 3.4062 no 3_657
C57 H16B 3.3498 no 3_657
C57 H51B 3.4660 no 1_655
C57 H52B 3.4708 no 1_655
C57 H70A 3.5799 no 1_655
C58 H52B 3.4107 no 1_655
C58 H70A 3.3941 no 1_655
C58 H84B 3.5675 no .
C58 H85B 3.3573 no .
C59 H12D 3.3729 no 3_657
C59 H14B 3.3404 no 3_657
C59 H53B 3.4714 no 1_655
C59 H54A 3.3942 no 1_655
C59 H55B 3.5747 no 1_655
C59 H70A 3.2687 no 1_655
C60 H54A 3.3974 no 1_655
C60 H56B 3.5353 no 1_655
C60 H64B 3.5545 no 1_655
C60 H65B 3.1108 no 1_655
C60 H66C 3.3327 no 1_655
C60 H68A 3.5659 no 1_655
C61 H78 3.3611 no 1_455
C62 H12C 3.4682 no 3_656
C62 H78 3.5489 no .
C64 H12B 3.3917 no 3_656
C64 H12C 3.1278 no 3_656
C64 H60B 3.2223 no 1_455
C65 H12A 3.4041 no 3_656
C65 H12C 3.1548 no 3_656
C65 H60B 3.1860 no 1_455
C66 H12A 2.9269 no 3_656
C66 H12B 3.4011 no 3_656
C66 H12C 3.4070 no 3_656
C66 H60B 3.5515 no 1_455
C66 H84B 3.3765 no 1_455
C66 H85A 3.3827 no .
C66 H86B 3.2084 no .
C66 H87A 3.3548 no .
C69 H65B 3.4630 no 1_455
C70 H12E 3.5387 no 3_557
C70 H14A 2.8947 no 3_557
C70 H57A 3.5230 no 1_455
C70 H59B 3.4670 no 1_455
C71 H121 3.44(11) no 3_557
C72 H5 3.4229 no 3_457
C72 H10S 3.5244 no 2_646
C73 H10O 3.3274 no 2_646
C73 H10P 3.3551 no 2_646
C73 H10S 3.4178 no 2_646
C73 H13A 3.1559 no 3_657
C73 H13B 3.5856 no 3_657
C74 H13A 3.2326 no 3_657
C74 H13B 3.4299 no 3_657
C74 H24B 2.8963 no 3_657
C74 H26C 3.2507 no 3_657
C75 H8 3.4192 no 2_546
C75 H11B 3.2357 no 3_656
C75 H13E 3.0149 no 1_655
C75 H13G 3.5404 no .
C75 H33B 3.0944 no 2_646
C76 H11B 3.5545 no 3_656
C76 H13D 3.5990 no 1_655
C76 H13E 2.6166 no 1_655
C76 H13F 3.1325 no .
C76 H13G 2.9982 no .
C76 H41 3.3363 no 2_646
C76 H62B 3.5588 no .
C77 H8 3.1977 no 2_546
C77 H11B 2.7865 no 3_656
C77 H13E 3.4022 no 1_655
C78 H11B 3.4702 no 3_656
C78 H12C 3.1888 no 3_656
C78 H13E 2.6542 no 1_655
C78 H13G 3.4734 no .
C78 H61A 3.0682 no 1_655
C78 H61B 3.1810 no 1_655
C78 H62B 3.2191 no .
C79 H10G 3.4980 no 3_656
C79 H11B 2.6088 no 3_656
C79 H13E 3.4426 no 1_655
C80 H11B 3.0510 no 3_656
C80 H12A 3.5052 no 3_656
C80 H12C 3.0612 no 3_656
C80 H13E 3.0799 no 1_655
C80 H61A 2.9378 no 1_655
C80 H65A 3.5945 no .
C81 H10H 3.2771 no 3_656
C81 H10J 3.1798 no 3_756
C81 H12A 3.5652 no 3_656
C81 H12B 2.9378 no 3_756
C82 H12A 3.4248 no 3_656
C82 H12B 3.0963 no 3_756
C82 H61A 3.5372 no 1_655
C82 H64A 3.4670 no 1_655
C82 H65A 3.3581 no .
C82 H66B 3.3191 no .
C83 H64A 3.4023 no 1_655
C83 H64B 3.2025 no 1_655
C83 H65A 3.3432 no .
C83 H66A 3.5666 no 1_655
C83 H66B 2.8159 no .
C83 H67A 3.4296 no 1_655
C84 H10T 3.1634 no 3_756
C84 H66C 3.4408 no 1_655
C84 H88A 3.4739 no 1_655
C84 H89B 3.2265 no 1_655
C84 H90B 3.2933 no 1_655
C85 H56A 3.4568 no .
C85 H56B 3.1729 no .
C85 H58A 3.5463 no .
C85 H58B 3.3774 no .
C85 H66B 3.2672 no .
C85 H89B 3.5345 no 1_655
C85 H90B 3.4592 no 1_655
C85 H91B 3.3039 no 1_655
C86 H66B 3.1719 no .
C86 H90B 3.4986 no 1_655
C86 H91B 3.4897 no 1_655
C86 H92B 3.2433 no 1_655
C87 H54A 3.3558 no .
C87 H56B 3.5298 no .
C87 H66C 3.4337 no .
C87 H92B 3.2817 no 1_655
C87 H93B 3.4932 no 1_655
C88 H10U 3.4778 no 3_656
C88 H84A 3.3764 no 1_455
C88 H92A 3.5527 no 3_556
C88 H92B 3.4017 no 1_655
C88 H94A 3.3579 no 3_556
C88 H94B 3.2591 no 1_655
C89 H52B 3.4126 no .
C89 H54A 3.5743 no .
C89 H84A 3.2177 no 1_455
C89 H94B 3.2141 no 1_655
C89 H95B 3.5839 no 1_655
C90 H84A 3.2032 no 1_455
C90 H85B 3.5139 no 1_455
C90 H86A 3.4954 no 1_455
C90 H90A 3.5437 no 3_556
C90 H92A 3.2788 no 3_556
C90 H94B 3.3914 no 1_655
C91 H50A 3.5542 no .
C91 H50B 3.3000 no .
C91 H52B 3.5480 no .
C91 H85B 3.3212 no 1_455
C91 H86A 3.4432 no 1_455
C91 H87B 3.5710 no 1_455
C92 H10U 3.2068 no 1_455
C92 H86A 3.3187 no 1_455
C92 H87B 3.3657 no 1_455
C92 H88B 3.5318 no 1_455
C92 H90A 3.3251 no 3_556
C93 H10U 3.0894 no 1_455
C93 H50B 3.4197 no .
C93 H87B 3.3504 no 1_455
C93 H89A 3.5542 no 1_455
C94 H10U 3.1303 no 1_455
C94 H88B 3.4247 no 1_455
C94 H88B 3.3982 no 3_556
C94 H89A 3.3004 no 1_455
C94 H90A 3.5739 no 1_455
C95 H10D 3.4811 no 1_455
C95 H10V 3.4243 no 1_355
C95 H89A 3.3608 no 1_455
C95 H91A 3.5542 no 1_455
C95 H98B 2.9414 no 1_455
C97 H37C 3.1720 no .
C97 H95A 3.5527 no 1_655
C98 H10E 3.5944 no 1_455
C98 H95A 3.1330 no 1_655
C99 H30B 3.5304 no .
C99 H37A 3.4812 no .
C99 H49A 3.4130 no 1_655
C99 H51A 3.5908 no .
C99 H95A 3.5488 no 1_655
C100 H40 3.2112 no 1_655
C101 H13C 2.9963 no 4_554
C101 H42 3.5635 no .
C102 H13A 3.3707 no 4_554
C102 H13C 2.9905 no 4_554
C102 H73A 3.2731 no 2_656
C102 H73B 3.2408 no 2_656
C103 H35A 3.3990 no .
C103 H35B 3.1113 no .
C103 H37C 3.2382 no .
C103 H73B 3.5927 no 2_656
C106 H93A 3.4968 no 1_655
C106 H95C 3.5105 no 1_755
C106 H98B 3.4654 no 1_655
C107 H84A 3.1132 no 3_756
C107 H88A 3.1068 no 3_656
C107 H92A 3.1737 no 1_655
C107 H93A 3.3641 no 1_655
C107 H94A 3.3978 no 1_655
C107 H95C 3.3001 no 1_755
C107 H115 3.47(6) no 3_756
C108 H116 3.47(5) no 3_656
C109 H13C 3.4168 no 4_554
C109 H116 3.40(5) no 3_756
C110 H13G 3.3523 no 3_656
C110 H33A 3.4103 no 4_554
C110 H33B 3.4600 no 4_554
C129 H62B 3.4012 no 3_656
C129 H64A 2.8391 no 3_656
C129 H65A 3.2796 no 3_656
C129 H66A 2.7054 no 3_656
C130 H41 3.4349 no 2_546
C131 H10I 3.3857 no 4_555
C131 H10N 3.2610 no 4_555
C131 H10O 3.2003 no 4_555
C131 H10P 3.0923 no 4_555
C131 H73A 3.3525 no 3_657
C131 H74C 2.9940 no 3_657
C132 H11A 3.5050 no 3_656
C132 H32A 3.2538 no 2_646
C132 H33A 3.5465 no 2_646
C132 H33B 3.3818 no 2_646
C132 H35A 3.2814 no 2_646
C132 H35B 3.3536 no 2_646
C132 H36B 2.7179 no 2_646
C132 H76 3.0878 no .
H4 Cl3 2.7237 no 1_455
H4 C27 3.5646 no 1_455
H4 C31 3.1996 no 1_455
H4 H13B 3.5498 no 1_455
H4 H23B 2.9500 no 1_355
H4 H25B 3.0328 no 1_355
H4 H27A 3.2632 no 1_455
H4 H27B 3.0465 no 1_455
H4 H31A 2.6620 no 1_455
H4 H31B 2.8241 no 1_455
H4 H32B 2.9998 no 1_355
H4 H75 3.5040 no 2_556
H5 Cl1 2.7253 no .
H5 C42 3.5260 no 4_455
H5 C72 3.4229 no 3_457
H5 H10O 2.8511 no 4_455
H5 H42 2.6985 no 4_455
H5 H43 3.4954 no 4_455
H5 H72A 3.3868 no 3_457
H5 H72B 2.8620 no 3_457
H5 H73A 3.1103 no 3_457
H5 H73B 3.2734 no 3_557
H5 H74A 3.5107 no 3_457
H8 C32 3.2931 no 1_355
H8 C33 3.3464 no 1_355
H8 C75 3.4192 no 2_556
H8 C77 3.1977 no 2_556
H8 H13A 3.0802 no 1_355
H8 H13B 3.5515 no 1_455
H8 H32A 3.3429 no 1_355
H8 H32B 2.6890 no 1_355
H8 H33A 2.8159 no 1_355
H8 H75 2.9276 no 2_556
H8 H77 2.4751 no 2_556
H9 Cl2 2.8812 no 4_455
H9 C42 3.4939 no 4_455
H9 H10M 3.5564 no 4_455
H9 H10N 3.2354 no 4_455
H9 H10O 3.1187 no 4_455
H9 H13A 3.1837 no 1_355
H9 H42 2.5869 no 4_455
H9 H73A 3.0807 no 3_457
H9 H77 3.5822 no 2_556
H10A Cl2 3.1902 no 1_655
H10A O127 3.4279 no 3_756
H10A H40 3.3352 no 1_655
H10A H98A 3.4505 no 1_655
H10B O125 2.3965 no 1_655
H10B N112 3.0078 no 1_655
H10B C48 3.3580 no 1_655
H10B H98A 3.2906 no 1_655
H10C O127 3.3867 no 3_756
H10D O125 3.5669 no 1_655
H10D C95 3.4811 no 1_655
H10D H93A 3.4095 no 1_655
H10D H94A 3.3075 no 1_655
H10D H95A 2.6719 no 1_655
H10E O127 2.5464 no 3_756
H10E C98 3.5944 no 1_655
H10E H95C 3.3745 no 1_755
H10E H96B 3.3777 no 1_655
H10E H98A 3.3117 no 1_655
H10E H98B 2.9510 no 1_655
H10E H115 3.5647 no 3_756
H10F O125 2.7497 no 1_655
H10F H50A 3.5406 no 1_655
H10F H93A 2.9235 no 1_655
H10F H95C 3.2692 no 1_755
H10F H98A 3.3857 no 1_655
H10F H98B 3.0497 no 1_655
H10G Cl2 3.0694 no .
H10G N116 3.0833 no 3_656
H10G C79 3.4980 no 3_656
H10G H13C 3.3253 no 4_554
H10G H77 3.4349 no 3_656
H10G H116 2.7672 no 3_656
H10H O127 3.3708 no 3_656
H10H N116 3.2595 no 3_656
H10H C81 3.2771 no 3_656
H10H H116 3.2509 no 3_656
H10I Cl2 2.8169 no 1_655
H10I C131 3.3857 no 4_554
H10I H13A 3.5501 no 4_554
H10I H13C 2.6811 no 4_554
H10I H33A 3.1336 no 4_554
H10I H116 3.2690 no 3_756
H10J Cl2 3.2153 no 1_655
H10J O127 2.9827 no 3_756
H10J N116 3.0861 no 3_756
H10J C81 3.1798 no 3_756
H10J H116 2.7892 no 3_756
H10K N112 2.9331 no 1_655
H10K C40 3.2391 no 1_655
H10K C44 3.2815 no 1_655
H10K H37C 3.0342 no .
H10K H40 2.8829 no 1_655
H10L Cl2 2.9475 no 1_655
H10L C40 3.2965 no 1_655
H10L H13C 3.2779 no 4_554
H10L H40 2.6117 no 1_655
H10M Cl2 3.1663 no .
H10M C40 3.2228 no .
H10M C42 3.1390 no .
H10M H9 3.5564 no 4_654
H10M H37C 3.5111 no .
H10M H40 3.0308 no .
H10M H42 2.8862 no .
H10N Cl2 3.0425 no .
H10N C131 3.2610 no 4_554
H10N H9 3.2354 no 4_654
H10N H13B 3.5234 no 4_554
H10N H13C 2.3416 no 4_554
H10O C5 3.0501 no 4_654
H10O C9 3.2344 no 4_654
H10O C73 3.3274 no 2_656
H10O C131 3.2003 no 4_554
H10O H5 2.8511 no 4_654
H10O H9 3.1187 no 4_654
H10O H13A 3.1684 no 4_554
H10O H13B 3.0943 no 4_554
H10O H13C 2.8063 no 4_554
H10O H42 3.2371 no .
H10O H73A 3.0855 no 2_656
H10O H73B 2.6516 no 2_656
H10P C40 3.5166 no 1_655
H10P C73 3.3551 no 2_656
H10P C131 3.0923 no 4_554
H10P H13A 2.7260 no 4_554
H10P H13B 3.4344 no 4_554
H10P H13C 2.6795 no 4_554
H10P H40 3.2868 no 1_655
H10P H42 3.5083 no 1_655
H10P H73A 2.6812 no 2_656
H10P H73B 3.1168 no 2_656
H10Q N112 3.4732 no 1_655
H10Q C35 3.2254 no .
H10Q C37 3.3546 no .
H10Q C40 2.9770 no 1_655
H10Q C42 3.3666 no 1_655
H10Q C44 3.0041 no 1_655
H10Q C45 3.4574 no 1_655
H10Q H35A 2.8728 no .
H10Q H35B 2.9926 no .
H10Q H37C 2.6498 no .
H10Q H40 3.2584 no 1_655
H10R C35 3.2038 no .
H10R C37 3.4936 no .
H10R C42 3.0227 no .
H10R C43 3.0291 no .
H10R H35A 3.2565 no .
H10R H35B 2.5268 no .
H10R H37C 2.9508 no .
H10R H42 2.9524 no .
H10R H43 3.0022 no .
H10S C42 3.5938 no 1_655
H10S C72 3.5244 no 2_656
H10S C73 3.4178 no 2_656
H10S H13D 3.1232 no 2_656
H10S H35A 3.5456 no .
H10S H35B 3.3568 no .
H10S H62A 3.0373 no 2_656
H10S H72A 2.8674 no 2_656
H10S H73A 3.2029 no 2_656
H10S H73B 3.0297 no 2_656
H10T O127 3.0789 no 3_756
H10T N115 3.0273 no 3_756
H10T C84 3.1634 no 3_756
H10T H84A 2.4885 no 3_756
H10T H84B 3.5864 no 3_756
H10T H88A 2.7856 no 3_656
H10T H115 2.7632 no 3_756
H10U C88 3.4778 no 3_656
H10U C92 3.2068 no 1_655
H10U C93 3.0894 no 1_655
H10U C94 3.1303 no 1_655
H10U H84A 3.5127 no 3_756
H10U H88A 2.6859 no 3_656
H10U H88B 3.3936 no 3_656
H10U H90B 3.5370 no 3_656
H10U H92A 2.5112 no 1_655
H10U H93A 2.6846 no 1_655
H10U H94A 2.4249 no 1_655
H10V C95 3.4243 no 1_755
H10V H84A 2.9404 no 3_756
H10V H88A 3.3885 no 3_656
H10V H90B 3.1234 no 3_656
H10V H92A 2.9665 no 1_655
H10V H93A 3.5550 no 1_655
H10V H95C 2.4453 no 1_755
H10V H115 3.4118 no 3_756
H11A C33 3.1700 no 4_554
H11A C132 3.5050 no 3_656
H11A H13C 3.4731 no 4_554
H11A H13G 2.6265 no 3_656
H11A H33A 2.6132 no 4_554
H11A H33B 2.8787 no 4_554
H11A H116 3.5129 no 3_756
H11B N116 3.0967 no 3_656
H11B C75 3.2357 no 3_656
H11B C76 3.5545 no 3_656
H11B C77 2.7865 no 3_656
H11B C78 3.4702 no 3_656
H11B C79 2.6088 no 3_656
H11B C80 3.0510 no 3_656
H11B H13C 3.4610 no 4_554
H11B H13G 3.3964 no 3_656
H11B H33A 3.5723 no 4_554
H11B H33B 3.1728 no 4_554
H11B H77 3.1710 no 3_656
H11B H116 3.2527 no 3_656
H11C C26 3.5310 no 1_455
H11C H17B 2.9929 no 3_557
H11C H19B 3.1767 no 3_557
H11C H21A 3.5476 no 3_657
H11C H24A 3.5836 no 1_455
H11C H26B 2.5682 no 1_455
H11D C16 3.4636 no 1_455
H11D H15A 3.1339 no 1_455
H11D H16A 2.8157 no 1_455
H11D H17A 3.1155 no 1_455
H11D H17B 3.4424 no 3_557
H11D H19A 3.3989 no 3_557
H11D H19B 3.3025 no 3_557
H12A N117 3.3726 no 3_656
H12A C65 3.4041 no 3_656
H12A C66 2.9269 no 3_656
H12A C80 3.5052 no 3_656
H12A C81 3.5652 no 3_656
H12A C82 3.4248 no 3_656
H12A H64A 3.1992 no 3_656
H12A H65A 3.0997 no 3_656
H12A H66A 2.2583 no 3_656
H12A H66B 2.9457 no 3_656
H12B O127 3.3256 no 3_756
H12B N116 3.1449 no 3_756
H12B C64 3.3917 no 3_656
H12B C66 3.4011 no 3_656
H12B C81 2.9378 no 3_756
H12B C82 3.0963 no 3_756
H12B H61A 3.5320 no 3_656
H12B H62B 3.5643 no 3_656
H12B H64A 2.5136 no 3_656
H12B H65A 3.5945 no 3_656
H12B H66A 2.5422 no 3_656
H12B H116 3.4458 no 3_756
H12C N117 3.2322 no 3_656
H12C C62 3.4682 no 3_656
H12C C64 3.1278 no 3_656
H12C C65 3.1548 no 3_656
H12C C66 3.4070 no 3_656
H12C C78 3.1888 no 3_656
H12C C80 3.0612 no 3_656
H12C H13G 3.2355 no 3_656
H12C H61A 3.5049 no 3_656
H12C H62B 2.5506 no 3_656
H12C H63B 3.5332 no 3_656
H12C H64A 2.4086 no 3_656
H12C H65A 2.6886 no 3_656
H12C H66A 2.8928 no 3_656
H12C H78 3.2919 no 3_656
H12D C59 3.3729 no 3_657
H12D H16A 3.1473 no 1_455
H12D H18A 2.9441 no 1_455
H12D H59A 3.4105 no 3_657
H12D H59B 2.6096 no 3_657
H12D H60C 3.3456 no 3_657
H12D H70A 3.5825 no 3_557
H12E C26 3.1240 no 1_455
H12E C70 3.5387 no 3_557
H12E H26A 3.1853 no 1_455
H12E H26B 2.4552 no 1_455
H12E H26C 3.2746 no 1_455
H12E H59B 3.3560 no 3_657
H12E H70A 3.0900 no 3_557
H12E H70B 3.0744 no 3_557
H13A C8 3.2971 no 1_755
H13A C9 3.3442 no 1_755
H13A C73 3.1559 no 3_657
H13A C74 3.2326 no 3_657
H13A C102 3.3707 no 4_555
H13A H8 3.0802 no 1_755
H13A H9 3.1837 no 1_755
H13A H10I 3.5501 no 4_555
H13A H10O 3.1684 no 4_555
H13A H10P 2.7260 no 4_555
H13A H73A 2.5565 no 3_657
H13A H73B 3.2538 no 3_657
H13A H74C 2.5744 no 3_657
H13B C4 3.1554 no 1_655
H13B C5 3.5215 no 1_655
H13B C6 3.3977 no 1_655
H13B C7 3.5156 no 1_655
H13B C8 3.1338 no 1_655
H13B C9 3.2789 no 1_655
H13B C73 3.5856 no 3_657
H13B C74 3.4299 no 3_657
H13B H4 3.5498 no 1_655
H13B H8 3.5515 no 1_655
H13B H10N 3.5234 no 4_555
H13B H10O 3.0943 no 4_555
H13B H10P 3.4344 no 4_555
H13B H73A 3.3826 no 3_657
H13B H73B 3.3195 no 3_657
H13B H74C 2.5942 no 3_657
H13C C101 2.9963 no 4_555
H13C C102 2.9905 no 4_555
H13C C109 3.4168 no 4_555
H13C H10G 3.3253 no 4_555
H13C H10I 2.6811 no 4_555
H13C H10L 3.2779 no 4_555
H13C H10N 2.3416 no 4_555
H13C H10O 2.8063 no 4_555
H13C H10P 2.6795 no 4_555
H13C H11A 3.4731 no 4_555
H13C H11B 3.4610 no 4_555
H13D C41 2.9379 no 2_546
H13D C43 3.0241 no 2_546
H13D C76 3.5990 no 1_455
H13D H10S 3.1232 no 2_646
H13D H35A 3.3468 no 2_646
H13D H41 2.7401 no 2_546
H13D H43 2.8689 no 2_546
H13D H76 3.5165 no 1_455
H13E C75 3.0149 no 1_455
H13E C76 2.6166 no 1_455
H13E C77 3.4022 no 1_455
H13E C78 2.6542 no 1_455
H13E C79 3.4426 no 1_455
H13E C80 3.0799 no 1_455
H13E H41 3.3938 no 2_546
H13E H75 3.5284 no 1_455
H13E H76 2.9568 no 1_455
H13E H78 3.0109 no 1_455
H13F C35 2.8475 no 2_646
H13F C36 2.9438 no 2_646
H13F C76 3.1325 no .
H13F H35A 2.7350 no 2_646
H13F H35B 2.4651 no 2_646
H13F H36B 2.2634 no 2_646
H13F H76 2.4823 no .
H13G C33 3.4327 no 2_646
H13G C75 3.5404 no .
H13G C76 2.9982 no .
H13G C78 3.4734 no .
H13G C110 3.3523 no 3_656
H13G H11A 2.6265 no 3_656
H13G H11B 3.3964 no 3_656
H13G H12C 3.2355 no 3_656
H13G H32A 3.4688 no 2_646
H13G H33A 3.1565 no 2_646
H13G H33B 2.9009 no 2_646
H13G H36B 3.1021 no 2_646
H13G H76 2.8229 no .
H13H Cl3 3.5599 no 2_546
H13H C32 3.1443 no 2_646
H13H C33 3.2523 no 2_646
H13H C34 3.4674 no 2_646
H13H C35 3.4418 no 2_646
H13H C36 3.1261 no 2_646
H13H H32A 2.3553 no 2_646
H13H H33A 3.0205 no 2_646
H13H H33B 3.0474 no 2_646
H13H H34B 2.8801 no 2_646
H13H H35A 3.0680 no 2_646
H13H H35B 3.5004 no 2_646
H13H H36B 2.4219 no 2_646
H13I C17 3.4657 no 1_455
H13I C17 3.5425 no 3_557
H13I C18 3.2534 no 1_455
H13I C19 3.3623 no 1_455
H13I H15A 3.1653 no 3_557
H13I H15B 3.1942 no 3_557
H13I H17A 2.8363 no 1_455
H13I H17A 3.1345 no 3_557
H13I H17B 3.0758 no 3_557
H13I H18A 2.7133 no 1_455
H13I H19A 2.7327 no 1_455
H13I H20A 3.5196 no 1_455
H13J C21 3.4518 no 3_657
H13J H15B 3.0327 no 3_557
H13J H17B 3.0384 no 3_557
H13J H21A 2.4952 no 3_657
H13J H26A 3.3294 no 1_455
H13J H26B 3.0264 no 1_455
H14A C70 2.8947 no 3_557
H14A H26A 3.5704 no 1_455
H14A H57A 3.3434 no 3_657
H14A H59B 3.3106 no 3_657
H14A H70A 2.5163 no 3_557
H14A H70B 2.6760 no 3_557
H14A H70C 3.0224 no 3_557
H14B C20 3.4860 no 1_455
H14B C57 3.4062 no 3_657
H14B C59 3.3404 no 3_657
H14B H18A 2.9178 no 1_455
H14B H19A 3.5780 no 1_455
H14B H20A 2.5773 no 1_455
H14B H57A 2.7512 no 3_657
H14B H57B 3.2796 no 3_657
H14B H59A 3.2887 no 3_657
H14B H59B 2.6060 no 3_657
H14B H70A 3.1194 no 3_557
H15A C19 3.4578 no 3_657
H15A H11D 3.1339 no 1_655
H15A H13I 3.1653 no 3_557
H15A H15B 2.9718 no 3_557
H15A H19A 2.4962 no 3_657
H15A H21A 3.4099 no 3_657
H15B C13 3.5243 no 3_557
H15B C15 3.4145 no 3_557
H15B C19 3.4411 no 1_455
H15B C20 3.1458 no 1_455
H15B C21 3.2554 no 1_455
H15B H13I 3.1942 no 3_557
H15B H13J 3.0327 no 3_557
H15B H15A 2.9718 no 3_557
H15B H15B 2.9980 no 3_557
H15B H19A 2.8436 no 1_455
H15B H20A 2.5794 no 1_455
H15B H21A 2.6008 no 1_455
H15B H22B 3.5708 no 1_455
H16A H11D 2.8157 no 1_655
H16A H12D 3.1473 no 1_655
H16A H55B 3.4036 no 3_657
H16A H57A 3.2363 no 3_657
H16A H70C 3.3865 no 3_557
H16B C20 3.5781 no 1_455
H16B C22 3.4547 no 1_455
H16B C55 3.4879 no 3_657
H16B C57 3.3498 no 3_657
H16B H20A 2.7398 no 1_455
H16B H21A 3.4422 no 1_455
H16B H22B 2.5903 no 1_455
H16B H55A 3.3282 no 3_657
H16B H55B 2.8567 no 3_657
H16B H57A 2.6759 no 3_657
H16B H57B 3.1929 no 3_657
H17A C17 3.4769 no 3_657
H17A H11D 3.1155 no 1_655
H17A H13I 2.8363 no 1_655
H17A H13I 3.1345 no 3_557
H17A H17A 2.5255 no 3_657
H17A H19A 3.3946 no 3_657
H17B C13 3.4982 no 3_557
H17B C21 3.4740 no 1_455
H17B C22 3.2607 no 1_455
H17B H11C 2.9929 no 3_557
H17B H11D 3.4424 no 3_557
H17B H13I 3.0758 no 3_557
H17B H13J 3.0384 no 3_557
H17B H21A 2.8341 no 1_455
H17B H22B 2.7199 no 1_455
H17B H22C 3.2263 no 1_455
H18A C12 3.5603 no 1_655
H18A C13 3.3332 no 1_655
H18A C14 3.5514 no 1_655
H18A H12D 2.9441 no 1_655
H18A H13I 2.7133 no 1_655
H18A H14B 2.9178 no 1_655
H18A H53B 3.4548 no 3_657
H18A H55B 3.2783 no 3_657
H18A H59A 2.9297 no 3_757
H18A H59B 3.4928 no 3_757
H18B C53 3.5478 no 3_657
H18B C55 3.3925 no 3_657
H18B H22B 2.8100 no 1_455
H18B H30A 3.3309 no 3_657
H18B H53A 3.4265 no 3_657
H18B H53B 2.8790 no 3_657
H18B H55A 3.2303 no 3_657
H18B H55B 2.7131 no 3_657
H18B H59A 3.5331 no 3_757
H19A C15 3.4607 no 3_657
H19A H11D 3.3989 no 3_557
H19A H13I 2.7327 no 1_655
H19A H14B 3.5780 no 1_655
H19A H15A 2.4962 no 3_657
H19A H15B 2.8436 no 1_655
H19A H17A 3.3946 no 3_657
H19B O123 3.3879 no 3_557
H19B H11C 3.1767 no 3_557
H19B H11D 3.3025 no 3_557
H19B H29A 3.1457 no 3_657
H19B H30A 3.3520 no 3_657
H20A C14 3.2239 no 1_655
H20A C15 3.1162 no 1_655
H20A C16 3.3632 no 1_655
H20A H13I 3.5196 no 1_655
H20A H14B 2.5773 no 1_655
H20A H15B 2.5794 no 1_655
H20A H16B 2.7398 no 1_655
H20A H53B 3.5104 no 3_657
H20A H57B 2.9721 no 3_757
H20B C30 3.0600 no 3_657
H20B C53 3.4879 no 3_657
H20B H29A 3.5199 no 3_657
H20B H30A 2.8616 no 3_657
H20B H30C 2.4168 no 3_657
H20B H51A 3.5680 no 3_657
H20B H51B 2.9725 no 3_657
H20B H53A 3.3949 no 3_657
H20B H53B 2.7531 no 3_657
H20B H57B 3.4256 no 3_757
H21A C13 3.4660 no 3_657
H21A C15 3.4759 no 1_655
H21A H11C 3.5476 no 3_657
H21A H13J 2.4952 no 3_657
H21A H15A 3.4099 no 3_657
H21A H15B 2.6008 no 1_655
H21A H16B 3.4422 no 1_655
H21A H17B 2.8341 no 1_655
H21A H25A 3.2599 no 3_757
H21A H26A 3.5782 no 3_757
H21B C25 3.1668 no 3_757
H21B C26 3.5254 no 3_757
H21B C29 3.4650 no 3_657
H21B C30 3.5465 no 3_657
H21B H25A 2.2765 no 3_757
H21B H25B 3.5541 no 3_757
H21B H26A 3.1891 no 3_757
H21B H29A 2.7806 no 3_657
H21B H30C 2.9419 no 3_657
H22A C51 3.5739 no 3_657
H22A H25A 3.4730 no 3_757
H22A H28A 3.3484 no 3_757
H22A H30C 2.6428 no 3_657
H22A H49B 3.1893 no 3_657
H22A H51A 3.4118 no 3_657
H22A H51B 2.8653 no 3_657
H22A H55A 3.5445 no 3_757
H22A H114 3.4171 no 3_657
H22B C16 3.2728 no 1_655
H22B C17 3.2226 no 1_655
H22B C18 3.4475 no 1_655
H22B H15B 3.5708 no 1_655
H22B H16B 2.5903 no 1_655
H22B H17B 2.7199 no 1_655
H22B H18B 2.8100 no 1_655
H22B H30A 3.5655 no 3_757
H22B H51B 3.5187 no 3_657
H22B H55A 2.9898 no 3_757
H22C C28 3.5219 no 3_757
H22C H17B 3.2263 no 1_655
H22C H23A 3.4221 no 3_757
H22C H24A 3.5324 no 3_757
H22C H25A 2.7877 no 3_757
H22C H28A 2.5756 no 3_757
H22C H30A 3.2745 no 3_757
H23A O126 2.8678 no 1_655
H23A H22C 3.4221 no 3_757
H23A H29B 3.3309 no 1_655
H23B Cl3 2.7405 no 1_655
H23B C4 3.5688 no 1_755
H23B H4 2.9500 no 1_755
H24A O123 2.5196 no 1_655
H24A N120 3.4162 no 1_655
H24A C10 2.9622 no 1_655
H24A C38 3.4764 no 1_655
H24A H11C 3.5836 no 1_655
H24A H22C 3.5324 no 3_757
H24B C74 2.8963 no 3_657
H24B H74A 2.8318 no 3_657
H24B H74B 2.9468 no 3_657
H24B H74C 2.4379 no 3_657
H25A C21 3.0309 no 3_757
H25A C22 3.2629 no 3_757
H25A H21A 3.2599 no 3_757
H25A H21B 2.2765 no 3_757
H25A H22A 3.4730 no 3_757
H25A H22C 2.7877 no 3_757
H25A H29A 3.1544 no 1_655
H25A H29B 3.3656 no 1_655
H25B O123 3.2551 no 1_755
H25B N120 2.5965 no 1_755
H25B C4 3.3488 no 1_755
H25B C6 3.1685 no 1_755
H25B C10 3.5865 no 1_755
H25B C38 3.3100 no 1_755
H25B H4 3.0328 no 1_755
H25B H21B 3.5541 no 3_757
H25B H27A 3.3944 no 1_655
H25B H29A 3.3184 no 1_655
H25B H29B 3.4524 no 1_655
H26A O123 3.0824 no 1_755
H26A N119 3.5241 no 1_755
H26A N120 3.4273 no 1_755
H26A C10 2.9877 no 1_755
H26A C38 3.1905 no 1_755
H26A H12E 3.1853 no 1_655
H26A H13J 3.3294 no 1_655
H26A H14A 3.5704 no 1_655
H26A H21A 3.5782 no 3_757
H26A H21B 3.1891 no 3_757
H26A H70B 3.2423 no 3_657
H26B O123 3.3716 no 1_655
H26B N119 3.0816 no 1_655
H26B C10 3.2263 no 1_655
H26B C11 2.9753 no 1_655
H26B C12 3.0155 no 1_655
H26B C13 3.5069 no 1_655
H26B H11C 2.5682 no 1_655
H26B H12E 2.4552 no 1_655
H26B H13J 3.0264 no 1_655
H26B H119 3.4238 no 1_655
H26C N120 3.2991 no 1_755
H26C C38 3.3133 no 1_755
H26C C74 3.2507 no 3_657
H26C H12E 3.2746 no 1_655
H26C H68B 3.4137 no 3_657
H26C H70B 3.3266 no 3_657
H26C H74A 2.7131 no 3_657
H26C H74B 3.0051 no 3_657
H26C H74C 3.5797 no 3_657
H27A O123 2.6297 no 1_655
H27A N120 2.8207 no 1_655
H27A C10 3.4138 no 1_655
H27A C38 3.5651 no 1_655
H27A H4 3.2632 no 1_655
H27A H25B 3.3944 no 1_455
H27B Cl3 2.7749 no .
H27B H4 3.0465 no 1_655
H27B H113 3.5236 no .
H28A O123 3.5536 no 1_655
H28A C22 3.3727 no 3_757
H28A H22A 3.3484 no 3_757
H28A H22C 2.5756 no 3_757
H28B O126 3.3572 no 1_655
H28B H114 3.5276 no 1_655
H29A O123 2.7058 no 1_655
H29A H19B 3.1457 no 3_657
H29A H20B 3.5199 no 3_657
H29A H21B 2.7806 no 3_657
H29A H25A 3.1544 no 1_455
H29A H25B 3.3184 no 1_455
H29B O126 2.9121 no .
H29B C47 3.5732 no .
H29B H23A 3.3309 no 1_455
H29B H25A 3.3656 no 1_455
H29B H25B 3.4524 no 1_455
H29B H113 3.4498 no .
H30A C53 3.5114 no .
H30A H18B 3.3309 no 3_657
H30A H19B 3.3520 no 3_657
H30A H20B 2.8616 no 3_657
H30A H22B 3.5655 no 3_757
H30A H22C 3.2745 no 3_757
H30A H49B 3.5314 no 1_655
H30A H51A 3.3794 no .
H30A H53A 2.6797 no .
H30A H53B 3.4950 no .
H30B O126 3.4379 no .
H30B C99 3.5304 no .
H30B H51A 2.7538 no .
H30B H53A 3.0915 no .
H30B H99A 3.4630 no .
H30B H99B 3.4422 no .
H30B H99C 3.1133 no .
H30C O126 3.3870 no .
H30C C20 3.1895 no 3_657
H30C C21 3.2841 no 3_657
H30C C22 3.3674 no 3_657
H30C C51 3.3004 no .
H30C H20B 2.4168 no 3_657
H30C H21B 2.9419 no 3_657
H30C H22A 2.6428 no 3_657
H30C H51A 2.5790 no .
H30C H51B 3.1507 no .
H30C H53A 3.1962 no .
H31A Cl3 3.1084 no .
H31A C4 3.1775 no 1_655
H31A H4 2.6620 no 1_655
H31A H75 3.0240 no 2_656
H31B N120 2.9668 no 1_655
H31B C4 3.0191 no 1_655
H31B C6 3.0981 no 1_655
H31B H4 2.8241 no 1_655
H31B H74C 2.7847 no 3_657
H32A Cl3 2.8765 no 1_655
H32A C132 3.2538 no 2_656
H32A H8 3.3429 no 1_755
H32A H13G 3.4688 no 2_656
H32A H13H 2.3553 no 2_656
H32B Cl3 3.5140 no 1_655
H32B C4 3.1107 no 1_755
H32B C8 2.9527 no 1_755
H32B H4 2.9998 no 1_755
H32B H8 2.6890 no 1_755
H32B H74C 2.7673 no 3_657
H33A C8 3.5870 no 1_755
H33A C110 3.4103 no 4_555
H33A C132 3.5465 no 2_656
H33A H8 2.8159 no 1_755
H33A H10I 3.1336 no 4_555
H33A H11A 2.6132 no 4_555
H33A H11B 3.5723 no 4_555
H33A H13G 3.1565 no 2_656
H33A H13H 3.0205 no 2_656
H33A H77 3.1266 no 2_756
H33B C75 3.0944 no 2_656
H33B C110 3.4600 no 4_555
H33B C132 3.3818 no 2_656
H33B H11A 2.8787 no 4_555
H33B H11B 3.1728 no 4_555
H33B H13G 2.9009 no 2_656
H33B H13H 3.0474 no 2_656
H33B H75 2.7754 no 2_656
H34A O126 2.4773 no 1_655
H34A N113 3.1495 no 1_655
H34A C47 2.8391 no 1_655
H34A H113 3.1131 no 1_655
H34B Cl3 2.6375 no 1_655
H34B O126 3.3209 no 1_655
H34B N113 3.1014 no 1_655
H34B C47 3.4356 no 1_655
H34B H13H 2.8801 no 2_656
H34B H113 2.7427 no 1_655
H35A N113 2.8956 no 1_655
H35A C41 3.4784 no 1_655
H35A C45 3.0438 no 1_655
H35A C47 3.3457 no 1_655
H35A C103 3.3990 no .
H35A C132 3.2814 no 2_656
H35A H10Q 2.8728 no .
H35A H10R 3.2565 no .
H35A H10S 3.5456 no .
H35A H13D 3.3468 no 2_656
H35A H13F 2.7350 no 2_656
H35A H13H 3.0680 no 2_656
H35A H113 3.1440 no 1_655
H35B C41 2.9649 no .
H35B C43 3.1381 no .
H35B C103 3.1113 no .
H35B C132 3.3536 no 2_656
H35B H10Q 2.9926 no .
H35B H10R 2.5268 no .
H35B H10S 3.3568 no .
H35B H13F 2.4651 no 2_656
H35B H13H 3.5004 no 2_656
H35B H41 2.9039 no .
H35B H43 3.2269 no .
H35B H76 3.3259 no 2_656
H36A Cl3 2.7053 no .
H36A N113 3.5328 no .
H36A C41 3.5355 no .
H36A H41 3.0718 no .
H36A H113 2.9443 no .
H36B Cl3 3.4946 no .
H36B C132 2.7179 no 2_656
H36B H13F 2.2634 no 2_656
H36B H13G 3.1021 no 2_656
H36B H13H 2.4219 no 2_656
H36B H41 3.5003 no .
H36B H75 3.2148 no 2_656
H36B H76 3.0591 no 2_656
H37A N113 3.0112 no .
H37A C41 3.1988 no .
H37A C44 3.3363 no .
H37A C45 2.8524 no .
H37A C99 3.4812 no .
H37A H41 3.4516 no .
H37A H97A 3.1140 no .
H37A H99C 2.5700 no .
H37A H113 3.0355 no .
H37B O126 3.0445 no 1_655
H37B N113 3.4402 no 1_655
H37B N114 3.5178 no 1_655
H37B C46 2.9820 no 1_655
H37B C47 2.8673 no 1_655
H37B C48 3.3606 no 1_655
H37B H97A 3.4166 no .
H37B H99C 3.1001 no .
H37B H114 3.2407 no 1_655
H37C N112 3.3973 no 1_655
H37C C46 3.3123 no 1_655
H37C C97 3.1720 no .
H37C C103 3.2382 no .
H37C H10K 3.0342 no .
H37C H10M 3.5111 no .
H37C H10Q 2.6498 no .
H37C H10R 2.9508 no .
H37C H97A 2.2884 no .
H37C H97B 3.2961 no .
H37C H99C 3.1398 no .
H40 Cl2 2.7339 no .
H40 C100 3.2112 no 1_455
H40 H10A 3.3352 no 1_455
H40 H10K 2.8829 no 1_455
H40 H10L 2.6117 no 1_455
H40 H10M 3.0308 no .
H40 H10P 3.2868 no 1_455
H40 H10Q 3.2584 no 1_455
H40 H96A 3.2544 no .
H40 H98A 3.1013 no .
H41 Cl3 2.8920 no .
H41 C35 3.5370 no .
H41 C36 3.5365 no .
H41 C76 3.3363 no 2_656
H41 C130 3.4349 no 2_556
H41 H13D 2.7401 no 2_556
H41 H13E 3.3938 no 2_556
H41 H35B 2.9039 no .
H41 H36A 3.0718 no .
H41 H36B 3.5003 no .
H41 H37A 3.4516 no .
H41 H75 3.5810 no 2_656
H41 H76 2.6808 no 2_656
H42 Cl2 3.5909 no .
H42 C5 3.2827 no 4_654
H42 C9 3.2433 no 4_654
H42 C101 3.5635 no .
H42 H5 2.6985 no 4_654
H42 H9 2.5869 no 4_654
H42 H10M 2.8862 no .
H42 H10O 3.2371 no .
H42 H10P 3.5083 no 1_455
H42 H10R 2.9524 no .
H42 H73A 3.4908 no 2_556
H43 Cl1 3.0329 no 4_654
H43 H5 3.4954 no 4_654
H43 H10R 3.0022 no .
H43 H13D 2.8689 no 2_556
H43 H35B 3.2269 no .
H43 H61B 3.4404 no 2_556
H43 H72A 3.2860 no 2_556
H43 H76 2.9859 no 2_656
H49A C99 3.4130 no 1_455
H49A H53A 3.3416 no 1_455
H49A H54B 3.1654 no 1_455
H49A H93A 3.2767 no .
H49A H93B 3.3650 no .
H49A H99A 2.4429 no 1_455
H49B C53 3.5373 no 1_455
H49B C54 3.4868 no 1_455
H49B C55 3.4326 no 1_455
H49B H22A 3.1893 no 3_657
H49B H30A 3.5314 no 1_455
H49B H53A 2.7739 no 1_455
H49B H54B 3.1098 no 1_455
H49B H55A 2.6455 no 1_455
H49B H99A 3.4929 no 1_455
H50A C91 3.5542 no .
H50A H10F 3.5406 no 1_455
H50A H91A 2.7918 no .
H50A H91B 3.4868 no .
H50A H93A 2.9664 no .
H50A H93B 3.5115 no .
H50A H99B 2.8744 no .
H50B C54 3.5131 no 1_455
H50B C55 3.4221 no 1_455
H50B C56 3.3372 no 1_455
H50B C91 3.3000 no .
H50B C93 3.4197 no .
H50B H54B 2.7736 no 1_455
H50B H55A 3.0467 no 1_455
H50B H56A 2.5476 no 1_455
H50B H91A 2.9325 no .
H50B H91B 2.8045 no .
H50B H93A 3.1365 no .
H50B H93B 2.8770 no .
H51A C30 3.0488 no .
H51A C99 3.5908 no .
H51A H20B 3.5680 no 3_657
H51A H22A 3.4118 no 3_657
H51A H30A 3.3794 no .
H51A H30B 2.7538 no .
H51A H30C 2.5790 no .
H51A H99B 2.8155 no .
H51B C22 3.5885 no 3_657
H51B C56 3.5649 no 1_455
H51B C57 3.4660 no 1_455
H51B H20B 2.9725 no 3_657
H51B H22A 2.8653 no 3_657
H51B H22B 3.5187 no 3_657
H51B H30C 3.1507 no .
H51B H55A 2.8332 no 1_455
H51B H56A 3.2149 no 1_455
H51B H57B 2.6510 no 1_455
H52A H89A 2.9466 no .
H52A H91A 3.1173 no .
H52A H95B 2.7702 no 1_655
H52A H99A 3.5745 no .
H52A H99B 3.1399 no .
H52B C56 3.5994 no 1_455
H52B C57 3.4708 no 1_455
H52B C58 3.4107 no 1_455
H52B C89 3.4126 no .
H52B C91 3.5480 no .
H52B H56A 2.8763 no 1_455
H52B H57B 3.0514 no 1_455
H52B H58A 2.6601 no 1_455
H52B H89A 2.9929 no .
H52B H89B 2.9502 no .
H52B H91A 3.1847 no .
H52B H91B 3.0697 no .
H53A C30 3.1597 no .
H53A C49 3.5099 no 1_655
H53A H18B 3.4265 no 3_657
H53A H20B 3.3949 no 3_657
H53A H30A 2.6797 no .
H53A H30B 3.0915 no .
H53A H30C 3.1962 no .
H53A H49A 3.3416 no 1_655
H53A H49B 2.7739 no 1_655
H53B C18 3.5678 no 3_657
H53B C20 3.5282 no 3_657
H53B C59 3.4714 no 1_455
H53B H18A 3.4548 no 3_657
H53B H18B 2.8790 no 3_657
H53B H20A 3.5104 no 3_657
H53B H20B 2.7531 no 3_657
H53B H30A 3.4950 no .
H53B H57B 2.8970 no 1_455
H53B H58A 3.3830 no 1_455
H53B H59A 2.6060 no 1_455
H54A C59 3.3942 no 1_455
H54A C60 3.3974 no 1_455
H54A C87 3.3558 no .
H54A C89 3.5743 no .
H54A H58A 2.9428 no 1_455
H54A H59A 2.8994 no 1_455
H54A H60A 2.6953 no 1_455
H54A H87A 2.8980 no .
H54A H87B 2.9175 no .
H54A H89A 3.1706 no .
H54A H89B 3.1307 no .
H54B C49 3.4343 no 1_655
H54B C50 3.5248 no 1_655
H54B H49A 3.1654 no 1_655
H54B H49B 3.1098 no 1_655
H54B H50B 2.7736 no 1_655
H54B H87B 2.8657 no .
H54B H89A 3.1506 no .
H54B H93B 2.9093 no 1_655
H55A C49 3.4084 no 1_655
H55A C50 3.4533 no 1_655
H55A C51 3.5633 no 1_655
H55A H16B 3.3282 no 3_657
H55A H18B 3.2303 no 3_657
H55A H22A 3.5445 no 3_757
H55A H22B 2.9898 no 3_757
H55A H49B 2.6455 no 1_655
H55A H50B 3.0467 no 1_655
H55A H51B 2.8332 no 1_655
H55B C16 3.5297 no 3_657
H55B C18 3.4071 no 3_657
H55B C59 3.5747 no 1_455
H55B H16A 3.4036 no 3_657
H55B H16B 2.8567 no 3_657
H55B H18A 3.2783 no 3_657
H55B H18B 2.7131 no 3_657
H55B H59A 2.7566 no 1_455
H55B H60A 3.3727 no 1_455
H55B H60C 3.3523 no 1_455
H56A C50 3.3848 no 1_655
H56A C51 3.5527 no 1_655
H56A C85 3.4568 no .
H56A H50B 2.5476 no 1_655
H56A H51B 3.2149 no 1_655
H56A H52B 2.8763 no 1_655
H56A H85A 3.4551 no .
H56A H85B 2.6206 no .
H56A H87B 3.0999 no .
H56A H91B 3.0004 no 1_655
H56B C60 3.5353 no 1_455
H56B C85 3.1729 no .
H56B C87 3.5298 no .
H56B H60A 2.8892 no 1_455
H56B H60C 3.3135 no 1_455
H56B H85A 2.7225 no .
H56B H85B 2.7253 no .
H56B H87A 3.0957 no .
H56B H87B 3.1618 no .
H57A C14 3.4461 no 3_657
H57A C16 3.3680 no 3_657
H57A C70 3.5230 no 1_655
H57A H14A 3.3434 no 3_657
H57A H14B 2.7512 no 3_657
H57A H16A 3.2363 no 3_657
H57A H16B 2.6759 no 3_657
H57A H70A 2.8724 no 1_655
H57A H70C 3.2785 no 1_655
H57B C51 3.4162 no 1_655
H57B C52 3.4694 no 1_655
H57B H14B 3.2796 no 3_657
H57B H16B 3.1929 no 3_657
H57B H20A 2.9721 no 3_757
H57B H20B 3.4256 no 3_757
H57B H51B 2.6510 no 1_655
H57B H52B 3.0514 no 1_655
H57B H53B 2.8970 no 1_655
H58A C52 3.5095 no 1_655
H58A C85 3.5463 no .
H58A H52B 2.6601 no 1_655
H58A H53B 3.3830 no 1_655
H58A H54A 2.9428 no 1_655
H58A H84B 3.1461 no .
H58A H85A 3.5605 no .
H58A H85B 2.8660 no .
H58A H89B 3.0038 no 1_655
H58B O128 3.5369 no .
H58B C85 3.3774 no .
H58B H69A 3.1558 no 1_655
H58B H70A 3.0036 no 1_655
H58B H84B 3.0490 no .
H58B H85A 2.9642 no .
H58B H85B 3.0658 no .
H59A C53 3.3331 no 1_655
H59A C54 3.3334 no 1_655
H59A C55 3.4612 no 1_655
H59A H12D 3.4105 no 3_657
H59A H14B 3.2887 no 3_657
H59A H18A 2.9297 no 3_757
H59A H18B 3.5331 no 3_757
H59A H53B 2.6060 no 1_655
H59A H54A 2.8994 no 1_655
H59A H55B 2.7566 no 1_655
H59B C12 3.3540 no 3_657
H59B C14 3.3433 no 3_657
H59B C70 3.4670 no 1_655
H59B H12D 2.6096 no 3_657
H59B H12E 3.3560 no 3_657
H59B H14A 3.3106 no 3_657
H59B H14B 2.6060 no 3_657
H59B H18A 3.4928 no 3_757
H59B H68A 3.4455 no 1_655
H59B H70A 2.4903 no 1_655
H60A C54 3.5404 no 1_655
H60A H54A 2.6953 no 1_655
H60A H55B 3.3727 no 1_655
H60A H56B 2.8892 no 1_655
H60A H65B 3.1165 no 1_655
H60A H66C 2.8269 no 1_655
H60A H87A 2.9033 no 1_655
H60B C64 3.2223 no 1_655
H60B C65 3.1860 no 1_655
H60B C66 3.5515 no 1_655
H60B H63A 3.1843 no 1_655
H60B H64B 2.6120 no 1_655
H60B H65B 2.6129 no 1_655
H60B H66C 2.9518 no 1_655
H60B H68A 2.7662 no 1_655
H60C H12D 3.3456 no 3_657
H60C H55B 3.3523 no 1_655
H60C H56B 3.3135 no 1_655
H60C H65B 3.1009 no 1_655
H60C H70C 2.7295 no 1_755
H61A N117 2.7543 no 1_455
H61A C78 3.0682 no 1_455
H61A C80 2.9378 no 1_455
H61A C82 3.5372 no 1_455
H61A H12B 3.5320 no 3_656
H61A H12C 3.5049 no 3_656
H61A H78 2.9821 no 1_455
H61B Cl1 3.1138 no 3_457
H61B C78 3.1810 no 1_455
H61B H43 3.4404 no 2_546
H61B H78 2.7966 no 1_455
H62A Cl1 2.8479 no 3_557
H62A H10S 3.0373 no 2_646
H62A H78 3.3914 no .
H62B Cl1 3.5782 no 3_557
H62B C76 3.5588 no .
H62B C78 3.2191 no .
H62B C129 3.4012 no 3_656
H62B H12B 3.5643 no 3_656
H62B H12C 2.5506 no 3_656
H62B H76 3.4545 no .
H62B H78 2.8257 no .
H63A O124 2.8831 no 3_557
H63A H60B 3.1843 no 1_455
H63A H69B 3.1591 no 1_655
H63B Cl1 2.9506 no 3_557
H63B H12C 3.5332 no 3_656
H63B H69B 3.4497 no 1_655
H63B H78 3.3330 no .
H64A O128 3.2560 no 1_455
H64A N117 3.5104 no 1_455
H64A C82 3.4670 no 1_455
H64A C83 3.4023 no 1_455
H64A C129 2.8391 no 3_656
H64A H12A 3.1992 no 3_656
H64A H12B 2.5136 no 3_656
H64A H12C 2.4086 no 3_656
H64B O128 2.5588 no 1_455
H64B C60 3.5545 no 1_455
H64B C83 3.2025 no 1_455
H64B H60B 2.6120 no 1_455
H64B H84B 3.4842 no 1_455
H65A O128 3.0918 no .
H65A N117 2.7612 no .
H65A C80 3.5945 no .
H65A C82 3.3581 no .
H65A C83 3.3432 no .
H65A C129 3.2796 no 3_656
H65A H12A 3.0997 no 3_656
H65A H12B 3.5945 no 3_656
H65A H12C 2.6886 no 3_656
H65A H69A 3.4962 no 1_655
H65A H78 3.4608 no .
H65B O128 3.3822 no .
H65B C60 3.1108 no 1_455
H65B C69 3.4630 no 1_655
H65B H60A 3.1165 no 1_455
H65B H60B 2.6129 no 1_455
H65B H60C 3.1009 no 1_455
H65B H69A 2.8618 no 1_655
H65B H69B 3.1530 no 1_655
H66A N115 3.4556 no 1_455
H66A C83 3.5666 no 1_455
H66A C129 2.7054 no 3_656
H66A H12A 2.2583 no 3_656
H66A H12B 2.5422 no 3_656
H66A H12C 2.8928 no 3_656
H66A H84B 3.2648 no 1_455
H66A H86B 3.5322 no .
H66B O128 2.9936 no .
H66B N115 3.1883 no .
H66B C82 3.3191 no .
H66B C83 2.8159 no .
H66B C85 3.2672 no .
H66B C86 3.1719 no .
H66B H12A 2.9457 no 3_656
H66B H85A 2.6975 no .
H66B H86B 2.5034 no .
H66B H87A 3.1784 no .
H66B H115 3.2831 no .
H66C C60 3.3327 no 1_455
H66C C84 3.4408 no 1_455
H66C C87 3.4337 no .
H66C H60A 2.8269 no 1_455
H66C H60B 2.9518 no 1_455
H66C H84B 2.6352 no 1_455
H66C H85A 3.2846 no .
H66C H86B 3.1678 no .
H66C H87A 2.6585 no .
H66C H88A 3.5385 no .
H67A O128 2.5798 no 1_455
H67A N117 3.0747 no 1_455
H67A C83 3.4296 no 1_455
H67B Cl1 2.7493 no 3_457
H67B H78 3.4330 no 1_455
H67B H121 3.4971 no 3_457
H68A C60 3.5659 no 1_455
H68A H59B 3.4455 no 1_455
H68A H60B 2.7662 no 1_455
H68B H26C 3.4137 no 3_657
H69A O128 2.7895 no 1_455
H69A H58B 3.1558 no 1_455
H69A H65A 3.4962 no 1_455
H69A H65B 2.8618 no 1_455
H69B O124 2.6470 no 3_457
H69B N121 3.5989 no 3_457
H69B C39 3.3465 no 3_457
H69B H63A 3.1591 no 1_455
H69B H63B 3.4497 no 1_455
H69B H65B 3.1530 no 1_455
H70A C14 3.2555 no 3_557
H70A C57 3.5799 no 1_455
H70A C58 3.3941 no 1_455
H70A C59 3.2687 no 1_455
H70A H12D 3.5825 no 3_557
H70A H12E 3.0900 no 3_557
H70A H14A 2.5163 no 3_557
H70A H14B 3.1194 no 3_557
H70A H57A 2.8724 no 1_455
H70A H58B 3.0036 no 1_455
H70A H59B 2.4903 no 1_455
H70B O124 3.1698 no 3_457
H70B N119 3.5561 no 3_457
H70B C39 3.5569 no 3_457
H70B H12E 3.0744 no 3_557
H70B H14A 2.6760 no 3_557
H70B H26A 3.2423 no 3_657
H70B H26C 3.3266 no 3_657
H70B H119 3.1782 no 3_457
H70C O124 3.3185 no 3_457
H70C H14A 3.0224 no 3_557
H70C H16A 3.3865 no 3_557
H70C H57A 3.2785 no 1_455
H70C H60C 2.7295 no 1_355
H70C H119 3.2363 no 3_457
H71A O124 2.6531 no 3_557
H71A N121 3.2651 no 3_557
H71A C39 3.1105 no 3_557
H71A H121 3.2564 no 3_557
H71B Cl1 2.6591 no 3_557
H71B O124 3.3889 no 3_557
H71B N121 3.1336 no 3_557
H71B H121 2.7339 no 3_557
H72A Cl1 3.3848 no 3_457
H72A H5 3.3868 no 3_457
H72A H10S 2.8674 no 2_646
H72A H43 3.2860 no 2_546
H72B Cl1 2.9288 no 3_457
H72B N121 3.3022 no 3_457
H72B C5 3.1852 no 3_457
H72B C7 3.4232 no 3_457
H72B H5 2.8620 no 3_457
H72B H121 2.9108 no 3_457
H73A C5 3.1303 no 3_457
H73A C9 3.0960 no 3_457
H73A C102 3.2731 no 2_646
H73A C131 3.3525 no 3_657
H73A H5 3.1103 no 3_457
H73A H9 3.0807 no 3_457
H73A H10O 3.0855 no 2_646
H73A H10P 2.6812 no 2_646
H73A H10S 3.2029 no 2_646
H73A H13A 2.5565 no 3_657
H73A H13B 3.3826 no 3_657
H73A H42 3.4908 no 2_546
H73B N121 3.0754 no 3_557
H73B C5 3.3526 no 3_557
H73B C7 3.2203 no 3_557
H73B C102 3.2408 no 2_646
H73B C103 3.5927 no 2_646
H73B H5 3.2734 no 3_557
H73B H10O 2.6516 no 2_646
H73B H10P 3.1168 no 2_646
H73B H10S 3.0297 no 2_646
H73B H13A 3.2538 no 3_657
H73B H13B 3.3195 no 3_657
H73B H121 2.8843 no 3_557
H74A N121 3.4765 no 3_457
H74A C4 3.4794 no 3_457
H74A C5 3.1124 no 3_457
H74A C6 3.1169 no 3_457
H74A C7 2.9549 no 3_457
H74A C9 3.4503 no 3_457
H74A H5 3.5107 no 3_457
H74A H24B 2.8318 no 3_657
H74A H26C 2.7131 no 3_657
H74A H121 3.5988 no 3_457
H74B O124 3.0738 no 3_557
H74B N121 3.0386 no 3_557
H74B C7 3.5441 no 3_557
H74B C38 3.1502 no 3_557
H74B C39 2.7510 no 3_557
H74B H24B 2.9468 no 3_657
H74B H26C 3.0051 no 3_657
H74B H121 3.3938 no 3_557
H74C C24 3.4240 no 3_657
H74C C31 3.5185 no 3_657
H74C C32 3.3988 no 3_657
H74C C131 2.9940 no 3_657
H74C H13A 2.5744 no 3_657
H74C H13B 2.5942 no 3_657
H74C H24B 2.4379 no 3_657
H74C H26C 3.5797 no 3_657
H74C H31B 2.7847 no 3_657
H74C H32B 2.7673 no 3_657
H75 Cl3 2.7677 no 2_646
H75 C8 3.5955 no 2_546
H75 H4 3.5040 no 2_546
H75 H8 2.9276 no 2_546
H75 H13E 3.5284 no 1_655
H75 H31A 3.0240 no 2_646
H75 H33B 2.7754 no 2_646
H75 H36B 3.2148 no 2_646
H75 H41 3.5810 no 2_646
H76 C41 3.3909 no 2_646
H76 C43 3.5342 no 2_646
H76 C132 3.0878 no .
H76 H13D 3.5165 no 1_655
H76 H13E 2.9568 no 1_655
H76 H13F 2.4823 no .
H76 H13G 2.8229 no .
H76 H35B 3.3259 no 2_646
H76 H36B 3.0591 no 2_646
H76 H41 2.6808 no 2_646
H76 H43 2.9859 no 2_646
H76 H62B 3.4545 no .
H77 Cl2 2.8610 no 3_656
H77 C8 3.2759 no 2_546
H77 H8 2.4751 no 2_546
H77 H9 3.5822 no 2_546
H77 H10G 3.4349 no 3_656
H77 H11B 3.1710 no 3_656
H77 H33A 3.1266 no 2_746
H78 Cl1 2.7799 no 3_557
H78 C61 3.3611 no 1_655
H78 C62 3.5489 no .
H78 H12C 3.2919 no 3_656
H78 H13E 3.0109 no 1_655
H78 H61A 2.9821 no 1_655
H78 H61B 2.7966 no 1_655
H78 H62A 3.3914 no .
H78 H62B 2.8257 no .
H78 H63B 3.3330 no .
H78 H65A 3.4608 no .
H78 H67B 3.4330 no 1_655
H84A C88 3.3764 no 1_655
H84A C89 3.2177 no 1_655
H84A C90 3.2032 no 1_655
H84A C107 3.1132 no 3_756
H84A H10T 2.4885 no 3_756
H84A H10U 3.5127 no 3_756
H84A H10V 2.9404 no 3_756
H84A H88A 2.6903 no 1_655
H84A H89B 2.8090 no 1_655
H84A H90B 2.4649 no 1_655
H84B C58 3.5675 no .
H84B C66 3.3765 no 1_655
H84B H10T 3.5864 no 3_756
H84B H58A 3.1461 no .
H84B H58B 3.0490 no .
H84B H64B 3.4842 no 1_655
H84B H66A 3.2648 no 1_655
H84B H66C 2.6352 no 1_655
H84B H87A 3.5784 no 1_655
H84B H88A 3.3660 no 1_655
H84B H89B 2.9495 no 1_655
H85A C56 3.4990 no .
H85A C66 3.3827 no .
H85A H56A 3.4551 no .
H85A H56B 2.7225 no .
H85A H58A 3.5605 no .
H85A H58B 2.9642 no .
H85A H66B 2.6975 no .
H85A H66C 3.2846 no .
H85B C56 3.1031 no .
H85B C58 3.3573 no .
H85B C90 3.5139 no 1_655
H85B C91 3.3212 no 1_655
H85B H56A 2.6206 no .
H85B H56B 2.7253 no .
H85B H58A 2.8660 no .
H85B H58B 3.0658 no .
H85B H89B 2.9086 no 1_655
H85B H90B 3.1778 no 1_655
H85B H91B 2.4983 no 1_655
H86A C90 3.4954 no 1_655
H86A C91 3.4432 no 1_655
H86A C92 3.3187 no 1_655
H86A H90B 2.7344 no 1_655
H86A H91B 3.1284 no 1_655
H86A H92B 2.4903 no 1_655
H86A H94A 3.1664 no 3_556
H86B C66 3.2084 no .
H86B H66A 3.5322 no .
H86B H66B 2.5034 no .
H86B H66C 3.1678 no .
H86B H94A 3.5024 no 3_556
H87A C66 3.3548 no .
H87A H54A 2.8980 no .
H87A H56B 3.0957 no .
H87A H60A 2.9033 no 1_455
H87A H66B 3.1784 no .
H87A H66C 2.6585 no .
H87A H84B 3.5784 no 1_455
H87B C54 3.3322 no .
H87B C56 3.5452 no .
H87B C91 3.5710 no 1_655
H87B C92 3.3657 no 1_655
H87B C93 3.3504 no 1_655
H87B H54A 2.9175 no .
H87B H54B 2.8657 no .
H87B H56A 3.0999 no .
H87B H56B 3.1618 no .
H87B H91B 2.8871 no 1_655
H87B H92B 2.8876 no 1_655
H87B H93B 2.6335 no 1_655
H88A C84 3.4739 no 1_455
H88A C107 3.1068 no 3_656
H88A H10T 2.7856 no 3_656
H88A H10U 2.6859 no 3_656
H88A H10V 3.3885 no 3_656
H88A H66C 3.5385 no .
H88A H84A 2.6903 no 1_455
H88A H84B 3.3660 no 1_455
H88A H92A 3.3637 no 3_556
H88A H94A 3.1270 no 3_556
H88B C92 3.5318 no 1_655
H88B C94 3.4247 no 1_655
H88B C94 3.3982 no 3_556
H88B H10U 3.3936 no 3_656
H88B H92A 2.9838 no 3_556
H88B H92B 2.6982 no 1_655
H88B H92B 3.4405 no 3_556
H88B H93B 3.4035 no 1_655
H88B H94A 2.7132 no 3_556
H88B H94B 2.5615 no 1_655
H88B H94B 3.2508 no 3_556
H89A C52 3.4137 no .
H89A C54 3.5793 no .
H89A C93 3.5542 no 1_655
H89A C94 3.3004 no 1_655
H89A C95 3.3608 no 1_655
H89A H52A 2.9466 no .
H89A H52B 2.9929 no .
H89A H54A 3.1706 no .
H89A H54B 3.1506 no .
H89A H93B 2.9302 no 1_655
H89A H94B 2.7564 no 1_655
H89A H95B 2.7057 no 1_655
H89B C84 3.2265 no 1_455
H89B C85 3.5345 no 1_455
H89B H52B 2.9502 no .
H89B H54A 3.1307 no .
H89B H58A 3.0038 no 1_455
H89B H84A 2.8090 no 1_455
H89B H84B 2.9495 no 1_455
H89B H85B 2.9086 no 1_455
H90A C90 3.5437 no 3_556
H90A C92 3.3251 no 3_556
H90A C94 3.5739 no 1_655
H90A H90A 2.9858 no 3_556
H90A H90B 3.3023 no 3_556
H90A H92A 2.6469 no 3_556
H90A H92B 3.1634 no 3_556
H90A H94B 2.7239 no 1_655
H90A H95B 3.5290 no 1_655
H90A H95C 3.4325 no 1_655
H90B C84 3.2933 no 1_455
H90B C85 3.4592 no 1_455
H90B C86 3.4986 no 1_455
H90B H10U 3.5370 no 3_656
H90B H10V 3.1234 no 3_656
H90B H84A 2.4649 no 1_455
H90B H85B 3.1778 no 1_455
H90B H86A 2.7344 no 1_455
H90B H90A 3.3023 no 3_556
H90B H92A 3.0547 no 3_556
H91A C50 3.3064 no .
H91A C52 3.5637 no .
H91A C95 3.5542 no 1_655
H91A H50A 2.7918 no .
H91A H50B 2.9325 no .
H91A H52A 3.1173 no .
H91A H52B 3.1847 no .
H91A H95B 2.9822 no 1_655
H91A H95C 3.2661 no 1_655
H91B C50 3.5709 no .
H91B C85 3.3039 no 1_455
H91B C86 3.4897 no 1_455
H91B H50A 3.4868 no .
H91B H50B 2.8045 no .
H91B H52B 3.0697 no .
H91B H56A 3.0004 no 1_455
H91B H85B 2.4983 no 1_455
H91B H86A 3.1284 no 1_455
H91B H87B 2.8871 no 1_455
H92A C88 3.5527 no 3_556
H92A C90 3.2788 no 3_556
H92A C107 3.1737 no 1_455
H92A H10U 2.5112 no 1_455
H92A H10V 2.9665 no 1_455
H92A H88A 3.3637 no 3_556
H92A H88B 2.9838 no 3_556
H92A H90A 2.6469 no 3_556
H92A H90B 3.0547 no 3_556
H92B C86 3.2433 no 1_455
H92B C87 3.2817 no 1_455
H92B C88 3.4017 no 1_455
H92B H86A 2.4903 no 1_455
H92B H87B 2.8876 no 1_455
H92B H88B 2.6982 no 1_455
H92B H88B 3.4405 no 3_556
H92B H90A 3.1634 no 3_556
H92B H94B 3.1446 no 3_456
H93A C50 3.4478 no .
H93A C106 3.4968 no 1_455
H93A C107 3.3641 no 1_455
H93A H10D 3.4095 no 1_455
H93A H10F 2.9235 no 1_455
H93A H10U 2.6846 no 1_455
H93A H10V 3.5550 no 1_455
H93A H49A 3.2767 no .
H93A H50A 2.9664 no .
H93A H50B 3.1365 no .
H93B C50 3.5708 no .
H93B C87 3.4932 no 1_455
H93B H49A 3.3650 no .
H93B H50A 3.5115 no .
H93B H50B 2.8770 no .
H93B H54B 2.9093 no 1_455
H93B H87B 2.6335 no 1_455
H93B H88B 3.4035 no 1_455
H93B H89A 2.9302 no 1_455
H94A C88 3.3579 no 3_556
H94A C107 3.3978 no 1_455
H94A H10D 3.3075 no 1_455
H94A H10U 2.4249 no 1_455
H94A H86A 3.1664 no 3_556
H94A H86B 3.5024 no 3_556
H94A H88A 3.1270 no 3_556
H94A H88B 2.7132 no 3_556
H94B C88 3.2591 no 1_455
H94B C89 3.2141 no 1_455
H94B C90 3.3914 no 1_455
H94B H88B 2.5615 no 1_455
H94B H88B 3.2508 no 3_556
H94B H89A 2.7564 no 1_455
H94B H90A 2.7239 no 1_455
H94B H92B 3.1446 no 3_456
H95A C97 3.5527 no 1_455
H95A C98 3.1330 no 1_455
H95A C99 3.5488 no 1_455
H95A H10D 2.6719 no 1_455
H95A H96B 3.1926 no 1_455
H95A H97B 3.2315 no 1_455
H95A H98B 2.3371 no 1_455
H95A H99A 3.2283 no 1_455
H95B C89 3.5839 no 1_455
H95B H52A 2.7702 no 1_455
H95B H89A 2.7057 no 1_455
H95B H90A 3.5290 no 1_455
H95B H91A 2.9822 no 1_455
H95B H98B 3.1018 no 1_455
H95B H99A 3.4814 no 1_455
H95B H99B 3.5009 no 1_455
H95C C106 3.5105 no 1_355
H95C C107 3.3001 no 1_355
H95C H10E 3.3745 no 1_355
H95C H10F 3.2692 no 1_355
H95C H10V 2.4453 no 1_355
H95C H90A 3.4325 no 1_455
H95C H91A 3.2661 no 1_455
H95C H98B 2.9390 no 1_455
H96A Cl2 2.8439 no .
H96A H40 3.2544 no .
H96A H116 3.5597 no 3_656
H96B O127 3.4674 no 3_656
H96B H10E 3.3777 no 1_455
H96B H95A 3.1926 no 1_655
H97A C37 3.0644 no .
H97A H37A 3.1140 no .
H97A H37B 3.4166 no .
H97A H37C 2.2884 no .
H97B O125 2.3919 no 1_655
H97B C48 3.0947 no 1_655
H97B H37C 3.2961 no .
H97B H95A 3.2315 no 1_655
H98A O125 3.2933 no .
H98A N112 2.5817 no .
H98A C40 3.3971 no .
H98A C44 3.1485 no .
H98A C46 3.2309 no .
H98A C48 3.5535 no .
H98A H10A 3.4505 no 1_455
H98A H10B 3.2906 no 1_455
H98A H10E 3.3117 no 1_455
H98A H10F 3.3857 no 1_455
H98A H40 3.1013 no .
H98B C95 2.9414 no 1_655
H98B C106 3.4654 no 1_455
H98B H10E 2.9510 no 1_455
H98B H10F 3.0497 no 1_455
H98B H95A 2.3371 no 1_655
H98B H95B 3.1018 no 1_655
H98B H95C 2.9390 no 1_655
H99A O125 3.2834 no 1_655
H99A N114 3.3448 no 1_655
H99A C48 3.4368 no 1_655
H99A C49 3.2063 no 1_655
H99A H30B 3.4630 no .
H99A H49A 2.4429 no 1_655
H99A H49B 3.4929 no 1_655
H99A H52A 3.5745 no .
H99A H95A 3.2283 no 1_655
H99A H95B 3.4814 no 1_655
H99B O125 3.0915 no .
H99B N112 3.4770 no .
H99B N114 3.4005 no .
H99B C46 3.1534 no .
H99B C48 2.9126 no .
H99B C50 3.4989 no .
H99B C51 3.4184 no .
H99B H30B 3.4422 no .
H99B H50A 2.8744 no .
H99B H51A 2.8155 no .
H99B H52A 3.1399 no .
H99B H95B 3.5009 no 1_655
H99C N112 3.1187 no .
H99C C37 3.1012 no .
H99C C44 3.5005 no .
H99C C46 3.0187 no .
H99C C47 3.3810 no .
H99C C48 3.5204 no .
H99C H30B 3.1133 no .
H99C H37A 2.5700 no .
H99C H37B 3.1001 no .
H99C H37C 3.1398 no .
H121 Cl1 2.35(8) no .
H121 C71 3.44(11) no 3_557
H121 H67B 3.4971 no 3_457
H121 H71A 3.2564 no 3_557
H121 H71B 2.7339 no 3_557
H121 H72B 2.9108 no 3_457
H121 H73B 2.8843 no 3_557
H121 H74A 3.5988 no 3_457
H121 H74B 3.3938 no 3_557
H119 H26B 3.4238 no 1_455
H119 H70B 3.1782 no 3_457
H119 H70C 3.2363 no 3_457
H113 Cl3 2.37(4) no .
H113 C34 3.39(5) no 1_455
H113 H27B 3.5236 no .
H113 H29B 3.4498 no .
H113 H34A 3.1131 no 1_455
H113 H34B 2.7427 no 1_455
H113 H35A 3.1440 no 1_455
H113 H36A 2.9443 no .
H113 H37A 3.0355 no .
H114 H22A 3.4171 no 3_657
H114 H28B 3.5276 no 1_455
H114 H37B 3.2407 no 1_455
H116 Cl2 2.35(4) no 3_656
H116 C108 3.47(5) no 3_656
H116 C109 3.40(5) no 3_756
H116 H10G 2.7672 no 3_656
H116 H10H 3.2509 no 3_656
H116 H10I 3.2690 no 3_756
H116 H10J 2.7892 no 3_756
H116 H11A 3.5129 no 3_756
H116 H11B 3.2527 no 3_656
H116 H12B 3.4458 no 3_756
H116 H96A 3.5597 no 3_656
H115 C107 3.47(6) no 3_756
H115 H10E 3.5647 no 3_756
H115 H10T 2.7632 no 3_756
H115 H10V 3.4118 no 3_756
H115 H66B 3.2831 no .

loop_
_geom_hbond_atom_site_label_D
_geom_hbond_atom_site_label_H
_geom_hbond_atom_site_label_A
_geom_hbond_site_symmetry_A
_geom_hbond_distance_DA
_geom_hbond_distance_DH
_geom_hbond_distance_HA
_geom_hbond_angle_DHA
_geom_hbond_publ_flag
N113 H113 Cl3 . 3.172(9) 0.83(3) 2.37(4) 164(5) no
N114 H114 O126 . 2.689(13) 0.72(6) 2.07(7) 144(8) no
N115 H115 O127 . 2.687(12) 0.81(6) 1.97(7) 146(7) no
N116 H116 Cl2 3_656 3.152(10) 0.81(4) 2.35(4) 179(5) no
N119 H119 O124 . 2.719(11) 0.85(6) 1.95(7) 150(6) no
N121 H121 Cl1 . 3.131(10) 0.81(9) 2.35(8) 162(8) no

loop_
_geom_torsion_atom_site_label_1
_geom_torsion_atom_site_label_2
_geom_torsion_atom_site_label_3
_geom_torsion_atom_site_label_4
_geom_torsion
_geom_torsion_publ_flag
C96 N111 C100 C101 -58.5(8) no
C100 N111 C96 C97 -57.1(9) no
C96 N111 C104 C105 60.4(8) no
C104 N111 C96 C97 60.8(9) no
C96 N111 C108 C109 -174.4(6) no
C108 N111 C96 C97 -178.8(6) no
C100 N111 C104 C105 -178.2(6) no
C104 N111 C100 C101 -178.9(6) no
C100 N111 C108 C109 63.6(8) no
C108 N111 C100 C101 59.9(8) no
C104 N111 C108 C109 -54.5(9) no
C108 N111 C104 C105 -56.9(9) no
C44 N112 C46 C47 -0.7(13) no
C44 N112 C46 C48 -178.6(7) no
C46 N112 C44 C40 177.9(7) no
C46 N112 C44 C45 -1.4(13) no
C45 N113 C47 O126 -179.3(9) no
C45 N113 C47 C46 -0.8(13) no
C47 N113 C45 C41 177.7(8) no
C47 N113 C45 C44 -1.0(13) no
C48 N114 C49 C50 74.7(11) no
C49 N114 C48 O125 4.6(15) no
C49 N114 C48 C46 -177.0(8) no
C83 N115 C84 C85 -73.2(10) no
C84 N115 C83 O128 -1.2(12) no
C84 N115 C83 C82 -175.8(7) no
C79 N116 C81 O127 -174.9(7) no
C79 N116 C81 C82 9.0(12) no
C81 N116 C79 C77 179.8(8) no
C81 N116 C79 C80 -4.4(12) no
C80 N117 C82 C81 5.5(11) no
C80 N117 C82 C83 -177.2(6) no
C82 N117 C80 C78 -178.5(6) no
C82 N117 C80 C79 0.1(11) no
C61 N118 C63 C64 62.0(8) no
C63 N118 C61 C62 55.7(8) no
C61 N118 C67 C68 178.1(6) no
C67 N118 C61 C62 177.4(6) no
C61 N118 C71 C72 -52.5(8) no
C71 N118 C61 C62 -61.8(8) no
C63 N118 C67 C68 -59.0(8) no
C67 N118 C63 C64 -56.5(8) no
C63 N118 C71 C72 -175.0(5) no
C71 N118 C63 C64 -176.5(6) no
C67 N118 C71 C72 65.0(8) no
C71 N118 C67 C68 57.1(8) no
C10 N119 C11 C12 142.7(7) no
C11 N119 C10 O123 7.6(13) no
C11 N119 C10 C38 -174.9(7) no
C6 N120 C38 C10 179.0(6) no
C6 N120 C38 C39 -5.8(11) no
C38 N120 C6 C4 -179.0(6) no
C38 N120 C6 C7 6.3(11) no
C7 N121 C39 O124 176.6(7) no
C7 N121 C39 C38 -6.3(11) no
C39 N121 C7 C5 -178.4(7) no
C39 N121 C7 C6 6.6(11) no
C23 N122 C27 C28 -58.5(9) no
C27 N122 C23 C24 -59.5(8) no
C23 N122 C31 C32 56.1(9) no
C31 N122 C23 C24 62.1(8) no
C23 N122 C34 C36 -174.5(6) no
C34 N122 C23 C24 -179.3(6) no
C27 N122 C31 C32 179.6(6) no
C31 N122 C27 C28 177.9(6) no
C27 N122 C34 C36 65.5(8) no
C34 N122 C27 C28 56.3(9) no
C31 N122 C34 C36 -54.9(8) no
C34 N122 C31 C32 -58.1(8) no
C6 C4 C8 C9 2.7(11) no
C8 C4 C6 N120 -178.3(7) no
C8 C4 C6 C7 -3.3(11) no
C7 C5 C9 C8 3.2(11) no
C9 C5 C7 N121 -178.4(6) no
C9 C5 C7 C6 -3.8(11) no
N120 C6 C7 N121 -6.5(11) no
N120 C6 C7 C5 178.7(7) no
C4 C6 C7 N121 178.7(6) no
C4 C6 C7 C5 3.9(11) no
C4 C8 C9 C5 -2.7(11) no
O123 C10 C38 N120 -1.4(11) no
O123 C10 C38 C39 -176.5(7) no
N119 C10 C38 N120 -178.9(7) no
N119 C10 C38 C39 6.0(11) no
N119 C11 C12 C13 -163.0(6) no
C11 C12 C13 C14 176.3(6) no
C12 C13 C14 C15 -174.6(6) no
C13 C14 C15 C16 179.0(6) no
C14 C15 C16 C17 -177.2(6) no
C15 C16 C17 C18 -180.0(6) no
C16 C17 C18 C19 -179.8(6) no
C17 C18 C19 C20 176.8(6) no
C18 C19 C20 C21 177.1(6) no
C19 C20 C21 C22 -176.1(6) no
N122 C23 C24 C25 172.2(6) no
C23 C24 C25 C26 179.7(6) no
N122 C27 C28 C29 -177.5(6) no
C27 C28 C29 C30 169.0(8) no
N122 C31 C32 C33 160.0(7) no
C31 C32 C33 C131 73.1(12) no
N122 C34 C36 C35 -165.4(6) no
C37 C35 C36 C34 74.8(8) no
N120 C38 C39 O124 -177.2(7) no
N120 C38 C39 N121 5.9(11) no
C10 C38 C39 O124 -2.4(12) no
C10 C38 C39 N121 -179.3(7) no
C42 C40 C44 N112 177.8(8) no
C42 C40 C44 C45 -2.9(13) no
C44 C40 C42 C43 -0.6(14) no
C43 C41 C45 N113 179.7(7) no
C43 C41 C45 C44 -1.7(13) no
C45 C41 C43 C42 -2.2(12) no
C40 C42 C43 C41 3.3(12) no
N112 C44 C45 N113 2.2(12) no
N112 C44 C45 C41 -176.5(7) no
C40 C44 C45 N113 -177.1(7) no
C40 C44 C45 C41 4.1(12) no
N112 C46 C47 O126 -179.7(8) no
N112 C46 C47 N113 1.8(12) no
N112 C46 C48 O125 -2.2(12) no
N112 C46 C48 N114 179.4(7) no
C47 C46 C48 O125 179.9(7) no
C47 C46 C48 N114 1.5(12) no
C48 C46 C47 O126 -1.8(13) no
C48 C46 C47 N113 179.6(7) no
N114 C49 C50 C51 63.9(10) no
C49 C50 C51 C52 -178.7(6) no
C50 C51 C52 C53 -179.2(6) no
C51 C52 C53 C54 178.8(6) no
C52 C53 C54 C55 -178.2(6) no
C53 C54 C55 C56 -179.8(6) no
C54 C55 C56 C57 179.4(6) no
C55 C56 C57 C58 180.0(6) no
C56 C57 C58 C59 176.6(6) no
C57 C58 C59 C60 178.6(6) no
N118 C61 C62 C130 162.9(6) no
C61 C62 C130 C132 157.5(7) no
N118 C63 C64 C65 -172.5(6) no
C63 C64 C65 C66 -177.7(6) no
N118 C67 C68 C69 174.7(6) no
C67 C68 C69 C70 176.5(7) no
N118 C71 C72 C73 -179.9(5) no
C71 C72 C73 C74 75.0(7) no
C76 C75 C77 C79 -2.7(11) no
C77 C75 C76 C78 -0.4(12) no
C75 C76 C78 C80 0.1(12) no
C75 C77 C79 N116 -178.1(7) no
C75 C77 C79 C80 6.4(12) no
C76 C78 C80 N117 -178.1(7) no
C76 C78 C80 C79 3.3(11) no
N116 C79 C80 N117 -1.0(11) no
N116 C79 C80 C78 177.6(6) no
C77 C79 C80 N117 174.7(7) no
C77 C79 C80 C78 -6.7(12) no
O127 C81 C82 N117 174.5(7) no
O127 C81 C82 C83 -2.5(13) no
N116 C81 C82 N117 -9.4(11) no
N116 C81 C82 C83 173.6(7) no
N117 C82 C83 O128 12.5(11) no
N117 C82 C83 N115 -173.2(6) no
C81 C82 C83 O128 -170.2(7) no
C81 C82 C83 N115 4.0(11) no
N115 C84 C85 C86 -65.8(10) no
C84 C85 C86 C87 -177.3(6) no
C85 C86 C87 C88 179.7(6) no
C86 C87 C88 C89 -178.7(6) no
C87 C88 C89 C90 179.5(6) no
C88 C89 C90 C91 -179.9(6) no
C89 C90 C91 C92 -177.7(6) no
C90 C91 C92 C93 -176.7(6) no
C91 C92 C93 C94 -178.7(6) no
C92 C93 C94 C95 -179.9(6) no
N111 C96 C97 C98 -171.0(6) no
C96 C97 C98 C99 172.3(7) no
N111 C100 C101 C102 -172.1(6) no
C100 C101 C102 C103 -77.1(9) no
N111 C104 C105 C106 178.6(6) no
C104 C105 C106 C107 -170.8(6) no
N111 C108 C109 C110 -178.7(6) no
C108 C109 C110 C129 -87.7(8) no
